data_4106889
loop_
_publ_author_name
'Christine M. Beavers'
'Hongxiao Jin'
'Hua Yang'
'Zhimin Wang'
'Xinqing Wang'
'Hongliang Ge'
'Ziyang Liu'
'Brandon Q. Mercado'
'Marilyn M. Olmstead'
'Alan L. Balch'

_publ_section_title
;
 Very Large, Soluble Endohedral Fullerenes in the Series La2C90 to
 La2C138: Isolation and Crystallographic Characterization of
 La2@D5(450)-C100
;
_journal_name_full 'Journal of the American Chemical Society'
_journal_page_first 15338
_journal_page_last 15341
_journal_paper_doi 10.1021/ja207090e
_journal_volume 133
_journal_year 2011
_chemical_formula_moiety '(C100 La2),(C36 H44 N4 Ni)2,(C7 H8)2'
_chemical_formula_sum 'C186 H104 La2 N8 Ni2'
_chemical_formula_weight 2846.01
_chemical_name_systematic
; 
 ? 
;
_space_group_IT_number 61
_symmetry_cell_setting orthorhombic
_symmetry_space_group_name_Hall '-P 2ac 2ab'
_symmetry_space_group_name_H-M 'P b c a'
_atom_sites_solution_hydrogens geom
_atom_sites_solution_primary heavy
_atom_sites_solution_secondary difmap
_audit_creation_method SHELXL-97
_cell_angle_alpha 90.00
_cell_angle_beta 90.00
_cell_angle_gamma 90.00
_cell_formula_units_Z 4
_cell_length_a 24.6803(7)
_cell_length_b 19.0086(6)
_cell_length_c 24.8761(8)
_cell_measurement_reflns_used 9574
_cell_measurement_temperature 100(2)
_cell_measurement_theta_max 44.74
_cell_measurement_theta_min 2.79
_cell_volume 11670.3(6)
_computing_cell_refinement 'SAINT V7.68A (Bruker, 2010)'
_computing_data_collection 'Apex2 v2010.7-0 (Bruker, 2010)'
_computing_data_reduction SAINT
_computing_molecular_graphics 'SHELXTL 5.1, XP (Sheldrick, 1994)'
_computing_publication_material SHELXL-97
_computing_structure_refinement 'SHELXL-97 (Sheldrick, 1997)'
_computing_structure_solution 'SHELXS-97 (Sheldrick, 1990)'
_diffrn_ambient_temperature 100(2)
_diffrn_detector_area_resol_mean 8.3
_diffrn_measured_fraction_theta_full 0.969
_diffrn_measured_fraction_theta_max 0.969
_diffrn_measurement_device_type 'Bruker SMART ApexII'
_diffrn_measurement_method \w
_diffrn_radiation_monochromator silicon(111)
_diffrn_radiation_type synchrotron
_diffrn_radiation_wavelength 0.77490
_diffrn_reflns_av_R_equivalents 0.0725
_diffrn_reflns_av_sigmaI/netI 0.0606
_diffrn_reflns_limit_h_max 49
_diffrn_reflns_limit_h_min -49
_diffrn_reflns_limit_k_max 36
_diffrn_reflns_limit_k_min -34
_diffrn_reflns_limit_l_max 31
_diffrn_reflns_limit_l_min -49
_diffrn_reflns_number 292557
_diffrn_reflns_theta_full 50.86
_diffrn_reflns_theta_max 50.86
_diffrn_reflns_theta_min 2.00
_exptl_absorpt_coefficient_mu 1.380
_exptl_absorpt_correction_T_max 0.898
_exptl_absorpt_correction_T_min 0.841
_exptl_absorpt_correction_type multi-scan
_exptl_absorpt_process_details 'SADABS-2008/1 (Sheldrick, 2008)'
_exptl_crystal_colour black
_exptl_crystal_density_diffrn 1.620
_exptl_crystal_description parallelepiped
_exptl_crystal_F_000 5784
_exptl_crystal_size_max 0.13
_exptl_crystal_size_mid 0.09
_exptl_crystal_size_min 0.08
_refine_diff_density_max 3.639
_refine_diff_density_min -4.103
_refine_diff_density_rms 0.144
_refine_ls_extinction_method none
_refine_ls_goodness_of_fit_ref 1.026
_refine_ls_hydrogen_treatment constr
_refine_ls_matrix_type full
_refine_ls_number_parameters 2267
_refine_ls_number_reflns 47472
_refine_ls_number_restraints 6768
_refine_ls_restrained_S_all 0.988
_refine_ls_R_factor_all 0.1162
_refine_ls_R_factor_gt 0.0726
_refine_ls_shift/su_max 0.002
_refine_ls_shift/su_mean 0.000
_refine_ls_structure_factor_coef Fsqd
_refine_ls_weighting_details 'calc w=1/[\s^2^(Fo^2^)+(0.1206P)^2^+7.0705P] where P=(Fo^2^+2Fc^2^)/3'
_refine_ls_weighting_scheme calc
_refine_ls_wR_factor_gt 0.2027
_refine_ls_wR_factor_ref 0.2411
_reflns_number_gt 29071
_reflns_number_total 47472
_reflns_threshold_expression I>2\s(I)
_cod_data_source_file ja207090e_si_001.cif
_cod_data_source_block cb184
_cod_database_code 4106889

loop_
_symmetry_equiv_pos_as_xyz
'x, y, z'
'-x+1/2, -y, z+1/2'
'-x, y+1/2, -z+1/2'
'x+1/2, -y+1/2, -z'
'-x, -y, -z'
'x-1/2, y, -z-1/2'
'x, -y-1/2, z-1/2'
'-x-1/2, y-1/2, z'

loop_
_atom_site_label
_atom_site_type_symbol
_atom_site_fract_x
_atom_site_fract_y
_atom_site_fract_z
_atom_site_U_iso_or_equiv
_atom_site_adp_type
_atom_site_occupancy
_atom_site_symmetry_multiplicity
_atom_site_calc_flag
_atom_site_refinement_flags
_atom_site_disorder_assembly
_atom_site_disorder_group
La1 La 0.99553(2) 0.64880(2) 0.48046(2) 0.04384(11) Uani 0.6891(13) 1 d PU A 1
La2 La 0.9816(2) 0.6452(2) 0.51932(17) 0.0982(11) Uiso 0.1242(16) 1 d PU B 2
La3 La 0.97576(6) 0.64111(6) 0.46615(5) 0.0285(3) Uiso 0.1072(10) 1 d PU C 3
La4 La 0.99572(6) 0.64986(7) 0.50903(7) 0.0236(5) Uiso 0.0794(14) 1 d PU D 4
Ni1 Ni 0.983417(6) 0.916527(9) 0.516854(6) 0.01367(3) Uani 1 1 d . . .
N1 N 0.92749(4) 0.91810(6) 0.46137(4) 0.01564(14) Uani 1 1 d U . .
N2 N 0.92716(4) 0.90799(6) 0.57238(4) 0.01610(15) Uani 1 1 d U . .
N3 N 1.03967(4) 0.92195(6) 0.46153(4) 0.01559(14) Uani 1 1 d U . .
N4 N 1.03932(4) 0.91004(6) 0.57264(4) 0.01568(15) Uani 1 1 d U . .
C101 C 0.87213(5) 0.91348(7) 0.46756(5) 0.01653(17) Uani 1 1 d U . .
C102 C 0.84442(5) 0.91429(7) 0.41670(5) 0.01873(19) Uani 1 1 d U . .
C103 C 0.88344(6) 0.92029(7) 0.37838(5) 0.01905(19) Uani 1 1 d U . .
C104 C 0.93467(5) 0.92235(7) 0.40644(5) 0.01734(17) Uani 1 1 d U . .
C105 C 0.98386(5) 0.92648(7) 0.38063(5) 0.01852(18) Uani 1 1 d U . .
H105 H 0.9838 0.9303 0.3426 0.022 Uiso 1 1 calc R . .
C106 C 1.03302(5) 0.92538(7) 0.40649(5) 0.01720(17) Uani 1 1 d U . .
C107 C 1.08448(6) 0.92618(7) 0.37880(5) 0.01949(19) Uani 1 1 d U . .
C108 C 1.12325(5) 0.92326(7) 0.41764(5) 0.01886(19) Uani 1 1 d U . .
C109 C 1.09499(5) 0.92100(7) 0.46828(5) 0.01659(17) Uani 1 1 d U . .
C110 C 1.12111(5) 0.91704(7) 0.51742(5) 0.01812(18) Uani 1 1 d U . .
H110 H 1.1596 0.9181 0.5177 0.022 Uiso 1 1 calc R . .
C111 C 1.09468(5) 0.91164(7) 0.56579(5) 0.01707(17) Uani 1 1 d U . .
C112 C 1.12278(5) 0.90499(7) 0.61659(6) 0.01871(19) Uani 1 1 d U . .
C113 C 1.08376(5) 0.89841(7) 0.65490(5) 0.01880(19) Uani 1 1 d U . .
C114 C 1.03246(5) 0.90254(7) 0.62710(5) 0.01668(17) Uani 1 1 d U . .
C115 C 0.98306(5) 0.89918(7) 0.65314(5) 0.01813(18) Uani 1 1 d U . .
H115 H 0.9829 0.8949 0.6912 0.022 Uiso 1 1 calc R . .
C116 C 0.93394(5) 0.90173(7) 0.62679(5) 0.01710(17) Uani 1 1 d U . .
C117 C 0.88251(5) 0.89596(8) 0.65435(5) 0.01934(19) Uani 1 1 d U . .
C118 C 0.84367(5) 0.89866(7) 0.61562(5) 0.01907(19) Uani 1 1 d U . .
C119 C 0.87178(5) 0.90590(7) 0.56499(5) 0.01721(17) Uani 1 1 d U . .
C120 C 0.84571(5) 0.90850(7) 0.51627(5) 0.01855(19) Uani 1 1 d U . .
H120 H 0.8072 0.9068 0.5161 0.022 Uiso 1 1 calc R . .
C121 C 0.78452(6) 0.90643(8) 0.40952(7) 0.0237(2) Uani 1 1 d U . .
H12A H 0.7738 0.9276 0.3747 0.028 Uiso 1 1 calc R . .
H12B H 0.7657 0.9325 0.4385 0.028 Uiso 1 1 calc R . .
C122 C 0.76660(7) 0.82939(10) 0.41072(9) 0.0332(3) Uani 1 1 d U . .
H12C H 0.7272 0.8267 0.4059 0.050 Uiso 1 1 calc R . .
H12D H 0.7765 0.8085 0.4454 0.050 Uiso 1 1 calc R . .
H12E H 0.7846 0.8036 0.3817 0.050 Uiso 1 1 calc R . .
C123 C 0.87747(7) 0.92156(9) 0.31849(6) 0.0237(2) Uani 1 1 d U . .
H12F H 0.9030 0.9565 0.3033 0.028 Uiso 1 1 calc R . .
H12G H 0.8402 0.9367 0.3092 0.028 Uiso 1 1 calc R . .
C124 C 0.88853(8) 0.84969(10) 0.29292(7) 0.0314(3) Uani 1 1 d U . .
H12H H 0.8848 0.8533 0.2538 0.047 Uiso 1 1 calc R . .
H12I H 0.8625 0.8152 0.3067 0.047 Uiso 1 1 calc R . .
H12J H 0.9254 0.8345 0.3018 0.047 Uiso 1 1 calc R . .
C125 C 1.09108(7) 0.92663(9) 0.31907(6) 0.0241(2) Uani 1 1 d U . .
H12K H 1.1278 0.9440 0.3101 0.029 Uiso 1 1 calc R . .
H12L H 1.0645 0.9597 0.3033 0.029 Uiso 1 1 calc R . .
C126 C 1.08319(8) 0.85383(10) 0.29388(7) 0.0312(3) Uani 1 1 d U . .
H12M H 1.0879 0.8571 0.2548 0.047 Uiso 1 1 calc R . .
H12N H 1.0466 0.8367 0.3020 0.047 Uiso 1 1 calc R . .
H12O H 1.1100 0.8211 0.3087 0.047 Uiso 1 1 calc R . .
C127 C 1.18351(6) 0.91879(8) 0.41118(7) 0.0236(2) Uani 1 1 d U . .
H12P H 1.2011 0.9471 0.4396 0.028 Uiso 1 1 calc R . .
H12Q H 1.1939 0.9391 0.3760 0.028 Uiso 1 1 calc R . .
C128 C 1.20405(7) 0.84304(10) 0.41443(8) 0.0313(3) Uani 1 1 d U . .
H12R H 1.2434 0.8424 0.4092 0.047 Uiso 1 1 calc R . .
H12S H 1.1866 0.8148 0.3864 0.047 Uiso 1 1 calc R . .
H12T H 1.1953 0.8234 0.4498 0.047 Uiso 1 1 calc R . .
C129 C 1.18307(6) 0.90352(9) 0.62303(7) 0.0246(2) Uani 1 1 d U . .
H12U H 1.1924 0.9178 0.6602 0.030 Uiso 1 1 calc R . .
H12V H 1.1994 0.9382 0.5981 0.030 Uiso 1 1 calc R . .
C130 C 1.20736(7) 0.83077(11) 0.61179(10) 0.0367(4) Uani 1 1 d U . .
H13A H 1.2464 0.8318 0.6190 0.055 Uiso 1 1 calc R . .
H13B H 1.2011 0.8182 0.5741 0.055 Uiso 1 1 calc R . .
H13C H 1.1901 0.7958 0.6351 0.055 Uiso 1 1 calc R . .
C131 C 1.09063(6) 0.88555(9) 0.71389(6) 0.0237(2) Uani 1 1 d U . .
H13D H 1.0640 0.9144 0.7339 0.028 Uiso 1 1 calc R . .
H13E H 1.1274 0.9006 0.7249 0.028 Uiso 1 1 calc R . .
C132 C 1.08278(9) 0.80826(10) 0.72860(7) 0.0332(3) Uani 1 1 d U . .
H13F H 1.0923 0.8011 0.7665 0.050 Uiso 1 1 calc R . .
H13G H 1.1062 0.7790 0.7060 0.050 Uiso 1 1 calc R . .
H13H H 1.0448 0.7950 0.7228 0.050 Uiso 1 1 calc R . .
C133 C 0.87566(6) 0.88575(9) 0.71370(6) 0.0247(2) Uani 1 1 d U . .
H13I H 0.8386 0.9004 0.7242 0.030 Uiso 1 1 calc R . .
H13J H 0.9017 0.9163 0.7330 0.030 Uiso 1 1 calc R . .
C134 C 0.88470(10) 0.80939(11) 0.73067(8) 0.0367(4) Uani 1 1 d U . .
H13K H 0.8764 0.8042 0.7690 0.055 Uiso 1 1 calc R . .
H13L H 0.9226 0.7964 0.7242 0.055 Uiso 1 1 calc R . .
H13M H 0.8609 0.7786 0.7097 0.055 Uiso 1 1 calc R . .
C135 C 0.78333(6) 0.89152(9) 0.62135(6) 0.0238(2) Uani 1 1 d U . .
H13N H 0.7653 0.9262 0.5976 0.029 Uiso 1 1 calc R . .
H13O H 0.7729 0.9024 0.6589 0.029 Uiso 1 1 calc R . .
C136 C 0.76331(7) 0.81748(10) 0.60700(9) 0.0336(4) Uani 1 1 d U . .
H13P H 0.7246 0.8137 0.6152 0.050 Uiso 1 1 calc R . .
H13Q H 0.7835 0.7826 0.6280 0.050 Uiso 1 1 calc R . .
H13R H 0.7691 0.8089 0.5686 0.050 Uiso 1 1 calc R . .
C137 C 0.77264(9) 0.61370(19) 0.71169(8) 0.0481(6) Uani 1 1 d U . .
H137 H 0.7936 0.6407 0.6871 0.058 Uiso 1 1 calc R . .
C138 C 0.77816(9) 0.54221(18) 0.71215(8) 0.0485(6) Uani 1 1 d U . .
H138 H 0.8025 0.5201 0.6878 0.058 Uiso 1 1 calc R . .
C139 C 0.74839(10) 0.5015(2) 0.74803(9) 0.0528(7) Uani 1 1 d U . .
H139 H 0.7527 0.4519 0.7489 0.063 Uiso 1 1 calc R . .
C140 C 0.71234(10) 0.5348(2) 0.78248(9) 0.0563(8) Uani 1 1 d U . .
H140 H 0.6911 0.5076 0.8066 0.068 Uiso 1 1 calc R . .
C141 C 0.70720(9) 0.6060(2) 0.78197(9) 0.0552(8) Uani 1 1 d U . .
H141 H 0.6828 0.6278 0.8064 0.066 Uiso 1 1 calc R . .
C142 C 0.73688(8) 0.64826(19) 0.74654(8) 0.0480(7) Uani 1 1 d U . .
C143 C 0.73159(13) 0.7260(2) 0.74660(12) 0.0647(9) Uani 1 1 d U . .
H14A H 0.7114 0.7409 0.7785 0.097 Uiso 1 1 calc R . .
H14B H 0.7122 0.7411 0.7142 0.097 Uiso 1 1 calc R . .
H14C H 0.7677 0.7474 0.7471 0.097 Uiso 1 1 calc R . .
C1_1 C 0.9550(6) 0.7596(10) 0.5360(6) 0.0302(17) Uani 0.25 1 d PDU A -1
C2_1 C 0.9041(5) 0.7403(8) 0.5114(5) 0.0299(16) Uani 0.25 1 d PDU A -1
C3_1 C 0.9130(6) 0.7401(8) 0.4540(5) 0.0289(16) Uani 0.25 1 d PDU A -1
C4_1 C 0.9679(5) 0.7624(10) 0.4429(6) 0.0309(18) Uani 0.25 1 d PDU A -1
C5_1 C 0.9933(5) 0.7759(11) 0.4950(6) 0.0269(16) Uani 0.25 1 d PDU A -1
C6_1 C 1.0501(4) 0.7582(6) 0.5042(4) 0.0273(14) Uani 0.25 1 d PDU A -1
C7_1 C 1.0645(4) 0.7300(5) 0.5561(4) 0.0294(15) Uani 0.25 1 d PDU A -1
C8_1 C 1.0218(4) 0.7201(5) 0.5981(4) 0.0296(15) Uani 0.25 1 d PDU A -1
C9_1 C 0.9682(4) 0.7320(5) 0.5882(5) 0.0315(15) Uani 0.25 1 d PDU A -1
C10_1 C 0.9307(4) 0.6866(5) 0.6148(4) 0.0384(16) Uani 0.25 1 d PDU A -1
C11_1 C 0.8792(4) 0.6675(6) 0.5861(5) 0.0354(17) Uani 0.25 1 d PDU A -1
C12_1 C 0.8674(4) 0.6912(5) 0.5366(4) 0.0318(15) Uani 0.25 1 d PDU A -1
C13_1 C 0.8380(4) 0.6438(5) 0.5033(5) 0.0313(14) Uani 0.25 1 d PDU A -1
C14_1 C 0.8481(5) 0.6448(5) 0.4432(5) 0.0337(17) Uani 0.25 1 d PDU A -1
C15_1 C 0.8855(4) 0.6883(5) 0.4211(4) 0.0317(15) Uani 0.25 1 d PDU A -1
C16_1 C 0.9146(5) 0.6611(5) 0.3769(4) 0.0357(15) Uani 0.25 1 d PDU A -1
C17_1 C 0.9735(5) 0.6812(5) 0.3668(4) 0.0379(17) Uani 0.25 1 d PDU A -1
C18_1 C 0.9981(4) 0.7300(5) 0.3993(4) 0.0352(15) Uani 0.25 1 d PDU A -1
C19_1 C 1.0544(4) 0.7145(5) 0.4077(4) 0.0385(17) Uani 0.25 1 d PDU A -1
C20_1 C 1.0788(4) 0.7300(5) 0.4622(5) 0.0325(16) Uani 0.25 1 d PDU A -1
C21_1 C 1.1178(4) 0.6730(4) 0.4632(5) 0.0351(14) Uani 0.25 1 d PDU A -1
C22_1 C 1.1327(3) 0.6463(4) 0.5142(5) 0.0315(13) Uani 0.25 1 d PDU A -1
C23_1 C 1.1071(4) 0.6778(4) 0.5586(5) 0.0315(14) Uani 0.25 1 d PDU A -1
C24_1 C 1.0952(4) 0.6368(4) 0.6044(5) 0.0339(15) Uani 0.25 1 d PDU A -1
C25_1 C 1.0459(5) 0.6615(5) 0.6268(4) 0.0347(16) Uani 0.25 1 d PDU A -1
C26_1 C 1.0095(5) 0.6146(5) 0.6509(4) 0.0368(16) Uani 0.25 1 d PDU A -1
C27_1 C 0.9539(5) 0.6311(5) 0.6466(4) 0.0386(16) Uani 0.25 1 d PDU A -1
C28_1 C 0.9144(5) 0.5765(5) 0.6438(4) 0.0399(16) Uani 0.25 1 d PDU A -1
C29_1 C 0.8722(4) 0.5981(6) 0.6093(5) 0.0405(17) Uani 0.25 1 d PDU A -1
C30_1 C 0.8454(4) 0.5481(5) 0.5764(5) 0.0364(15) Uani 0.25 1 d PDU A -1
C31_1 C 0.8264(3) 0.5742(5) 0.5260(5) 0.0340(15) Uani 0.25 1 d PDU A -1
C32_1 C 0.8258(4) 0.5299(4) 0.4794(5) 0.0345(15) Uani 0.25 1 d PDU A -1
C33_1 C 0.8386(4) 0.5704(5) 0.4328(5) 0.0337(15) Uani 0.25 1 d PDU A -1
C34_1 C 0.8694(5) 0.5416(5) 0.3904(5) 0.0388(16) Uani 0.25 1 d PDU A -1
C35_1 C 0.9030(5) 0.5882(5) 0.3621(4) 0.0395(16) Uani 0.25 1 d PDU A -1
C36_1 C 0.9511(6) 0.5623(5) 0.3397(4) 0.0429(16) Uani 0.25 1 d PDU A -1
C37_1 C 0.9910(6) 0.6154(5) 0.3429(4) 0.0413(15) Uani 0.25 1 d PDU A -1
C38_1 C 1.0461(5) 0.5994(5) 0.3531(4) 0.0440(17) Uani 0.25 1 d PDU A -1
C39_1 C 1.0749(5) 0.6507(5) 0.3829(5) 0.0407(17) Uani 0.25 1 d PDU A -1
C40_1 C 1.1166(4) 0.6282(5) 0.4182(5) 0.0390(15) Uani 0.25 1 d PDU A -1
C41_1 C 1.1354(4) 0.5579(5) 0.4193(5) 0.0401(16) Uani 0.25 1 d PDU A -1
C42_1 C 1.1592(4) 0.5332(5) 0.4696(6) 0.0379(15) Uani 0.25 1 d PDU A -1
C43_1 C 1.1525(4) 0.5740(5) 0.5182(5) 0.0344(14) Uani 0.25 1 d PDU A -1
C44_1 C 1.1474(4) 0.5393(5) 0.5697(5) 0.0336(15) Uani 0.25 1 d PDU A -1
C45_1 C 1.1122(4) 0.5662(5) 0.6107(5) 0.0336(15) Uani 0.25 1 d PDU A -1
C46_1 C 1.0790(5) 0.5201(5) 0.6437(4) 0.0352(16) Uani 0.25 1 d PDU A -1
C47_1 C 1.0253(5) 0.5423(5) 0.6597(4) 0.0348(15) Uani 0.25 1 d PDU A -1
C48_1 C 0.9837(5) 0.4905(5) 0.6649(4) 0.0373(15) Uani 0.25 1 d PDU A -1
C49_1 C 0.9277(5) 0.5055(5) 0.6501(4) 0.0377(16) Uani 0.25 1 d PDU A -1
C50_1 C 0.8952(4) 0.4526(5) 0.6229(5) 0.0387(16) Uani 0.25 1 d PDU A -1
C51_1 C 0.8571(4) 0.4741(5) 0.5820(5) 0.0381(16) Uani 0.25 1 d PDU A -1
C52_1 C 0.8476(4) 0.4291(4) 0.5360(6) 0.0365(15) Uani 0.25 1 d PDU A -1
C53_1 C 0.8382(4) 0.4575(5) 0.4827(5) 0.0347(15) Uani 0.25 1 d PDU A -1
C54_1 C 0.8608(4) 0.4239(4) 0.4352(5) 0.0348(15) Uani 0.25 1 d PDU A -1
C55_1 C 0.8805(5) 0.4665(5) 0.3919(5) 0.0387(16) Uani 0.25 1 d PDU A -1
C56_1 C 0.9253(6) 0.4414(5) 0.3607(4) 0.0417(17) Uani 0.25 1 d PDU A -1
C57_1 C 0.9654(6) 0.4901(5) 0.3400(4) 0.0413(16) Uani 0.25 1 d PDU A -1
C58_1 C 1.0219(6) 0.4714(5) 0.3408(4) 0.0435(16) Uani 0.25 1 d PDU A -1
C59_1 C 1.0618(6) 0.5258(6) 0.3523(4) 0.0450(17) Uani 0.25 1 d PDU A -1
C60_1 C 1.1112(5) 0.5093(5) 0.3810(5) 0.0438(17) Uani 0.25 1 d PDU A -1
C61_1 C 1.1232(5) 0.4366(5) 0.3853(5) 0.0439(17) Uani 0.25 1 d PDU A -1
C62_1 C 1.1553(4) 0.4142(5) 0.4289(5) 0.0419(17) Uani 0.25 1 d PDU A -1
C63_1 C 1.1703(4) 0.4584(5) 0.4723(5) 0.0364(15) Uani 0.25 1 d PDU A -1
C64_1 C 1.1746(4) 0.4287(5) 0.5245(5) 0.0351(15) Uani 0.25 1 d PDU A -1
C65_1 C 1.1602(4) 0.4664(5) 0.5716(5) 0.0343(15) Uani 0.25 1 d PDU A -1
C66_1 C 1.1355(4) 0.4225(5) 0.6100(5) 0.0350(16) Uani 0.25 1 d PDU A -1
C67_1 C 1.0930(5) 0.4457(5) 0.6433(5) 0.0354(16) Uani 0.25 1 d PDU A -1
C68_1 C 1.0524(5) 0.3968(6) 0.6578(5) 0.0364(16) Uani 0.25 1 d PDU A -1
C69_1 C 0.9981(5) 0.4192(5) 0.6656(4) 0.0378(15) Uani 0.25 1 d PDU A -1
C70_1 C 0.9628(5) 0.3652(5) 0.6476(4) 0.0399(17) Uani 0.25 1 d PDU A -1
C71_1 C 0.9128(5) 0.3802(5) 0.6229(5) 0.0402(17) Uani 0.25 1 d PDU A -1
C72_1 C 0.8958(4) 0.3328(6) 0.5825(5) 0.0394(17) Uani 0.25 1 d PDU A -1
C73_1 C 0.8662(4) 0.3586(5) 0.5378(6) 0.0369(15) Uani 0.25 1 d PDU A -1
C74_1 C 0.8791(4) 0.3185(5) 0.4917(5) 0.0367(16) Uani 0.25 1 d PDU A -1
C75_1 C 0.8802(4) 0.3519(5) 0.4414(5) 0.0363(16) Uani 0.25 1 d PDU A -1
C76_1 C 0.9182(5) 0.3262(5) 0.4053(5) 0.0379(17) Uani 0.25 1 d PDU A -1
C77_1 C 0.9420(6) 0.3711(5) 0.3665(4) 0.0405(16) Uani 0.25 1 d PDU A -1
C78_1 C 0.9954(6) 0.3479(5) 0.3589(4) 0.0416(16) Uani 0.25 1 d PDU A -1
C79_1 C 1.0357(6) 0.3977(6) 0.3484(4) 0.0428(17) Uani 0.25 1 d PDU A -1
C80_1 C 1.0881(5) 0.3828(6) 0.3684(4) 0.0445(17) Uani 0.25 1 d PDU A -1
C81_1 C 1.1049(7) 0.3284(8) 0.4062(6) 0.047(2) Uani 0.25 1 d PDU A -1
C82_1 C 1.1465(4) 0.3438(5) 0.4490(5) 0.0442(16) Uani 0.25 1 d PDU A -1
C83_1 C 1.1428(4) 0.3157(5) 0.5029(5) 0.0428(16) Uani 0.25 1 d PDU A -1
C84_1 C 1.1562(8) 0.3601(7) 0.5422(6) 0.0404(19) Uani 0.25 1 d PDU A -1
C85_1 C 1.1288(4) 0.3507(5) 0.5956(4) 0.0387(16) Uani 0.25 1 d PDU A -1
C86_1 C 1.0849(4) 0.3047(6) 0.6055(5) 0.0409(17) Uani 0.25 1 d PDU A -1
C87_1 C 1.0449(6) 0.3261(9) 0.6380(8) 0.0398(18) Uani 0.25 1 d PDU A -1
C88_1 C 0.9876(5) 0.3042(6) 0.6271(5) 0.0430(17) Uani 0.25 1 d PDU A -1
C89_1 C 0.9737(5) 0.2575(7) 0.5841(5) 0.0435(18) Uani 0.25 1 d PDU A -1
C90_1 C 0.9255(8) 0.2738(14) 0.5604(7) 0.0427(19) Uani 0.25 1 d PDU A -1
C91_1 C 0.9194(5) 0.2655(6) 0.5000(5) 0.0414(17) Uani 0.25 1 d PDU A -1
C92_1 C 0.9628(5) 0.2429(7) 0.4659(5) 0.0431(18) Uani 0.25 1 d PDU A -1
C93_1 C 0.9618(7) 0.2770(13) 0.4169(8) 0.0412(19) Uani 0.25 1 d PDU A -1
C94_1 C 1.0163(5) 0.2898(5) 0.3908(4) 0.0443(16) Uani 0.25 1 d PDU A -1
C95_1 C 1.0674(5) 0.2787(6) 0.4174(5) 0.0468(16) Uani 0.25 1 d PDU A -1
C96_1 C 1.0664(6) 0.2455(8) 0.4697(5) 0.045(2) Uani 0.25 1 d PDU A -1
C97_1 C 1.1013(6) 0.2643(9) 0.5135(6) 0.046(2) Uani 0.25 1 d PDU A -1
C98_1 C 1.0702(7) 0.2576(9) 0.5627(6) 0.049(2) Uani 0.25 1 d PDU A -1
C99_1 C 1.0166(6) 0.2332(11) 0.5490(7) 0.046(2) Uani 0.25 1 d PDU A -1
C100_1 C 1.0149(6) 0.2256(12) 0.4906(7) 0.043(2) Uani 0.25 1 d PDU A -1
C1_2 C 0.9455(5) 0.7568(10) 0.5352(6) 0.0289(16) Uani 0.25 1 d PDU B -2
C2_2 C 0.9911(5) 0.7780(13) 0.5042(5) 0.0263(16) Uani 0.25 1 d PDU B -2
C3_2 C 0.9767(4) 0.7692(8) 0.4477(5) 0.0261(15) Uani 0.25 1 d PDU B -2
C4_2 C 0.9215(5) 0.7444(9) 0.4437(5) 0.0294(17) Uani 0.25 1 d PDU B -2
C5_2 C 0.9024(6) 0.7373(8) 0.4988(4) 0.0284(16) Uani 0.25 1 d PDU B -2
C6_2 C 0.8622(4) 0.6881(5) 0.5180(4) 0.0327(15) Uani 0.25 1 d PDU B -2
C7_2 C 0.8673(4) 0.6628(5) 0.5719(5) 0.0363(16) Uani 0.25 1 d PDU B -2
C8_2 C 0.9144(5) 0.6809(6) 0.6079(5) 0.0385(17) Uani 0.25 1 d PDU B -2
C9_2 C 0.9516(4) 0.7272(5) 0.5884(5) 0.0336(15) Uani 0.25 1 d PDU B -2
C10_2 C 1.0060(4) 0.7150(5) 0.6060(4) 0.0327(16) Uani 0.25 1 d PDU B -2
C11_2 C 1.0545(4) 0.7295(6) 0.5713(4) 0.0295(16) Uani 0.25 1 d PDU B -2
C12_2 C 1.0461(4) 0.7598(6) 0.5215(4) 0.0267(14) Uani 0.25 1 d PDU B -2
C13_2 C 1.0824(4) 0.7348(5) 0.4813(4) 0.0303(15) Uani 0.25 1 d PDU B -2
C14_2 C 1.0643(4) 0.7232(5) 0.4241(4) 0.0348(17) Uani 0.25 1 d PDU B -2
C15_2 C 1.0129(4) 0.7401(6) 0.4080(4) 0.0343(16) Uani 0.25 1 d PDU B -2
C16_2 C 0.9930(5) 0.6922(5) 0.3683(4) 0.0372(16) Uani 0.25 1 d PDU B -2
C17_2 C 0.9342(5) 0.6695(6) 0.3689(5) 0.0366(18) Uani 0.25 1 d PDU B -2
C18_2 C 0.9003(4) 0.6934(5) 0.4065(4) 0.0324(16) Uani 0.25 1 d PDU B -2
C19_2 C 0.8580(4) 0.6469(5) 0.4244(5) 0.0348(16) Uani 0.25 1 d PDU B -2
C20_2 C 0.8389(5) 0.6432(6) 0.4833(5) 0.0329(17) Uani 0.25 1 d PDU B -2
C21_2 C 0.8252(4) 0.5725(5) 0.5024(5) 0.0377(16) Uani 0.25 1 d PDU B -2
C22_2 C 0.8377(4) 0.5447(5) 0.5542(6) 0.0408(16) Uani 0.25 1 d PDU B -2
C23_2 C 0.8588(4) 0.5923(5) 0.5923(5) 0.0403(17) Uani 0.25 1 d PDU B -2
C24_2 C 0.8966(5) 0.5695(5) 0.6318(5) 0.0403(16) Uani 0.25 1 d PDU B -2
C25_2 C 0.9341(5) 0.6243(6) 0.6423(5) 0.0406(16) Uani 0.25 1 d PDU B -2
C26_2 C 0.9888(5) 0.6083(5) 0.6537(4) 0.0361(15) Uani 0.25 1 d PDU B -2
C27_2 C 1.0278(5) 0.6577(5) 0.6366(4) 0.0354(16) Uani 0.25 1 d PDU B -2
C28_2 C 1.0798(5) 0.6337(5) 0.6213(4) 0.0342(15) Uani 0.25 1 d PDU B -2
C29_2 C 1.0976(4) 0.6775(5) 0.5792(5) 0.0312(15) Uani 0.25 1 d PDU B -2
C30_2 C 1.1290(4) 0.6488(4) 0.5373(5) 0.0311(14) Uani 0.25 1 d PDU B -2
C31_2 C 1.1215(4) 0.6798(5) 0.4867(5) 0.0331(15) Uani 0.25 1 d PDU B -2
C32_2 C 1.1282(4) 0.6385(5) 0.4395(5) 0.0385(16) Uani 0.25 1 d PDU B -2
C33_2 C 1.0913(5) 0.6622(5) 0.4009(5) 0.0405(16) Uani 0.25 1 d PDU B -2
C34_2 C 1.0680(5) 0.6129(5) 0.3647(4) 0.0416(17) Uani 0.25 1 d PDU B -2
C35_2 C 1.0148(6) 0.6285(6) 0.3465(4) 0.0439(17) Uani 0.25 1 d PDU B -2
C36_2 C 0.9774(6) 0.5741(6) 0.3354(4) 0.0439(17) Uani 0.25 1 d PDU B -2
C37_2 C 0.9253(6) 0.5977(5) 0.3513(4) 0.0415(16) Uani 0.25 1 d PDU B -2
C38_2 C 0.8882(5) 0.5493(5) 0.3724(5) 0.0423(17) Uani 0.25 1 d PDU B -2
C39_2 C 0.8508(4) 0.5746(5) 0.4105(5) 0.0378(16) Uani 0.25 1 d PDU B -2
C40_2 C 0.8315(4) 0.5324(4) 0.4541(5) 0.0370(15) Uani 0.25 1 d PDU B -2
C41_2 C 0.8445(4) 0.4596(4) 0.4573(6) 0.0373(15) Uani 0.25 1 d PDU B -2
C42_2 C 0.8467(4) 0.4271(4) 0.5095(6) 0.0368(14) Uani 0.25 1 d PDU B -2
C43_2 C 0.8487(4) 0.4701(5) 0.5578(6) 0.0390(15) Uani 0.25 1 d PDU B -2
C44_2 C 0.8805(5) 0.4468(5) 0.6035(5) 0.0407(16) Uani 0.25 1 d PDU B -2
C45_2 C 0.9096(5) 0.4971(6) 0.6373(5) 0.0416(17) Uani 0.25 1 d PDU B -2
C46_2 C 0.9623(5) 0.4818(6) 0.6587(4) 0.0406(16) Uani 0.25 1 d PDU B -2
C47_2 C 1.0046(5) 0.5349(5) 0.6627(4) 0.0385(16) Uani 0.25 1 d PDU B -2
C48_2 C 1.0604(5) 0.5148(5) 0.6536(4) 0.0363(16) Uani 0.25 1 d PDU B -2
C49_2 C 1.0966(5) 0.5632(5) 0.6267(4) 0.0348(16) Uani 0.25 1 d PDU B -2
C50_2 C 1.1365(4) 0.5378(5) 0.5895(5) 0.0327(15) Uani 0.25 1 d PDU B -2
C51_2 C 1.1489(4) 0.5772(4) 0.5411(5) 0.0319(14) Uani 0.25 1 d PDU B -2
C52_2 C 1.1631(4) 0.5405(5) 0.4929(5) 0.0334(14) Uani 0.25 1 d PDU B -2
C53_2 C 1.1457(4) 0.5681(5) 0.4409(5) 0.0380(16) Uani 0.25 1 d PDU B -2
C54_2 C 1.1286(5) 0.5215(6) 0.3987(5) 0.0419(17) Uani 0.25 1 d PDU B -2
C55_2 C 1.0846(6) 0.5400(6) 0.3628(4) 0.0440(17) Uani 0.25 1 d PDU B -2
C56_2 C 1.0490(6) 0.4857(6) 0.3433(4) 0.0458(18) Uani 0.25 1 d PDU B -2
C57_2 C 0.9916(6) 0.5021(6) 0.3360(4) 0.0451(17) Uani 0.25 1 d PDU B -2
C58_2 C 0.9502(6) 0.4518(5) 0.3491(4) 0.0437(17) Uani 0.25 1 d PDU B -2
C59_2 C 0.9002(5) 0.4745(5) 0.3733(5) 0.0416(17) Uani 0.25 1 d PDU B -2
C60_2 C 0.8738(4) 0.4300(5) 0.4118(6) 0.0389(16) Uani 0.25 1 d PDU B -2
C61_2 C 0.8914(5) 0.3588(5) 0.4179(6) 0.0421(17) Uani 0.25 1 d PDU B -2
C62_2 C 0.8858(4) 0.3214(5) 0.4657(6) 0.0406(16) Uani 0.25 1 d PDU B -2
C63_2 C 0.8670(4) 0.3553(5) 0.5126(6) 0.0379(15) Uani 0.25 1 d PDU B -2
C64_2 C 0.8894(4) 0.3290(6) 0.5613(6) 0.0413(17) Uani 0.25 1 d PDU B -2
C65_2 C 0.8989(5) 0.3761(6) 0.6046(5) 0.0446(18) Uani 0.25 1 d PDU B -2
C66_2 C 0.9458(5) 0.3550(5) 0.6331(5) 0.0458(18) Uani 0.25 1 d PDU B -2
C67_2 C 0.9782(5) 0.4079(5) 0.6573(4) 0.0424(17) Uani 0.25 1 d PDU B -2
C68_2 C 1.0345(5) 0.3905(6) 0.6584(5) 0.0395(17) Uani 0.25 1 d PDU B -2
C69_2 C 1.0752(5) 0.4431(5) 0.6526(5) 0.0384(17) Uani 0.25 1 d PDU B -2
C70_2 C 1.1203(5) 0.4166(5) 0.6245(4) 0.0368(16) Uani 0.25 1 d PDU B -2
C71_2 C 1.1490(4) 0.4631(4) 0.5909(5) 0.0353(16) Uani 0.25 1 d PDU B -2
C72_2 C 1.1711(4) 0.4296(5) 0.5455(5) 0.0353(16) Uani 0.25 1 d PDU B -2
C73_2 C 1.1752(3) 0.4675(4) 0.4958(5) 0.0334(14) Uani 0.25 1 d PDU B -2
C74_2 C 1.1670(4) 0.4225(5) 0.4502(5) 0.0393(16) Uani 0.25 1 d PDU B -2
C75_2 C 1.1413(5) 0.4472(5) 0.4029(5) 0.0413(17) Uani 0.25 1 d PDU B -2
C76_2 C 1.1097(5) 0.3947(6) 0.3771(5) 0.0452(18) Uani 0.25 1 d PDU B -2
C77_2 C 1.0622(6) 0.4139(6) 0.3498(4) 0.0474(17) Uani 0.25 1 d PDU B -2
C78_2 C 1.0224(6) 0.3609(6) 0.3527(4) 0.0459(17) Uani 0.25 1 d PDU B -2
C79_2 C 0.9671(6) 0.3796(5) 0.3560(4) 0.0427(17) Uani 0.25 1 d PDU B -2
C80_2 C 0.9357(5) 0.3338(6) 0.3880(5) 0.0413(17) Uani 0.25 1 d PDU B -2
C81_2 C 0.9616(7) 0.2749(13) 0.4131(8) 0.0412(19) Uani 0.25 1 d PDU B -2
C82_2 C 0.9279(4) 0.2681(5) 0.4636(5) 0.0420(16) Uani 0.25 1 d PDU B -2
C83_2 C 0.9508(5) 0.2417(7) 0.5126(5) 0.0445(18) Uani 0.25 1 d PDU B -2
C84_2 C 0.9291(9) 0.2725(14) 0.5576(7) 0.0427(19) Uani 0.25 1 d PDU B -2
C85_2 C 0.9632(5) 0.2915(6) 0.6060(5) 0.0477(18) Uani 0.25 1 d PDU B -2
C86_2 C 1.0202(5) 0.2772(6) 0.6055(5) 0.0473(16) Uani 0.25 1 d PDU B -2
C87_2 C 1.0509(7) 0.3253(10) 0.6323(9) 0.0418(19) Uani 0.25 1 d PDU B -2
C88_2 C 1.1060(5) 0.3438(5) 0.6119(4) 0.0416(16) Uani 0.25 1 d PDU B -2
C89_2 C 1.1267(4) 0.3147(5) 0.5626(5) 0.0425(16) Uani 0.25 1 d PDU B -2
C90_2 C 1.1606(7) 0.3553(6) 0.5339(6) 0.0388(19) Uani 0.25 1 d PDU B -2
C91_2 C 1.1592(4) 0.3543(5) 0.4746(5) 0.0418(16) Uani 0.25 1 d PDU B -2
C92_2 C 1.1240(5) 0.3073(6) 0.4470(5) 0.0469(18) Uani 0.25 1 d PDU B -2
C93_2 C 1.1046(7) 0.3247(8) 0.3989(6) 0.0450(19) Uani 0.25 1 d PDU B -2
C94_2 C 1.0486(5) 0.3061(6) 0.3822(5) 0.0503(17) Uani 0.25 1 d PDU B -2
C95_2 C 1.0154(5) 0.2629(7) 0.4147(5) 0.0453(18) Uani 0.25 1 d PDU B -2
C96_2 C 1.0386(7) 0.2337(10) 0.4626(7) 0.048(2) Uani 0.25 1 d PDU B -2
C97_2 C 1.0090(6) 0.2287(10) 0.5118(7) 0.045(2) Uani 0.25 1 d PDU B -2
C98_2 C 1.0417(6) 0.2416(10) 0.5590(6) 0.047(2) Uani 0.25 1 d PDU B -2
C99_2 C 1.0924(7) 0.2637(9) 0.5363(6) 0.046(2) Uani 0.25 1 d PDU B -2
C100_2 C 1.0909(7) 0.2604(9) 0.4783(6) 0.048(2) Uani 0.25 1 d PDU B -2

loop_
_atom_site_aniso_label
_atom_site_aniso_U_11
_atom_site_aniso_U_22
_atom_site_aniso_U_33
_atom_site_aniso_U_23
_atom_site_aniso_U_13
_atom_site_aniso_U_12
La1 0.04556(14) 0.01311(7) 0.0728(2) 0.00974(7) 0.02056(14) 0.00332(6)
Ni1 0.01414(5) 0.01261(6) 0.01427(6) -0.00046(4) 0.00081(4) 0.00015(4)
N1 0.0167(3) 0.0153(4) 0.0150(4) -0.0006(3) 0.0004(3) 0.0006(3)
N2 0.0163(3) 0.0172(4) 0.0148(4) 0.0002(3) 0.0007(3) -0.0003(3)
N3 0.0162(3) 0.0157(4) 0.0149(3) -0.0005(3) 0.0013(3) 0.0001(3)
N4 0.0162(3) 0.0157(4) 0.0152(4) 0.0000(3) 0.0002(3) 0.0002(3)
C101 0.0159(4) 0.0166(4) 0.0171(4) 0.0003(3) -0.0006(3) 0.0005(3)
C102 0.0186(4) 0.0188(5) 0.0188(5) -0.0010(4) -0.0020(4) 0.0008(3)
C103 0.0219(5) 0.0189(5) 0.0164(4) -0.0008(3) -0.0022(4) 0.0008(3)
C104 0.0195(4) 0.0168(4) 0.0158(4) -0.0003(3) -0.0007(4) 0.0010(3)
C105 0.0212(4) 0.0194(5) 0.0150(4) -0.0009(3) 0.0008(4) 0.0005(3)
C106 0.0199(4) 0.0157(4) 0.0160(4) -0.0009(3) 0.0032(4) 0.0003(3)
C107 0.0218(5) 0.0192(5) 0.0175(5) -0.0017(4) 0.0043(4) -0.0003(4)
C108 0.0185(4) 0.0185(5) 0.0195(5) -0.0012(4) 0.0049(4) 0.0002(3)
C109 0.0159(4) 0.0156(4) 0.0182(4) -0.0014(3) 0.0024(3) 0.0002(3)
C110 0.0164(4) 0.0193(5) 0.0187(5) -0.0009(4) 0.0017(4) 0.0000(3)
C111 0.0169(4) 0.0159(4) 0.0184(4) -0.0011(3) -0.0001(3) 0.0001(3)
C112 0.0174(4) 0.0190(5) 0.0197(5) -0.0002(4) -0.0015(4) 0.0012(3)
C113 0.0200(4) 0.0193(5) 0.0171(4) 0.0004(4) -0.0022(4) 0.0016(3)
C114 0.0178(4) 0.0162(4) 0.0160(4) -0.0002(3) 0.0001(3) 0.0006(3)
C115 0.0192(4) 0.0193(5) 0.0159(4) 0.0009(3) 0.0003(4) 0.0005(3)
C116 0.0179(4) 0.0169(4) 0.0164(4) 0.0004(3) 0.0009(3) -0.0004(3)
C117 0.0197(4) 0.0216(5) 0.0167(4) 0.0012(4) 0.0023(4) -0.0011(4)
C118 0.0176(4) 0.0204(5) 0.0192(5) 0.0011(4) 0.0027(4) -0.0015(3)
C119 0.0167(4) 0.0176(5) 0.0173(4) 0.0002(3) 0.0021(3) -0.0008(3)
C120 0.0170(4) 0.0200(5) 0.0186(5) -0.0002(4) -0.0004(4) -0.0006(3)
C121 0.0195(5) 0.0261(6) 0.0257(6) -0.0013(5) -0.0047(4) 0.0001(4)
C122 0.0260(6) 0.0300(8) 0.0437(10) -0.0044(7) -0.0028(6) -0.0064(5)
C123 0.0280(6) 0.0259(6) 0.0173(5) -0.0012(4) -0.0045(4) 0.0026(4)
C124 0.0392(8) 0.0321(8) 0.0230(6) -0.0082(6) -0.0034(6) 0.0018(6)
C125 0.0289(6) 0.0251(6) 0.0182(5) -0.0014(4) 0.0062(5) -0.0007(5)
C126 0.0396(8) 0.0295(8) 0.0245(6) -0.0086(5) 0.0070(6) -0.0014(6)
C127 0.0192(5) 0.0244(6) 0.0273(6) -0.0009(5) 0.0066(4) 0.0003(4)
C128 0.0248(6) 0.0278(7) 0.0413(9) -0.0028(6) 0.0053(6) 0.0062(5)
C129 0.0178(4) 0.0297(7) 0.0264(6) 0.0009(5) -0.0030(4) 0.0012(4)
C130 0.0254(6) 0.0342(9) 0.0504(11) 0.0081(8) 0.0043(7) 0.0105(6)
C131 0.0262(5) 0.0265(6) 0.0185(5) 0.0016(4) -0.0038(4) 0.0027(4)
C132 0.0451(9) 0.0294(8) 0.0250(7) 0.0075(6) 0.0018(6) 0.0066(7)
C133 0.0251(5) 0.0312(7) 0.0179(5) 0.0025(5) 0.0035(4) -0.0009(5)
C134 0.0517(11) 0.0316(9) 0.0266(7) 0.0104(6) -0.0043(7) -0.0083(7)
C135 0.0184(4) 0.0285(7) 0.0244(6) 0.0014(5) 0.0035(4) -0.0021(4)
C136 0.0256(6) 0.0301(8) 0.0450(10) 0.0049(7) -0.0012(6) -0.0097(5)
C137 0.0287(7) 0.092(2) 0.0240(7) 0.0015(10) 0.0016(6) -0.0089(10)
C138 0.0306(8) 0.089(2) 0.0260(8) -0.0041(10) 0.0041(7) -0.0116(10)
C139 0.0388(10) 0.089(2) 0.0302(9) -0.0036(10) -0.0041(8) -0.0227(12)
C140 0.0386(10) 0.103(2) 0.0269(8) -0.0032(11) 0.0060(8) -0.0290(13)
C141 0.0296(8) 0.111(2) 0.0249(8) -0.0070(11) 0.0044(7) -0.0119(12)
C142 0.0278(7) 0.092(2) 0.0243(8) -0.0015(9) -0.0021(6) -0.0034(9)
C143 0.0487(14) 0.099(3) 0.0461(14) -0.0056(15) -0.0030(12) 0.0080(16)
C1_1 0.031(3) 0.012(3) 0.048(3) -0.009(2) -0.007(3) 0.001(3)
C2_1 0.025(2) 0.019(3) 0.046(4) -0.010(3) -0.010(3) 0.010(2)
C3_1 0.031(3) 0.013(2) 0.043(4) -0.001(3) -0.015(3) 0.002(2)
C4_1 0.037(4) 0.017(3) 0.039(3) 0.001(3) -0.014(3) 0.000(3)
C5_1 0.031(3) 0.009(3) 0.040(4) -0.003(3) -0.011(3) -0.003(2)
C6_1 0.029(3) 0.015(2) 0.037(4) 0.001(3) -0.008(3) -0.0012(19)
C7_1 0.032(3) 0.017(2) 0.039(4) -0.007(3) -0.010(3) -0.003(2)
C8_1 0.033(3) 0.022(2) 0.034(3) -0.011(2) -0.004(3) -0.004(3)
C9_1 0.033(3) 0.017(2) 0.044(3) -0.013(2) -0.002(3) 0.004(3)
C10_1 0.035(3) 0.033(3) 0.047(3) -0.026(3) 0.002(3) 0.006(3)
C11_1 0.026(3) 0.034(3) 0.046(4) -0.020(3) 0.004(3) 0.009(3)
C12_1 0.027(3) 0.022(2) 0.046(4) -0.014(3) -0.003(3) 0.007(2)
C13_1 0.018(2) 0.028(3) 0.048(4) -0.005(4) -0.001(3) 0.0057(18)
C14_1 0.028(3) 0.026(3) 0.047(4) 0.004(3) -0.014(3) 0.007(2)
C15_1 0.031(3) 0.022(3) 0.042(4) 0.003(3) -0.013(3) 0.008(3)
C16_1 0.047(4) 0.025(3) 0.036(3) 0.008(3) -0.013(3) 0.007(3)
C17_1 0.052(4) 0.030(3) 0.032(3) 0.016(2) -0.013(4) 0.000(3)
C18_1 0.045(4) 0.025(3) 0.036(3) 0.012(2) -0.011(3) -0.004(3)
C19_1 0.046(4) 0.028(3) 0.042(4) 0.016(3) 0.001(3) -0.008(3)
C20_1 0.033(3) 0.020(3) 0.045(4) 0.010(3) -0.001(3) -0.009(2)
C21_1 0.030(3) 0.023(3) 0.052(4) 0.010(3) 0.005(3) -0.011(2)
C22_1 0.022(2) 0.020(2) 0.053(4) 0.003(3) -0.006(3) -0.0066(17)
C23_1 0.028(3) 0.020(2) 0.046(4) -0.007(3) -0.014(3) -0.005(2)
C24_1 0.037(3) 0.022(2) 0.043(4) -0.009(3) -0.017(3) -0.002(2)
C25_1 0.043(4) 0.027(3) 0.034(3) -0.014(3) -0.010(3) -0.002(3)
C26_1 0.049(4) 0.033(3) 0.028(3) -0.014(2) -0.006(3) 0.000(3)
C27_1 0.042(4) 0.036(3) 0.037(3) -0.020(3) 0.005(3) 0.005(3)
C28_1 0.042(4) 0.043(3) 0.035(3) -0.016(3) 0.014(3) 0.004(3)
C29_1 0.033(3) 0.044(3) 0.045(4) -0.015(3) 0.016(3) 0.008(3)
C30_1 0.023(3) 0.040(3) 0.047(4) -0.003(3) 0.016(3) 0.003(2)
C31_1 0.016(2) 0.031(3) 0.055(4) -0.004(4) 0.003(3) 0.0057(19)
C32_1 0.020(2) 0.026(3) 0.057(4) -0.006(4) -0.012(3) 0.0009(18)
C33_1 0.028(3) 0.026(3) 0.047(4) -0.004(3) -0.017(3) 0.005(2)
C34_1 0.043(4) 0.033(3) 0.041(4) 0.001(3) -0.023(3) 0.005(3)
C35_1 0.053(4) 0.033(3) 0.032(3) 0.007(3) -0.019(3) 0.009(3)
C36_1 0.067(4) 0.042(3) 0.020(2) 0.010(2) -0.014(3) 0.005(4)
C37_1 0.064(4) 0.037(3) 0.023(2) 0.014(2) -0.004(3) 0.002(3)
C38_1 0.064(4) 0.038(3) 0.030(3) 0.017(3) 0.013(3) -0.001(3)
C39_1 0.047(4) 0.034(3) 0.042(4) 0.018(3) 0.013(3) -0.005(3)
C40_1 0.034(3) 0.033(3) 0.049(4) 0.011(3) 0.015(3) -0.009(3)
C41_1 0.032(3) 0.036(3) 0.052(4) 0.004(3) 0.021(3) 0.000(3)
C42_1 0.022(2) 0.032(3) 0.059(4) 0.005(4) 0.013(3) 0.000(2)
C43_1 0.019(2) 0.027(3) 0.057(4) 0.002(4) -0.004(4) -0.0036(19)
C44_1 0.023(3) 0.026(3) 0.052(4) 0.001(3) -0.014(3) 0.001(2)
C45_1 0.033(3) 0.026(3) 0.041(4) -0.002(3) -0.019(3) -0.002(3)
C46_1 0.046(4) 0.031(3) 0.028(3) -0.003(3) -0.019(3) 0.000(3)
C47_1 0.051(4) 0.033(3) 0.021(2) -0.007(2) -0.009(3) 0.004(3)
C48_1 0.054(4) 0.038(3) 0.020(2) -0.001(2) 0.006(3) 0.000(3)
C49_1 0.044(4) 0.041(3) 0.028(3) -0.003(3) 0.017(3) 0.001(3)
C50_1 0.036(3) 0.040(3) 0.040(4) 0.005(3) 0.023(3) -0.002(3)
C51_1 0.024(3) 0.039(3) 0.051(4) 0.001(4) 0.019(3) 0.000(2)
C52_1 0.020(2) 0.028(3) 0.062(4) -0.001(4) 0.005(3) -0.0072(19)
C53_1 0.022(2) 0.025(3) 0.057(4) -0.005(4) -0.011(3) 0.0009(19)
C54_1 0.030(3) 0.025(3) 0.049(4) -0.009(3) -0.026(3) 0.001(2)
C55_1 0.044(4) 0.031(3) 0.041(4) -0.005(3) -0.027(3) 0.004(3)
C56_1 0.061(4) 0.034(3) 0.030(3) -0.008(3) -0.024(3) 0.007(3)
C57_1 0.067(4) 0.035(3) 0.021(2) 0.000(2) -0.012(4) 0.008(4)
C58_1 0.069(4) 0.042(3) 0.020(2) 0.001(2) 0.008(4) 0.010(4)
C59_1 0.062(4) 0.046(4) 0.027(3) 0.007(3) 0.020(3) 0.004(4)
C60_1 0.049(4) 0.043(3) 0.039(4) 0.003(3) 0.030(3) 0.003(3)
C61_1 0.045(4) 0.041(3) 0.046(4) 0.000(3) 0.029(3) 0.005(3)
C62_1 0.033(3) 0.037(3) 0.055(4) -0.005(3) 0.021(3) 0.011(3)
C63_1 0.020(2) 0.030(3) 0.059(4) 0.003(3) 0.013(3) 0.007(2)
C64_1 0.017(2) 0.028(3) 0.060(4) 0.006(4) -0.003(4) 0.0033(18)
C65_1 0.023(3) 0.027(3) 0.053(4) 0.003(3) -0.013(3) -0.001(2)
C66_1 0.035(3) 0.027(3) 0.044(4) 0.007(3) -0.018(3) 0.000(3)
C67_1 0.042(4) 0.034(3) 0.030(3) 0.002(3) -0.018(3) -0.001(3)
C68_1 0.049(4) 0.035(3) 0.025(3) 0.007(2) -0.014(3) -0.001(3)
C69_1 0.053(4) 0.039(3) 0.021(3) 0.004(2) 0.001(3) -0.003(3)
C70_1 0.054(4) 0.041(3) 0.025(3) 0.012(3) 0.011(3) -0.011(3)
C71_1 0.040(3) 0.040(3) 0.041(4) 0.009(3) 0.016(3) -0.011(3)
C72_1 0.033(3) 0.036(3) 0.050(4) 0.005(4) 0.007(3) -0.016(3)
C73_1 0.026(2) 0.026(3) 0.058(4) 0.002(4) 0.004(4) -0.011(2)
C74_1 0.031(3) 0.020(2) 0.059(4) -0.006(3) -0.010(4) -0.009(2)
C75_1 0.036(3) 0.023(3) 0.051(4) -0.010(3) -0.023(3) -0.006(3)
C76_1 0.051(4) 0.024(3) 0.039(4) -0.011(3) -0.019(3) 0.002(3)
C77_1 0.061(4) 0.031(3) 0.030(3) -0.011(2) -0.018(3) 0.008(4)
C78_1 0.063(4) 0.034(3) 0.027(3) -0.016(2) -0.009(3) 0.009(3)
C79_1 0.064(4) 0.041(4) 0.023(3) -0.011(3) 0.010(4) 0.010(4)
C80_1 0.054(4) 0.042(3) 0.038(3) -0.012(3) 0.021(3) 0.010(3)
C81_1 0.053(4) 0.040(3) 0.047(4) -0.016(3) 0.016(3) 0.014(3)
C82_1 0.039(3) 0.037(3) 0.056(4) -0.006(3) 0.019(3) 0.017(3)
C83_1 0.031(3) 0.030(3) 0.068(4) 0.003(3) 0.001(3) 0.014(2)
C84_1 0.028(3) 0.029(3) 0.064(4) 0.004(4) -0.005(4) 0.007(3)
C85_1 0.040(3) 0.029(3) 0.047(4) 0.009(3) -0.018(3) 0.008(3)
C86_1 0.050(4) 0.027(3) 0.045(3) 0.007(3) -0.017(3) 0.003(3)
C87_1 0.055(4) 0.031(3) 0.033(3) 0.009(3) -0.012(3) 0.002(3)
C88_1 0.057(4) 0.035(3) 0.037(3) 0.014(3) 0.003(3) -0.008(3)
C89_1 0.052(4) 0.026(3) 0.053(4) 0.010(3) 0.005(3) -0.009(3)
C90_1 0.042(3) 0.028(3) 0.059(4) 0.004(4) 0.002(3) -0.014(3)
C91_1 0.041(3) 0.022(3) 0.062(4) -0.004(3) -0.010(3) -0.007(2)
C92_1 0.049(4) 0.020(3) 0.060(4) -0.006(3) -0.019(3) 0.002(3)
C93_1 0.054(4) 0.022(3) 0.048(4) -0.016(3) -0.019(3) 0.005(3)
C94_1 0.064(4) 0.029(3) 0.040(3) -0.017(2) -0.007(3) 0.009(3)
C95_1 0.058(3) 0.032(3) 0.050(3) -0.013(3) 0.006(3) 0.013(3)
C96_1 0.051(5) 0.025(3) 0.059(4) -0.004(3) -0.001(4) 0.011(4)
C97_1 0.045(4) 0.030(3) 0.064(4) 0.000(4) -0.007(4) 0.013(3)
C98_1 0.053(4) 0.033(4) 0.060(4) 0.010(3) -0.012(4) 0.008(4)
C99_1 0.058(4) 0.019(3) 0.061(4) 0.008(3) -0.009(4) 0.004(4)
C100_1 0.054(4) 0.015(3) 0.058(5) -0.003(4) -0.010(4) 0.009(4)
C1_2 0.028(3) 0.016(3) 0.043(3) -0.009(2) -0.001(3) 0.005(3)
C2_2 0.031(3) 0.012(3) 0.035(3) -0.005(3) -0.013(3) 0.002(2)
C3_2 0.034(3) 0.011(3) 0.033(3) 0.004(2) -0.019(3) 0.000(2)
C4_2 0.031(3) 0.017(3) 0.040(4) -0.004(3) -0.010(3) 0.002(3)
C5_2 0.028(3) 0.017(2) 0.041(4) -0.008(3) 0.000(3) 0.005(2)
C6_2 0.026(3) 0.024(3) 0.048(4) -0.008(3) 0.000(3) 0.009(2)
C7_2 0.030(3) 0.033(3) 0.046(4) -0.012(3) 0.009(3) 0.008(3)
C8_2 0.035(4) 0.036(3) 0.045(3) -0.021(3) 0.007(3) 0.005(3)
C9_2 0.034(3) 0.023(3) 0.044(3) -0.014(2) 0.002(3) 0.005(3)
C10_2 0.040(4) 0.021(3) 0.037(3) -0.014(2) -0.004(3) 0.001(3)
C11_2 0.033(3) 0.021(2) 0.034(4) -0.010(3) -0.004(3) -0.002(3)
C12_2 0.030(3) 0.017(2) 0.033(4) -0.001(3) -0.004(3) -0.001(2)
C13_2 0.028(2) 0.021(2) 0.042(4) 0.006(3) -0.005(3) -0.0078(19)
C14_2 0.044(4) 0.027(3) 0.034(4) 0.011(3) -0.009(3) -0.015(3)
C15_2 0.044(4) 0.022(3) 0.036(3) 0.010(2) -0.011(3) -0.005(3)
C16_2 0.053(4) 0.029(3) 0.029(3) 0.014(2) -0.006(3) -0.002(3)
C17_2 0.046(4) 0.030(3) 0.033(3) 0.013(3) -0.017(4) -0.003(4)
C18_2 0.037(4) 0.021(2) 0.040(4) 0.000(3) -0.017(3) 0.002(3)
C19_2 0.030(3) 0.024(3) 0.050(4) -0.001(3) -0.016(3) 0.008(2)
C20_2 0.023(3) 0.027(3) 0.048(4) -0.002(4) -0.008(4) 0.007(2)
C21_2 0.021(2) 0.033(3) 0.059(4) -0.006(4) -0.004(4) 0.003(2)
C22_2 0.026(3) 0.037(3) 0.059(4) -0.003(4) 0.012(4) 0.003(2)
C23_2 0.032(3) 0.042(3) 0.047(4) -0.012(3) 0.013(3) 0.005(3)
C24_2 0.038(3) 0.043(3) 0.040(4) -0.011(3) 0.018(3) 0.004(3)
C25_2 0.043(4) 0.041(3) 0.038(3) -0.016(3) 0.011(3) 0.005(3)
C26_2 0.050(4) 0.034(3) 0.025(2) -0.011(2) 0.002(4) 0.005(3)
C27_2 0.043(4) 0.031(3) 0.031(3) -0.013(2) -0.007(3) 0.004(3)
C28_2 0.042(4) 0.027(3) 0.034(3) -0.011(3) -0.017(3) 0.001(3)
C29_2 0.032(3) 0.022(2) 0.040(4) -0.007(3) -0.012(3) -0.003(2)
C30_2 0.026(2) 0.018(2) 0.048(4) 0.000(3) -0.010(3) -0.0041(19)
C31_2 0.026(2) 0.022(3) 0.051(4) 0.005(3) -0.002(3) -0.010(2)
C32_2 0.031(3) 0.032(3) 0.052(4) 0.007(3) 0.012(3) -0.006(3)
C33_2 0.044(3) 0.034(3) 0.043(4) 0.015(3) 0.009(3) -0.010(3)
C34_2 0.055(4) 0.038(3) 0.032(3) 0.013(3) 0.014(3) -0.002(3)
C35_2 0.063(4) 0.042(4) 0.027(3) 0.015(3) -0.001(4) 0.000(4)
C36_2 0.068(4) 0.043(3) 0.021(2) 0.005(3) -0.012(4) 0.004(4)
C37_2 0.058(4) 0.038(3) 0.029(3) 0.007(3) -0.018(3) 0.006(3)
C38_2 0.049(4) 0.039(3) 0.040(4) 0.000(3) -0.030(3) 0.003(3)
C39_2 0.035(3) 0.028(3) 0.050(4) -0.003(3) -0.024(3) 0.004(3)
C40_2 0.024(3) 0.028(3) 0.059(4) -0.007(4) -0.016(3) 0.002(2)
C41_2 0.025(3) 0.025(3) 0.062(4) -0.007(3) -0.019(3) 0.000(2)
C42_2 0.021(2) 0.025(3) 0.064(4) -0.002(4) 0.000(4) -0.0047(19)
C43_2 0.024(3) 0.034(3) 0.059(4) 0.002(4) 0.014(3) -0.001(2)
C44_2 0.035(3) 0.042(3) 0.045(4) 0.005(3) 0.022(3) -0.003(3)
C45_2 0.042(4) 0.045(3) 0.038(4) 0.000(3) 0.021(3) 0.003(3)
C46_2 0.054(4) 0.042(3) 0.025(3) 0.006(3) 0.011(3) 0.000(3)
C47_2 0.056(4) 0.038(3) 0.022(2) -0.004(2) 0.002(4) 0.001(4)
C48_2 0.052(4) 0.034(3) 0.023(3) -0.002(2) -0.015(3) 0.000(3)
C49_2 0.041(4) 0.030(3) 0.034(4) -0.004(3) -0.018(3) 0.001(3)
C50_2 0.029(3) 0.025(3) 0.045(4) 0.000(3) -0.018(3) 0.000(2)
C51_2 0.021(2) 0.021(2) 0.054(4) 0.001(3) -0.012(3) -0.0018(18)
C52_2 0.019(2) 0.025(3) 0.056(4) 0.002(3) 0.004(3) 0.0002(19)
C53_2 0.027(3) 0.035(3) 0.052(4) 0.004(3) 0.017(3) -0.001(2)
C54_2 0.041(4) 0.042(3) 0.043(4) 0.002(3) 0.024(3) -0.001(3)
C55_2 0.057(4) 0.043(4) 0.032(3) 0.006(3) 0.021(3) 0.002(3)
C56_2 0.066(4) 0.048(4) 0.023(3) 0.000(3) 0.010(4) 0.008(4)
C57_2 0.069(4) 0.044(4) 0.022(3) -0.005(3) -0.007(4) 0.008(4)
C58_2 0.064(4) 0.037(3) 0.030(3) -0.007(3) -0.021(3) 0.008(4)
C59_2 0.051(4) 0.035(3) 0.039(4) -0.009(3) -0.029(3) 0.004(3)
C60_2 0.038(3) 0.027(3) 0.052(4) -0.009(3) -0.023(3) 0.000(3)
C61_2 0.042(3) 0.028(3) 0.056(4) -0.014(3) -0.019(3) -0.005(3)
C62_2 0.035(3) 0.023(3) 0.063(4) -0.007(4) -0.014(4) -0.006(2)
C63_2 0.022(2) 0.025(3) 0.066(4) -0.002(4) -0.003(4) -0.0079(19)
C64_2 0.033(3) 0.033(3) 0.058(4) 0.006(4) 0.009(4) -0.014(2)
C65_2 0.042(4) 0.044(3) 0.048(4) 0.010(3) 0.018(3) -0.012(3)
C66_2 0.056(4) 0.041(3) 0.040(4) 0.016(3) 0.013(3) -0.015(3)
C67_2 0.058(4) 0.042(3) 0.028(3) 0.015(3) 0.007(3) -0.005(3)
C68_2 0.056(4) 0.036(3) 0.027(3) 0.010(2) -0.009(4) -0.001(4)
C69_2 0.053(4) 0.035(3) 0.027(3) 0.005(3) -0.018(3) 0.000(4)
C70_2 0.045(4) 0.028(3) 0.037(4) 0.008(3) -0.023(3) 0.000(3)
C71_2 0.032(3) 0.026(3) 0.048(4) 0.004(3) -0.020(3) 0.004(3)
C72_2 0.021(3) 0.026(3) 0.059(4) 0.004(4) -0.009(4) 0.008(2)
C73_2 0.016(2) 0.028(3) 0.056(4) 0.000(3) 0.004(3) 0.0040(18)
C74_2 0.028(3) 0.033(3) 0.056(4) -0.002(4) 0.016(3) 0.011(2)
C75_2 0.037(4) 0.041(3) 0.045(4) -0.001(3) 0.027(3) 0.005(3)
C76_2 0.049(4) 0.046(4) 0.041(3) -0.013(3) 0.022(3) 0.009(3)
C77_2 0.064(4) 0.048(4) 0.031(3) -0.015(3) 0.013(4) 0.010(4)
C78_2 0.068(4) 0.039(3) 0.031(3) -0.021(3) -0.004(4) 0.010(4)
C79_2 0.064(4) 0.033(3) 0.032(3) -0.017(3) -0.019(3) 0.009(4)
C80_2 0.053(4) 0.029(3) 0.042(4) -0.016(3) -0.020(3) 0.003(3)
C81_2 0.053(4) 0.022(3) 0.048(4) -0.016(3) -0.019(3) 0.004(3)
C82_2 0.041(3) 0.021(2) 0.064(4) -0.009(3) -0.015(3) -0.004(2)
C83_2 0.045(3) 0.023(3) 0.066(4) -0.001(4) -0.009(4) -0.010(3)
C84_2 0.044(4) 0.026(3) 0.058(4) 0.004(4) 0.002(4) -0.014(3)
C85_2 0.056(4) 0.034(3) 0.053(4) 0.012(3) 0.004(3) -0.008(3)
C86_2 0.058(3) 0.033(3) 0.051(3) 0.013(3) -0.008(3) 0.000(3)
C87_2 0.055(4) 0.032(3) 0.038(4) 0.013(3) -0.013(4) 0.000(3)
C88_2 0.050(4) 0.029(3) 0.046(3) 0.011(3) -0.017(3) 0.007(3)
C89_2 0.040(3) 0.025(3) 0.063(4) 0.005(3) -0.017(3) 0.010(2)
C90_2 0.023(3) 0.027(3) 0.066(4) 0.005(4) -0.005(4) 0.014(2)
C91_2 0.028(3) 0.033(3) 0.064(4) -0.004(3) 0.008(3) 0.015(2)
C92_2 0.047(3) 0.035(3) 0.059(4) -0.010(3) 0.011(3) 0.017(3)
C93_2 0.051(4) 0.038(3) 0.046(4) -0.019(3) 0.018(3) 0.017(3)
C94_2 0.064(4) 0.040(3) 0.047(3) -0.023(3) 0.003(3) 0.016(3)
C95_2 0.060(4) 0.025(3) 0.051(4) -0.015(3) -0.008(4) 0.012(3)
C96_2 0.054(4) 0.024(4) 0.065(4) -0.009(3) -0.010(4) 0.009(3)
C97_2 0.056(4) 0.016(3) 0.065(4) 0.003(4) -0.015(4) 0.007(3)
C98_2 0.052(4) 0.026(4) 0.063(4) 0.013(3) -0.018(4) 0.004(4)
C99_2 0.048(4) 0.030(4) 0.061(5) 0.009(4) -0.012(4) 0.013(3)
C100_2 0.053(4) 0.029(3) 0.063(4) -0.010(4) -0.008(4) 0.020(3)

loop_
_atom_type_symbol
_atom_type_description
_atom_type_scat_dispersion_real
_atom_type_scat_dispersion_imag
_atom_type_scat_source
C C -0.0020 0.0020 'International Tables Vol C Tables 4.2.6.8 and 6.1.1.4'
H H 0.0000 0.0000 'International Tables Vol C Tables 4.2.6.8 and 6.1.1.4'
N N -0.0031 0.0040 'International Tables Vol C Tables 4.2.6.8 and 6.1.1.4'
Ni Ni 0.1906 1.3024 'International Tables Vol C Tables 4.2.6.8 and 6.1.1.4'
La La -0.4562 2.8669 'International Tables Vol C Tables 4.2.6.8 and 6.1.1.4'

loop_
_geom_angle_atom_site_label_1
_geom_angle_atom_site_label_2
_geom_angle_atom_site_label_3
_geom_angle
_geom_angle_site_symmetry_1
_geom_angle_site_symmetry_3
C97_2 La1 C99_1 23.1(5) 5_766 5_766
C97_2 La1 C5_1 4.1(6) 5_766 .
C99_1 La1 C5_1 27.2(5) 5_766 .
C97_2 La1 C4_1 30.7(5) 5_766 .
C99_1 La1 C4_1 10.3(5) 5_766 .
C5_1 La1 C4_1 34.8(3) . .
C97_2 La1 C83_2 35.1(3) 5_766 5_766
C99_1 La1 C83_2 45.2(5) 5_766 5_766
C5_1 La1 C83_2 33.8(5) . 5_766
C4_1 La1 C83_2 55.5(4) . 5_766
C97_2 La1 C3_2 25.4(5) 5_766 .
C99_1 La1 C3_2 3.9(5) 5_766 .
C5_1 La1 C3_2 29.5(4) . .
C4_1 La1 C3_2 6.5(4) . .
C83_2 La1 C3_2 49.1(4) 5_766 .
C97_2 La1 C98_2 34.7(3) 5_766 5_766
C99_1 La1 C98_2 16.1(4) 5_766 5_766
C5_1 La1 C98_2 38.7(5) . 5_766
C4_1 La1 C98_2 5.8(5) . 5_766
C83_2 La1 C98_2 61.3(4) 5_766 5_766
C3_2 La1 C98_2 12.2(4) . 5_766
C97_2 La1 C100_1 12.4(5) 5_766 5_766
C99_1 La1 C100_1 34.6(3) 5_766 5_766
C5_1 La1 C100_1 9.5(5) . 5_766
C4_1 La1 C100_1 40.6(5) . 5_766
C83_2 La1 C100_1 40.0(5) 5_766 5_766
C3_2 La1 C100_1 36.3(5) . 5_766
C98_2 La1 C100_1 43.5(5) 5_766 5_766
C97_2 La1 C89_1 50.3(5) 5_766 5_766
C99_1 La1 C89_1 34.3(3) 5_766 5_766
C5_1 La1 C89_1 53.2(4) . 5_766
C4_1 La1 C89_1 38.4(4) . 5_766
C83_2 La1 C89_1 44.5(4) 5_766 5_766
C3_2 La1 C89_1 36.0(4) . 5_766
C98_2 La1 C89_1 42.6(5) 5_766 5_766
C100_1 La1 C89_1 62.6(4) 5_766 5_766
C97_2 La1 C2_2 8.8(5) 5_766 .
C99_1 La1 C2_2 31.9(6) 5_766 .
C5_1 La1 C2_2 5.2(5) . .
C4_1 La1 C2_2 38.8(4) . .
C83_2 La1 C2_2 35.8(4) 5_766 .
C3_2 La1 C2_2 33.9(3) . .
C98_2 La1 C2_2 42.3(4) 5_766 .
C100_1 La1 C2_2 4.7(6) 5_766 .
C89_1 La1 C2_2 58.3(4) 5_766 .
C97_2 La1 C15_2 52.1(5) 5_766 .
C99_1 La1 C15_2 32.7(5) 5_766 .
C5_1 La1 C15_2 55.4(4) . .
C4_1 La1 C15_2 34.3(4) . .
C83_2 La1 C15_2 52.0(3) 5_766 .
C3_2 La1 C15_2 33.4(3) . .
C98_2 La1 C15_2 37.6(4) 5_766 .
C100_1 La1 C15_2 64.5(5) 5_766 .
C89_1 La1 C15_2 8.8(3) 5_766 .
C2_2 La1 C15_2 60.6(4) . .
C97_2 La1 C18_1 57.5(5) 5_766 .
C99_1 La1 C18_1 35.5(5) 5_766 .
C5_1 La1 C18_1 61.2(4) . .
C4_1 La1 C18_1 33.8(3) . .
C83_2 La1 C18_1 62.1(3) 5_766 .
C3_2 La1 C18_1 35.1(4) . .
C98_2 La1 C18_1 35.4(4) 5_766 .
C100_1 La1 C18_1 69.7(4) 5_766 .
C89_1 La1 C18_1 19.2(3) 5_766 .
C2_2 La1 C18_1 66.3(4) . .
C15_2 La1 C18_1 10.5(2) . .
C97_2 La1 C6_1 36.3(4) 5_766 .
C99_1 La1 C6_1 50.8(5) 5_766 .
C5_1 La1 C6_1 33.9(3) . .
C4_1 La1 C6_1 61.1(3) . .
C83_2 La1 C6_1 9.4(3) 5_766 .
C3_2 La1 C6_1 54.6(3) . .
C98_2 La1 C6_1 66.5(4) 5_766 .
C100_1 La1 C6_1 37.9(4) 5_766 .
C89_1 La1 C6_1 53.9(3) 5_766 .
C2_2 La1 C6_1 34.5(4) . .
C15_2 La1 C6_1 61.1(3) . .
C18_1 La1 C6_1 71.1(3) . .
C97_2 La1 C84_2 59.0(5) 5_766 5_766
C99_1 La1 C84_2 55.2(5) 5_766 5_766
C5_1 La1 C84_2 59.7(5) . 5_766
C4_1 La1 C84_2 63.1(5) . 5_766
C83_2 La1 C84_2 31.6(3) 5_766 5_766
C3_2 La1 C84_2 58.4(4) . 5_766
C98_2 La1 C84_2 68.5(5) 5_766 5_766
C100_1 La1 C84_2 68.0(5) 5_766 5_766
C89_1 La1 C84_2 29.9(5) 5_766 5_766
C2_2 La1 C84_2 63.4(5) . 5_766
C15_2 La1 C84_2 38.5(4) . 5_766
C18_1 La1 C84_2 48.3(4) . 5_766
C6_1 La1 C84_2 39.4(4) . 5_766
C97_2 La1 C86_2 61.3(5) 5_766 5_766
C99_1 La1 C86_2 38.2(5) 5_766 5_766
C5_1 La1 C86_2 65.3(4) . 5_766
C4_1 La1 C86_2 33.3(4) . 5_766
C83_2 La1 C86_2 71.4(4) 5_766 5_766
C3_2 La1 C86_2 36.6(4) . 5_766
C98_2 La1 C86_2 33.0(3) 5_766 5_766
C100_1 La1 C86_2 72.8(5) 5_766 5_766
C89_1 La1 C86_2 29.9(4) 5_766 5_766
C2_2 La1 C86_2 70.1(4) . 5_766
C15_2 La1 C86_2 21.2(3) . 5_766
C18_1 La1 C86_2 10.8(3) . 5_766
C6_1 La1 C86_2 80.1(3) . 5_766
C84_2 La1 C86_2 59.1(4) 5_766 5_766
C97_2 La1 C20_1 57.6(4) 5_766 .
C99_1 La1 C20_1 59.2(4) 5_766 .
C5_1 La1 C20_1 57.3(4) . .
C4_1 La1 C20_1 68.4(4) . .
C83_2 La1 C20_1 24.9(4) 5_766 .
C3_2 La1 C20_1 62.9(3) . .
C98_2 La1 C20_1 74.1(4) 5_766 .
C100_1 La1 C20_1 64.4(4) 5_766 .
C89_1 La1 C20_1 39.9(3) 5_766 .
C2_2 La1 C20_1 60.0(4) . .
C15_2 La1 C20_1 48.6(3) . .
C18_1 La1 C20_1 58.9(3) . .
C6_1 La1 C20_1 30.8(3) . .
C84_2 La1 C20_1 11.8(3) 5_766 .
C86_2 La1 C20_1 69.7(3) 5_766 .
C97_2 La1 C14_2 62.4(5) 5_766 .
C99_1 La1 C14_2 53.7(4) 5_766 .
C5_1 La1 C14_2 63.9(4) . .
C4_1 La1 C14_2 60.0(4) . .
C83_2 La1 C14_2 40.2(4) 5_766 .
C3_2 La1 C14_2 56.3(3) . .
C98_2 La1 C14_2 64.8(4) 5_766 .
C100_1 La1 C14_2 72.9(4) 5_766 .
C89_1 La1 C14_2 23.0(3) 5_766 .
C2_2 La1 C14_2 68.2(4) . .
C15_2 La1 C14_2 30.7(2) . .
C18_1 La1 C14_2 39.7(3) . .
C6_1 La1 C14_2 48.7(3) . .
C84_2 La1 C14_2 10.8(4) 5_766 .
C86_2 La1 C14_2 50.3(3) 5_766 .
C20_1 La1 C14_2 22.5(3) . .
C97_2 La1 C19_1 67.1(5) 5_766 .
C99_1 La1 C19_1 53.9(4) 5_766 .
C5_1 La1 C19_1 69.2(4) . .
C4_1 La1 C19_1 58.2(4) . .
C83_2 La1 C19_1 49.8(4) 5_766 .
C3_2 La1 C19_1 55.9(4) . .
C98_2 La1 C19_1 62.2(4) 5_766 .
C100_1 La1 C19_1 78.6(4) 5_766 .
C89_1 La1 C19_1 19.9(3) 5_766 .
C2_2 La1 C19_1 74.0(4) . .
C15_2 La1 C19_1 25.2(3) . .
C18_1 La1 C19_1 32.1(2) . .
C6_1 La1 C19_1 58.7(3) . .
C84_2 La1 C19_1 21.8(4) 5_766 .
C86_2 La1 C19_1 42.1(3) 5_766 .
C20_1 La1 C19_1 33.5(3) . .
C14_2 La1 C19_1 11.0(2) . .
C97_2 La1 C98_1 48.1(4) 5_766 5_766
C99_1 La1 C98_1 32.9(3) 5_766 5_766
C5_1 La1 C98_1 51.6(4) . 5_766
C4_1 La1 C98_1 22.8(4) . 5_766
C83_2 La1 C98_1 77.9(4) 5_766 5_766
C3_2 La1 C98_1 29.0(5) . 5_766
C98_2 La1 C98_1 17.0(4) 5_766 5_766
C100_1 La1 C98_1 53.9(4) 5_766 5_766
C89_1 La1 C98_1 56.5(5) 5_766 5_766
C2_2 La1 C98_1 54.1(4) . 5_766
C15_2 La1 C98_1 49.7(4) . 5_766
C18_1 La1 C98_1 44.1(4) . 5_766
C6_1 La1 C98_1 82.5(4) . 5_766
C84_2 La1 C98_1 84.4(5) 5_766 5_766
C86_2 La1 C98_1 37.3(4) 5_766 5_766
C20_1 La1 C98_1 90.9(4) . 5_766
C14_2 La1 C98_1 79.4(4) . 5_766
C19_1 La1 C98_1 74.9(4) . 5_766
C97_2 La1 C85_2 69.9(5) 5_766 5_766
C99_1 La1 C85_2 52.5(4) 5_766 5_766
C5_1 La1 C85_2 72.7(4) . 5_766
C4_1 La1 C85_2 54.3(4) . 5_766
C83_2 La1 C85_2 59.2(4) 5_766 5_766
C3_2 La1 C85_2 53.5(4) . 5_766
C98_2 La1 C85_2 57.2(4) 5_766 5_766
C100_1 La1 C85_2 82.2(5) 5_766 5_766
C89_1 La1 C85_2 19.6(4) 5_766 5_766
C2_2 La1 C85_2 77.8(4) . 5_766
C15_2 La1 C85_2 20.1(3) . 5_766
C18_1 La1 C85_2 23.2(3) . 5_766
C6_1 La1 C85_2 68.5(3) . 5_766
C84_2 La1 C85_2 33.7(3) 5_766 5_766
C86_2 La1 C85_2 31.8(3) 5_766 5_766
C20_1 La1 C85_2 45.5(3) . 5_766
C14_2 La1 C85_2 23.0(3) . 5_766
C19_1 La1 C85_2 12.3(3) . 5_766
C98_1 La1 C85_2 67.4(4) 5_766 5_766
C97_2 La1 C90_1 60.9(5) 5_766 5_766
C99_1 La1 C90_1 56.6(5) 5_766 5_766
C5_1 La1 C90_1 61.5(5) . 5_766
C4_1 La1 C90_1 64.4(5) . 5_766
C83_2 La1 C90_1 33.3(5) 5_766 5_766
C3_2 La1 C90_1 59.8(4) . 5_766
C98_2 La1 C90_1 69.7(5) 5_766 5_766
C100_1 La1 C90_1 69.9(5) 5_766 5_766
C89_1 La1 C90_1 30.5(3) 5_766 5_766
C2_2 La1 C90_1 65.3(5) . 5_766
C15_2 La1 C90_1 38.9(4) . 5_766
C18_1 La1 C90_1 48.6(4) . 5_766
C6_1 La1 C90_1 41.0(4) . 5_766
C84_2 La1 C90_1 1.9(6) 5_766 5_766
C86_2 La1 C90_1 59.4(4) 5_766 5_766
C20_1 La1 C90_1 12.6(4) . 5_766
C14_2 La1 C90_1 10.1(3) . 5_766
C19_1 La1 C90_1 21.0(4) . 5_766
C98_1 La1 C90_1 85.5(5) 5_766 5_766
C85_2 La1 C90_1 33.1(4) 5_766 5_766
C97_2 La1 C12_2 36.8(4) 5_766 .
C99_1 La1 C12_2 55.1(5) 5_766 .
C5_1 La1 C12_2 33.7(4) . .
C4_1 La1 C12_2 65.0(4) . .
C83_2 La1 C12_2 18.7(3) 5_766 .
C3_2 La1 C12_2 58.6(3) . .
C98_2 La1 C12_2 70.0(4) 5_766 .
C100_1 La1 C12_2 35.0(4) 5_766 .
C89_1 La1 C12_2 62.6(3) 5_766 .
C2_2 La1 C12_2 32.7(3) . .
C15_2 La1 C12_2 69.5(3) . .
C18_1 La1 C12_2 79.1(3) . .
C6_1 La1 C12_2 9.4(3) . .
C84_2 La1 C12_2 48.6(4) 5_766 .
C86_2 La1 C12_2 87.5(3) 5_766 .
C20_1 La1 C12_2 39.4(3) . .
C14_2 La1 C12_2 58.1(3) . .
C19_1 La1 C12_2 68.2(3) . .
C98_1 La1 C12_2 84.8(4) 5_766 .
C85_2 La1 C12_2 77.9(3) 5_766 .
C90_1 La1 C12_2 50.2(4) 5_766 .
La3 La1 C92_1 140.6(3) . 5_766
La4 La1 C92_1 58.3(3) . 5_766
La2 La1 C92_1 73.1(4) . 5_766
C97_2 La1 C92_1 37.5(5) 5_766 5_766
C99_1 La1 C92_1 58.2(5) 5_766 5_766
C5_1 La1 C92_1 33.8(4) . 5_766
C4_1 La1 C92_1 67.5(4) . 5_766
C83_2 La1 C92_1 26.7(4) 5_766 5_766
C3_2 La1 C92_1 61.5(4) . 5_766
C98_2 La1 C92_1 72.0(4) 5_766 5_766
C100_1 La1 C92_1 32.8(3) 5_766 5_766
C89_1 La1 C92_1 69.8(4) 5_766 5_766
C2_2 La1 C92_1 31.5(4) . 5_766
C15_2 La1 C92_1 76.2(3) . 5_766
C18_1 La1 C92_1 85.4(3) . 5_766
C6_1 La1 C92_1 17.7(3) . 5_766
C84_2 La1 C92_1 56.9(4) 5_766 5_766
C86_2 La1 C92_1 93.0(4) 5_766 5_766
C20_1 La1 C92_1 47.6(3) . 5_766
C14_2 La1 C92_1 66.4(3) . 5_766
C19_1 La1 C92_1 76.4(4) . 5_766
C98_1 La1 C92_1 85.4(4) 5_766 5_766
C85_2 La1 C92_1 85.8(4) 5_766 5_766
C90_1 La1 C92_1 58.5(4) 5_766 5_766
C12_2 La1 C92_1 8.3(3) . 5_766
C97_2 La1 C13_2 55.5(4) 5_766 .
C99_1 La1 C13_2 62.0(4) 5_766 .
C5_1 La1 C13_2 54.3(4) . .
C4_1 La1 C13_2 71.9(3) . .
C83_2 La1 C13_2 20.5(4) 5_766 .
C3_2 La1 C13_2 65.9(3) . .
C98_2 La1 C13_2 77.8(4) 5_766 .
C100_1 La1 C13_2 60.1(4) 5_766 .
C89_1 La1 C13_2 48.4(3) 5_766 .
C2_2 La1 C13_2 56.2(4) . .
C15_2 La1 C13_2 57.1(3) . .
C18_1 La1 C13_2 67.6(3) . .
C6_1 La1 C13_2 23.4(3) . .
C84_2 La1 C13_2 22.2(4) 5_766 .
C86_2 La1 C13_2 78.2(3) 5_766 .
C20_1 La1 C13_2 10.5(2) . .
C14_2 La1 C13_2 33.0(2) . .
C19_1 La1 C13_2 43.9(3) . .
C98_1 La1 C13_2 94.8(4) 5_766 .
C85_2 La1 C13_2 55.8(3) 5_766 .
C90_1 La1 C13_2 23.1(4) 5_766 .
C12_2 La1 C13_2 30.8(2) . .
C92_1 La1 C13_2 38.7(3) 5_766 .
C97_2 La1 C91_1 54.7(4) 5_766 5_766
C99_1 La1 C91_1 65.5(5) 5_766 5_766
C5_1 La1 C91_1 52.7(4) . 5_766
C4_1 La1 C91_1 75.7(4) . 5_766
C83_2 La1 C91_1 20.6(4) 5_766 5_766
C3_2 La1 C91_1 69.4(3) . 5_766
C98_2 La1 C91_1 81.5(4) 5_766 5_766
C100_1 La1 C91_1 56.9(4) 5_766 5_766
C89_1 La1 C91_1 56.8(4) 5_766 5_766
C2_2 La1 C91_1 53.5(4) . 5_766
C15_2 La1 C91_1 65.4(3) . 5_766
C18_1 La1 C91_1 76.0(3) . 5_766
C6_1 La1 C91_1 19.1(3) . 5_766
C84_2 La1 C91_1 32.0(4) 5_766 5_766
C86_2 La1 C91_1 86.4(4) 5_766 5_766
C20_1 La1 C91_1 20.4(3) . 5_766
C14_2 La1 C91_1 42.8(3) . 5_766
C19_1 La1 C91_1 53.8(3) . 5_766
C98_1 La1 C91_1 98.3(4) 5_766 5_766
C85_2 La1 C91_1 65.6(4) 5_766 5_766
C90_1 La1 C91_1 33.0(3) 5_766 5_766
C12_2 La1 C91_1 24.0(3) . 5_766
C92_1 La1 C91_1 31.0(3) 5_766 5_766
C13_2 La1 C91_1 9.9(3) . 5_766
C1_1 La2 C1_2 5.9(5) . .
C1_1 La2 C95_2 36.8(5) . 5_766
C1_2 La2 C95_2 40.0(5) . 5_766
C1_1 La2 C96_2 4.5(6) . 5_766
C1_2 La2 C96_2 10.4(5) . 5_766
C95_2 La2 C96_2 34.8(3) 5_766 5_766
C1_1 La2 C9_1 35.5(3) . .
C1_2 La2 C9_1 37.1(5) . .
C95_2 La2 C9_1 10.1(3) 5_766 .
C96_2 La2 C9_1 34.7(5) 5_766 .
C1_1 La2 C96_1 13.3(5) . 5_766
C1_2 La2 C96_1 7.6(5) . 5_766
C95_2 La2 C96_1 46.3(5) 5_766 5_766
C96_2 La2 C96_1 17.8(4) 5_766 5_766
C9_1 La2 C96_1 42.2(4) . 5_766
C1_1 La2 C9_2 35.3(5) . .
C1_2 La2 C9_2 35.2(3) . .
C95_2 La2 C9_2 20.0(3) 5_766 .
C96_2 La2 C9_2 35.9(5) 5_766 .
C9_1 La2 C9_2 10.0(2) . .
C96_1 La2 C9_2 38.6(4) 5_766 .
C1_1 La2 C95_1 35.9(5) . 5_766
C1_2 La2 C95_1 33.7(5) . 5_766
C95_2 La2 C95_1 31.5(4) 5_766 5_766
C96_2 La2 C95_1 38.0(5) 5_766 5_766
C9_1 La2 C95_1 21.6(3) . 5_766
C96_1 La2 C95_1 34.6(3) 5_766 5_766
C9_2 La2 C95_1 11.8(3) . 5_766
C1_1 La2 C100_1 24.7(5) . 5_766
C1_2 La2 C100_1 29.1(5) . 5_766
C95_2 La2 C100_1 48.9(5) 5_766 5_766
C96_2 La2 C100_1 21.8(5) 5_766 5_766
C9_1 La2 C100_1 52.7(5) . 5_766
C96_1 La2 C100_1 33.9(3) 5_766 5_766
C9_2 La2 C100_1 56.3(5) . 5_766
C95_1 La2 C100_1 59.7(5) 5_766 5_766
C1_1 La2 C97_2 35.8(6) . 5_766
C1_2 La2 C97_2 39.3(5) . 5_766
C95_2 La2 C97_2 61.1(5) 5_766 5_766
C96_2 La2 C97_2 33.6(3) 5_766 5_766
C9_1 La2 C97_2 65.2(5) . 5_766
C96_1 La2 C97_2 42.5(5) 5_766 5_766
C9_2 La2 C97_2 68.8(5) . 5_766
C95_1 La2 C97_2 71.6(5) 5_766 5_766
C100_1 La2 C97_2 12.6(5) 5_766 5_766
C1_1 La2 C100_2 29.3(5) . 5_766
C1_2 La2 C100_2 23.6(5) . 5_766
C95_2 La2 C100_2 59.3(5) 5_766 5_766
C96_2 La2 C100_2 33.8(3) 5_766 5_766
C9_1 La2 C100_2 53.1(4) . 5_766
C96_1 La2 C100_2 16.0(4) 5_766 5_766
C9_2 La2 C100_2 46.8(4) . 5_766
C95_1 La2 C100_2 38.8(4) 5_766 5_766
C100_1 La2 C100_2 47.4(4) 5_766 5_766
C97_2 La2 C100_2 53.2(5) 5_766 5_766
C1_1 La2 C94_1 52.6(4) . 5_766
C1_2 La2 C94_1 54.6(4) . 5_766
C95_2 La2 C94_1 17.9(4) 5_766 5_766
C96_2 La2 C94_1 51.4(4) 5_766 5_766
C9_1 La2 C94_1 17.5(3) . 5_766
C96_1 La2 C94_1 59.6(4) 5_766 5_766
C9_2 La2 C94_1 23.0(3) . 5_766
C95_1 La2 C94_1 33.3(3) 5_766 5_766
C100_1 La2 C94_1 66.8(5) 5_766 5_766
C97_2 La2 C94_1 78.9(5) 5_766 5_766
C100_2 La2 C94_1 69.6(4) 5_766 5_766
C1_1 La2 C92_1 49.0(4) . 5_766
C1_2 La2 C92_1 54.9(4) . 5_766
C95_2 La2 C92_1 43.9(4) 5_766 5_766
C96_2 La2 C92_1 44.5(5) 5_766 5_766
C9_1 La2 C92_1 53.1(4) . 5_766
C96_1 La2 C92_1 62.0(4) 5_766 5_766
C9_2 La2 C92_1 62.0(4) . 5_766
C95_1 La2 C92_1 71.5(4) 5_766 5_766
C100_1 La2 C92_1 33.8(3) 5_766 5_766
C97_2 La2 C92_1 37.5(4) 5_766 5_766
C100_2 La2 C92_1 77.7(4) 5_766 5_766
C94_1 La2 C92_1 57.4(4) 5_766 5_766
C1_1 La2 C2_2 29.0(5) . .
C1_2 La2 C2_2 33.4(3) . .
C95_2 La2 C2_2 51.7(4) 5_766 .
C96_2 La2 C2_2 26.0(5) 5_766 .
C9_1 La2 C2_2 56.0(4) . .
C96_1 La2 C2_2 38.0(5) 5_766 .
C9_2 La2 C2_2 60.1(4) . .
C95_1 La2 C2_2 63.8(4) 5_766 .
C100_1 La2 C2_2 4.3(6) 5_766 .
C97_2 La2 C2_2 9.4(5) 5_766 .
C100_2 La2 C2_2 51.0(5) 5_766 .
C94_1 La2 C2_2 69.5(4) 5_766 .
C92_1 La2 C2_2 32.1(4) 5_766 .
C1_1 La2 C5_1 33.4(3) . .
C1_2 La2 C5_1 37.4(5) . .
C95_2 La2 C5_1 56.9(5) 5_766 .
C96_2 La2 C5_1 30.8(6) 5_766 .
C9_1 La2 C5_1 61.3(4) . .
C96_1 La2 C5_1 41.3(5) 5_766 .
C9_2 La2 C5_1 65.3(4) . .
C95_1 La2 C5_1 68.8(4) 5_766 .
C100_1 La2 C5_1 9.1(5) 5_766 .
C97_2 La2 C5_1 4.4(5) 5_766 .
C100_2 La2 C5_1 53.2(5) 5_766 .
C94_1 La2 C5_1 74.7(4) 5_766 .
C92_1 La2 C5_1 34.0(4) 5_766 .
C2_2 La2 C5_1 5.4(5) . .
C1_1 La2 C93_1 60.2(4) . 5_766
C1_2 La2 C93_1 65.2(5) . 5_766
C95_2 La2 C93_1 31.2(5) 5_766 5_766
C96_2 La2 C93_1 56.4(5) 5_766 5_766
C9_1 La2 C93_1 40.7(4) . 5_766
C96_1 La2 C93_1 72.7(5) 5_766 5_766
C9_2 La2 C93_1 50.5(4) . 5_766
C95_1 La2 C93_1 62.3(4) 5_766 5_766
C100_1 La2 C93_1 58.2(5) 5_766 5_766
C97_2 La2 C93_1 66.1(5) 5_766 5_766
C100_2 La2 C93_1 87.8(5) 5_766 5_766
C94_1 La2 C93_1 34.3(3) 5_766 5_766
C92_1 La2 C93_1 31.1(3) 5_766 5_766
C2_2 La2 C93_1 58.4(4) . 5_766
C5_1 La2 C93_1 62.0(5) . 5_766
C1_1 La2 C10_2 55.7(4) . .
C1_2 La2 C10_2 59.0(4) . .
C95_2 La2 C10_2 19.0(4) 5_766 .
C96_2 La2 C10_2 53.4(4) 5_766 .
C9_1 La2 C10_2 24.5(3) . .
C96_1 La2 C10_2 65.2(4) 5_766 .
C9_2 La2 C10_2 32.8(3) . .
C95_1 La2 C10_2 44.2(3) 5_766 .
C100_1 La2 C10_2 64.4(5) 5_766 .
C97_2 La2 C10_2 75.5(4) 5_766 .
C100_2 La2 C10_2 77.5(4) 5_766 .
C94_1 La2 C10_2 12.5(3) 5_766 .
C92_1 La2 C10_2 48.1(4) 5_766 .
C2_2 La2 C10_2 66.3(4) . .
C5_1 La2 C10_2 71.1(4) . .
C93_1 La2 C10_2 22.0(4) 5_766 .
C1_1 La2 C8_1 57.4(4) . .
C1_2 La2 C8_1 61.5(4) . .
C95_2 La2 C8_1 23.0(3) 5_766 .
C96_2 La2 C8_1 54.3(4) 5_766 .
C9_1 La2 C8_1 31.1(3) . .
C96_1 La2 C8_1 68.4(4) 5_766 .
C9_2 La2 C8_1 40.4(3) . .
C95_1 La2 C8_1 52.1(3) 5_766 .
C100_1 La2 C8_1 61.4(4) 5_766 .
C97_2 La2 C8_1 71.3(4) 5_766 .
C100_2 La2 C8_1 82.2(4) 5_766 .
C94_1 La2 C8_1 22.2(3) 5_766 .
C92_1 La2 C8_1 40.2(3) 5_766 .
C2_2 La2 C8_1 62.5(4) . .
C5_1 La2 C8_1 66.9(4) . .
C93_1 La2 C8_1 12.2(4) 5_766 .
C10_2 La2 C8_1 9.8(2) . .
C1_1 La2 C2_1 33.1(3) . .
C1_2 La2 C2_1 27.6(4) . .
C95_2 La2 C2_1 64.8(4) 5_766 .
C96_2 La2 C2_1 37.4(5) 5_766 .
C9_1 La2 C2_1 58.9(4) . .
C96_1 La2 C2_1 20.0(4) 5_766 .
C9_2 La2 C2_1 52.7(4) . .
C95_1 La2 C2_1 44.6(4) 5_766 .
C100_1 La2 C2_1 48.4(4) 5_766 .
C97_2 La2 C2_1 52.7(4) 5_766 .
C100_2 La2 C2_1 5.9(4) 5_766 .
C94_1 La2 C2_1 75.5(4) 5_766 .
C92_1 La2 C2_1 80.2(4) 5_766 .
C2_2 La2 C2_1 51.8(4) . .
C5_1 La2 C2_1 53.3(4) . .
C93_1 La2 C2_1 92.6(4) 5_766 .
C10_2 La2 C2_1 83.1(4) . .
C8_1 La2 C2_1 87.6(4) . .
C1_1 La2 C81_2 60.0(4) . 5_766
C1_2 La2 C81_2 64.9(4) . 5_766
C95_2 La2 C81_2 30.4(4) 5_766 5_766
C96_2 La2 C81_2 56.2(5) 5_766 5_766
C9_1 La2 C81_2 39.7(4) . 5_766
C96_1 La2 C81_2 72.3(5) 5_766 5_766
C9_2 La2 C81_2 49.5(4) . 5_766
C95_1 La2 C81_2 61.3(4) 5_766 5_766
C100_1 La2 C81_2 58.6(5) 5_766 5_766
C97_2 La2 C81_2 66.7(5) 5_766 5_766
C100_2 La2 C81_2 87.4(5) 5_766 5_766
C94_1 La2 C81_2 33.0(5) 5_766 5_766
C92_1 La2 C81_2 32.1(5) 5_766 5_766
C2_2 La2 C81_2 58.9(4) . 5_766
C5_1 La2 C81_2 62.6(4) . 5_766
C93_1 La2 C81_2 1.3(6) 5_766 5_766
C10_2 La2 C81_2 20.7(4) . 5_766
C8_1 La2 C81_2 10.9(3) . 5_766
C2_1 La2 C81_2 92.2(4) . 5_766
C1_1 La2 C5_2 37.8(4) . .
C1_2 La2 C5_2 32.7(3) . .
C95_2 La2 C5_2 71.1(4) 5_766 .
C96_2 La2 C5_2 41.9(4) 5_766 .
C9_1 La2 C5_2 65.5(4) . .
C96_1 La2 C5_2 25.4(4) 5_766 .
C9_2 La2 C5_2 59.6(3) . .
C95_1 La2 C5_2 51.4(4) 5_766 .
C100_1 La2 C5_2 49.8(4) 5_766 .
C97_2 La2 C5_2 52.3(4) 5_766 .
C100_2 La2 C5_2 12.8(4) 5_766 .
C94_1 La2 C5_2 82.3(4) 5_766 .
C92_1 La2 C5_2 82.9(4) 5_766 .
C2_2 La2 C5_2 52.7(4) . .
C5_1 La2 C5_2 53.5(4) . .
C93_1 La2 C5_2 97.9(4) 5_766 .
C10_2 La2 C5_2 89.6(3) . .
C8_1 La2 C5_2 93.6(3) . .
C2_1 La2 C5_2 6.9(4) . .
C81_2 La2 C5_2 97.6(4) 5_766 .
C1_1 La2 C12_2 53.4(4) . .
C1_2 La2 C12_2 59.2(4) . .
C95_2 La2 C12_2 51.7(4) 5_766 .
C96_2 La2 C12_2 49.0(5) 5_766 .
C9_1 La2 C12_2 60.8(3) . .
C96_1 La2 C12_2 65.9(4) 5_766 .
C9_2 La2 C12_2 69.4(3) . .
C95_1 La2 C12_2 78.6(4) 5_766 .
C100_1 La2 C12_2 34.8(4) 5_766 .
C97_2 La2 C12_2 35.6(4) 5_766 .
C100_2 La2 C12_2 81.0(4) 5_766 .
C94_1 La2 C12_2 65.2(4) 5_766 .
C92_1 La2 C12_2 7.8(3) 5_766 .
C2_2 La2 C12_2 32.2(3) . .
C5_1 La2 C12_2 32.8(4) . .
C93_1 La2 C12_2 37.4(4) 5_766 .
C10_2 La2 C12_2 55.6(3) . .
C8_1 La2 C12_2 47.3(3) . .
C2_1 La2 C12_2 82.9(4) . .
C81_2 La2 C12_2 38.4(4) 5_766 .
C5_2 La2 C12_2 84.6(4) . .
C1_1 La2 C94_2 56.0(5) . 5_766
C1_2 La2 C94_2 55.5(4) . 5_766
C95_2 La2 C94_2 31.3(3) 5_766 5_766
C96_2 La2 C94_2 56.5(4) 5_766 5_766
C9_1 La2 C94_2 24.1(4) . 5_766
C96_1 La2 C94_2 58.0(4) 5_766 5_766
C9_2 La2 C94_2 20.6(3) . 5_766
C95_1 La2 C94_2 24.3(3) 5_766 5_766
C100_1 La2 C94_2 76.2(5) 5_766 5_766
C97_2 La2 C94_2 88.8(5) 5_766 5_766
C100_2 La2 C94_2 62.9(4) 5_766 5_766
C94_1 La2 C94_2 18.9(4) 5_766 5_766
C92_1 La2 C94_2 74.6(4) 5_766 5_766
C2_2 La2 C94_2 79.8(4) . 5_766
C5_1 La2 C94_2 85.1(4) . 5_766
C93_1 La2 C94_2 53.2(4) 5_766 5_766
C10_2 La2 C94_2 31.2(4) . 5_766
C8_1 La2 C94_2 41.0(4) . 5_766
C2_1 La2 C94_2 68.6(4) . 5_766
C81_2 La2 C94_2 51.9(4) 5_766 5_766
C5_2 La2 C94_2 75.5(4) . 5_766
C12_2 La2 C94_2 82.5(4) . 5_766
C1_1 La2 C11_2 63.3(4) . .
C1_2 La2 C11_2 68.8(4) . .
C95_2 La2 C11_2 39.6(3) 5_766 .
C96_2 La2 C11_2 59.1(4) 5_766 .
C9_1 La2 C11_2 49.5(3) . .
C96_1 La2 C11_2 76.4(4) 5_766 .
C9_2 La2 C11_2 59.4(3) . .
C95_1 La2 C11_2 71.1(3) 5_766 .
C100_1 La2 C11_2 56.1(4) 5_766 .
C97_2 La2 C11_2 61.9(4) 5_766 .
C100_2 La2 C11_2 92.2(4) 5_766 .
C94_1 La2 C11_2 44.7(3) 5_766 .
C92_1 La2 C11_2 24.7(3) 5_766 .
C2_2 La2 C11_2 55.4(3) . .
C5_1 La2 C11_2 58.1(4) . .
C93_1 La2 C11_2 10.5(3) 5_766 .
C10_2 La2 C11_2 32.5(2) . .
C8_1 La2 C11_2 22.7(3) . .
C2_1 La2 C11_2 96.4(3) . .
C81_2 La2 C11_2 11.8(4) 5_766 .
C5_2 La2 C11_2 100.8(3) . .
C12_2 La2 C11_2 29.5(2) . .
C94_2 La2 C11_2 63.6(4) 5_766 .
C1_1 La2 C6_1 57.7(4) . .
C1_2 La2 C6_1 63.2(4) . .
C95_2 La2 C6_1 60.5(4) 5_766 .
C96_2 La2 C6_1 53.6(5) 5_766 .
C9_1 La2 C6_1 69.3(3) . .
C96_1 La2 C6_1 69.2(4) 5_766 .
C9_2 La2 C6_1 77.6(3) . .
C95_1 La2 C6_1 86.0(4) 5_766 .
C100_1 La2 C6_1 36.0(4) 5_766 .
C97_2 La2 C6_1 33.3(4) 5_766 .
C100_2 La2 C6_1 83.4(4) 5_766 .
C94_1 La2 C6_1 74.3(4) 5_766 .
C92_1 La2 C6_1 17.0(3) 5_766 .
C2_2 La2 C6_1 32.6(4) . .
C5_1 La2 C6_1 31.5(3) . .
C93_1 La2 C6_1 46.0(4) 5_766 .
C10_2 La2 C6_1 64.8(3) . .
C8_1 La2 C6_1 56.4(3) . .
C2_1 La2 C6_1 84.3(4) . .
C81_2 La2 C6_1 47.1(4) 5_766 .
C5_2 La2 C6_1 85.0(3) . .
C12_2 La2 C6_1 9.2(2) . .
C94_2 La2 C6_1 91.5(4) 5_766 .
C11_2 La2 C6_1 37.4(3) . .
C1_1 La2 C7_1 66.5(4) . .
C1_2 La2 C7_1 72.3(4) . .
C95_2 La2 C7_1 47.6(3) 5_766 .
C96_2 La2 C7_1 62.1(4) 5_766 .
C9_1 La2 C7_1 57.6(3) . .
C96_1 La2 C7_1 79.8(4) 5_766 .
C9_2 La2 C7_1 67.6(3) . .
C95_1 La2 C7_1 79.0(4) 5_766 .
C100_1 La2 C7_1 55.0(4) 5_766 .
C97_2 La2 C7_1 58.7(4) 5_766 .
C100_2 La2 C7_1 95.9(4) 5_766 .
C94_1 La2 C7_1 54.0(3) 5_766 .
C92_1 La2 C7_1 21.4(3) 5_766 .
C2_2 La2 C7_1 53.5(3) . .
C5_1 La2 C7_1 55.3(3) . .
C93_1 La2 C7_1 20.0(4) 5_766 .
C10_2 La2 C7_1 41.9(3) . .
C8_1 La2 C7_1 32.2(2) . .
C2_1 La2 C7_1 99.3(3) . .
C81_2 La2 C7_1 21.2(4) 5_766 .
C5_2 La2 C7_1 102.9(3) . .
C12_2 La2 C7_1 23.8(3) . .
C94_2 La2 C7_1 72.9(4) 5_766 .
C11_2 La2 C7_1 9.4(2) . .
C6_1 La2 C7_1 30.3(2) . .
C98_1 La3 C98_2 18.9(4) 5_766 5_766
C98_1 La3 C86_2 41.6(5) 5_766 5_766
C98_2 La3 C86_2 35.6(3) 5_766 5_766
C98_1 La3 C4_1 25.0(5) 5_766 .
C98_2 La3 C4_1 6.1(5) 5_766 .
C86_2 La3 C4_1 35.5(5) 5_766 .
C98_1 La3 C99_1 35.1(3) 5_766 5_766
C98_2 La3 C99_1 16.4(4) 5_766 5_766
C86_2 La3 C99_1 40.0(5) 5_766 5_766
C4_1 La3 C99_1 10.5(5) . 5_766
C98_1 La3 C18_1 48.0(5) 5_766 .
C98_2 La3 C18_1 37.2(4) 5_766 .
C86_2 La3 C18_1 11.5(3) 5_766 .
C4_1 La3 C18_1 35.1(3) . .
C99_1 La3 C18_1 36.2(5) 5_766 .
C98_1 La3 C4_2 5.9(5) 5_766 .
C98_2 La3 C4_2 22.7(4) 5_766 .
C86_2 La3 C4_2 47.4(4) 5_766 .
C4_1 La3 C4_2 28.6(4) . .
C99_1 La3 C4_2 38.3(5) 5_766 .
C18_1 La3 C4_2 53.8(4) . .
C98_1 La3 C3_1 13.8(4) 5_766 .
C98_2 La3 C3_1 29.1(5) 5_766 .
C86_2 La3 C3_1 55.3(4) 5_766 .
C4_1 La3 C3_1 34.7(3) . .
C99_1 La3 C3_1 43.5(4) 5_766 .
C18_1 La3 C3_1 61.8(4) . .
C4_2 La3 C3_1 8.0(4) . .
C98_1 La3 C99_2 20.4(4) 5_766 5_766
C98_2 La3 C99_2 34.5(3) 5_766 5_766
C86_2 La3 C99_2 62.0(4) 5_766 5_766
C4_1 La3 C99_2 39.7(5) . 5_766
C99_1 La3 C99_2 47.8(4) 5_766 5_766
C18_1 La3 C99_2 68.2(4) . 5_766
C4_2 La3 C99_2 14.6(4) . 5_766
C3_1 La3 C99_2 6.6(5) . 5_766
C98_1 La3 C3_2 30.9(5) 5_766 .
C98_2 La3 C3_2 12.1(4) 5_766 .
C86_2 La3 C3_2 38.3(4) 5_766 .
C4_1 La3 C3_2 6.2(4) . .
C99_1 La3 C3_2 4.3(5) 5_766 .
C18_1 La3 C3_2 35.8(4) . .
C4_2 La3 C3_2 34.1(3) . .
C3_1 La3 C3_2 39.6(4) . .
C99_2 La3 C3_2 44.1(4) 5_766 .
C98_1 La3 C86_1 33.9(3) 5_766 5_766
C98_2 La3 C86_1 47.4(4) 5_766 5_766
C86_2 La3 C86_1 39.8(4) 5_766 5_766
C4_1 La3 C86_1 52.5(4) . 5_766
C99_1 La3 C86_1 62.5(4) 5_766 5_766
C18_1 La3 C86_1 51.2(3) . 5_766
C4_2 La3 C86_1 36.1(4) . 5_766
C3_1 La3 C86_1 39.9(4) . 5_766
C99_2 La3 C86_1 44.4(4) 5_766 5_766
C3_2 La3 C86_1 58.5(4) . 5_766
C98_1 La3 C15_2 52.7(5) 5_766 .
C98_2 La3 C15_2 38.3(4) 5_766 .
C86_2 La3 C15_2 21.7(3) 5_766 .
C4_1 La3 C15_2 34.6(4) . .
C99_1 La3 C15_2 32.4(5) 5_766 .
C18_1 La3 C15_2 10.5(3) . .
C4_2 La3 C15_2 58.2(3) . .
C3_1 La3 C15_2 65.8(4) . .
C99_2 La3 C15_2 72.0(4) 5_766 .
C3_2 La3 C15_2 33.4(3) . .
C86_1 La3 C15_2 61.0(3) 5_766 .
C98_1 La3 C97_2 49.0(5) 5_766 5_766
C98_2 La3 C97_2 33.8(3) 5_766 5_766
C86_2 La3 C97_2 61.4(5) 5_766 5_766
C4_1 La3 C97_2 29.6(5) . 5_766
C99_1 La3 C97_2 21.7(5) 5_766 5_766
C18_1 La3 C97_2 56.1(5) . 5_766
C4_2 La3 C97_2 49.7(4) . 5_766
C3_1 La3 C97_2 51.6(4) . 5_766
C99_2 La3 C97_2 53.0(4) 5_766 5_766
C3_2 La3 C97_2 24.4(5) . 5_766
C86_1 La3 C97_2 81.1(4) 5_766 5_766
C15_2 La3 C97_2 49.8(5) . 5_766
C98_1 La3 C18_2 32.8(4) 5_766 .
C98_2 La3 C18_2 49.5(4) 5_766 .
C86_2 La3 C18_2 49.1(3) 5_766 .
C4_1 La3 C18_2 55.2(4) . .
C99_1 La3 C18_2 65.6(5) 5_766 .
C18_1 La3 C18_2 60.2(3) . .
C4_2 La3 C18_2 33.2(3) . .
C3_1 La3 C18_2 34.8(4) . .
C99_2 La3 C18_2 38.0(4) 5_766 .
C3_2 La3 C18_2 61.4(3) . .
C86_1 La3 C18_2 10.6(3) 5_766 .
C15_2 La3 C18_2 69.4(3) . .
C97_2 La3 C18_2 81.8(4) 5_766 .
C98_1 La3 C17_1 57.0(4) 5_766 .
C98_2 La3 C17_1 57.6(4) 5_766 .
C86_2 La3 C17_1 24.2(4) 5_766 .
C4_1 La3 C17_1 58.8(4) . .
C99_1 La3 C17_1 64.1(5) 5_766 .
C18_1 La3 C17_1 31.5(3) . .
C4_2 La3 C17_1 62.2(4) . .
C3_1 La3 C17_1 69.1(4) . .
C99_2 La3 C17_1 75.3(4) 5_766 .
C3_2 La3 C17_1 62.2(4) . .
C86_1 La3 C17_1 36.8(4) 5_766 .
C15_2 La3 C17_1 41.1(3) . .
C97_2 La3 C17_1 85.6(5) 5_766 .
C18_2 La3 C17_1 47.3(3) . .
C98_1 La3 C89_1 58.6(5) 5_766 5_766
C98_2 La3 C89_1 42.5(5) 5_766 5_766
C86_2 La3 C89_1 30.2(4) 5_766 5_766
C4_1 La3 C89_1 37.8(4) . 5_766
C99_1 La3 C89_1 33.1(3) 5_766 5_766
C18_1 La3 C89_1 18.8(3) . 5_766
C4_2 La3 C89_1 63.8(4) . 5_766
C3_1 La3 C89_1 71.1(4) . 5_766
C99_2 La3 C89_1 76.9(4) 5_766 5_766
C3_2 La3 C89_1 35.2(4) . 5_766
C86_1 La3 C89_1 69.4(4) 5_766 5_766
C15_2 La3 C89_1 8.5(3) . 5_766
C97_2 La3 C89_1 47.1(5) 5_766 5_766
C18_2 La3 C89_1 77.6(4) . 5_766
C17_1 La3 C89_1 48.4(3) . 5_766
C98_1 La3 C87_2 52.5(5) 5_766 5_766
C98_2 La3 C87_2 58.3(5) 5_766 5_766
C86_2 La3 C87_2 31.2(4) 5_766 5_766
C4_1 La3 C87_2 61.1(5) . 5_766
C99_1 La3 C87_2 68.5(5) 5_766 5_766
C18_1 La3 C87_2 41.2(4) . 5_766
C4_2 La3 C87_2 56.7(4) . 5_766
C3_1 La3 C87_2 62.5(4) . 5_766
C99_2 La3 C87_2 68.1(5) 5_766 5_766
C3_2 La3 C87_2 65.7(4) . 5_766
C86_1 La3 C87_2 25.5(4) 5_766 5_766
C15_2 La3 C87_2 51.5(4) . 5_766
C97_2 La3 C87_2 90.1(5) 5_766 5_766
C18_2 La3 C87_2 35.5(4) . 5_766
C17_1 La3 C87_2 13.6(3) . 5_766
C89_1 La3 C87_2 59.5(4) 5_766 5_766
C98_1 La3 C15_1 35.6(4) 5_766 .
C98_2 La3 C15_1 54.1(4) 5_766 .
C86_2 La3 C15_1 59.7(3) 5_766 .
C4_1 La3 C15_1 60.1(4) . .
C99_1 La3 C15_1 70.5(4) 5_766 .
C18_1 La3 C15_1 70.5(3) . .
C4_2 La3 C15_1 33.9(4) . .
C3_1 La3 C15_1 32.7(2) . .
C99_2 La3 C15_1 33.9(4) 5_766 .
C3_2 La3 C15_1 66.2(3) . .
C86_1 La3 C15_1 22.0(3) 5_766 .
C15_2 La3 C15_1 79.2(3) . .
C97_2 La3 C15_1 83.5(4) 5_766 .
C18_2 La3 C15_1 11.4(3) . .
C17_1 La3 C15_1 58.5(3) . .
C89_1 La3 C15_1 87.1(4) 5_766 .
C87_2 La3 C15_1 46.4(4) 5_766 .
C98_1 La3 C16_2 59.8(4) 5_766 .
C98_2 La3 C16_2 55.9(4) 5_766 .
C86_2 La3 C16_2 20.4(4) 5_766 .
C4_1 La3 C16_2 55.8(4) . .
C99_1 La3 C16_2 59.0(5) 5_766 .
C18_1 La3 C16_2 23.6(3) . .
C4_2 La3 C16_2 65.4(4) . .
C3_1 La3 C16_2 73.0(4) . .
C99_2 La3 C16_2 79.6(4) 5_766 .
C3_2 La3 C16_2 58.0(3) . .
C86_1 La3 C16_2 45.9(3) 5_766 .
C15_2 La3 C16_2 31.8(2) . .
C97_2 La3 C16_2 79.6(5) 5_766 .
C18_2 La3 C16_2 56.5(3) . .
C17_1 La3 C16_2 11.5(3) . .
C89_1 La3 C16_2 38.3(3) 5_766 .
C87_2 La3 C16_2 24.9(4) 5_766 .
C15_1 La3 C16_2 67.9(3) . .
C98_1 La3 C97_1 32.8(3) 5_766 5_766
C98_2 La3 C97_1 44.0(4) 5_766 5_766
C86_2 La3 C97_1 74.4(4) 5_766 5_766
C4_1 La3 C97_1 48.4(4) . 5_766
C99_1 La3 C97_1 54.6(4) 5_766 5_766
C18_1 La3 C97_1 79.8(4) . 5_766
C4_2 La3 C97_1 27.1(4) . 5_766
C3_1 La3 C97_1 19.3(4) . 5_766
C99_2 La3 C97_1 12.9(4) 5_766 5_766
C3_2 La3 C97_1 51.6(4) . 5_766
C86_1 La3 C97_1 56.0(4) 5_766 5_766
C15_2 La3 C97_1 82.3(4) . 5_766
C97_2 La3 C97_1 54.0(4) 5_766 5_766
C18_2 La3 C97_1 48.3(4) . 5_766
C17_1 La3 C97_1 88.1(4) . 5_766
C89_1 La3 C97_1 86.2(4) 5_766 5_766
C87_2 La3 C97_1 80.4(5) 5_766 5_766
C15_1 La3 C97_1 41.6(4) . 5_766
C16_2 La3 C97_1 92.4(4) . 5_766
C98_1 La3 C85_2 71.0(5) 5_766 5_766
C98_2 La3 C85_2 58.0(4) 5_766 5_766
C86_2 La3 C85_2 32.3(3) 5_766 5_766
C4_1 La3 C85_2 54.5(4) . 5_766
C99_1 La3 C85_2 51.7(4) 5_766 5_766
C18_1 La3 C85_2 23.1(3) . 5_766
C4_2 La3 C85_2 76.7(4) . 5_766
C3_1 La3 C85_2 84.6(4) . 5_766
C99_2 La3 C85_2 90.9(4) 5_766 5_766
C3_2 La3 C85_2 53.1(4) . 5_766
C86_1 La3 C85_2 70.6(4) 5_766 5_766
C15_2 La3 C85_2 19.9(3) . 5_766
C97_2 La3 C85_2 66.3(5) 5_766 5_766
C18_2 La3 C85_2 80.6(3) . 5_766
C17_1 La3 C85_2 39.6(4) . 5_766
C89_1 La3 C85_2 19.2(3) 5_766 5_766
C87_2 La3 C85_2 52.8(4) 5_766 5_766
C15_1 La3 C85_2 91.6(3) . 5_766
C16_2 La3 C85_2 28.1(4) . 5_766
C97_1 La3 C85_2 101.9(4) 5_766 5_766
C98_1 La3 C17_2 51.3(4) 5_766 .
C98_2 La3 C17_2 60.0(4) 5_766 .
C86_2 La3 C17_2 37.3(4) 5_766 .
C4_1 La3 C17_2 63.6(4) . .
C99_1 La3 C17_2 72.0(5) 5_766 .
C18_1 La3 C17_2 48.0(3) . .
C4_2 La3 C17_2 54.7(3) . .
C3_1 La3 C17_2 59.6(4) . .
C99_2 La3 C17_2 64.5(4) 5_766 .
C3_2 La3 C17_2 68.8(3) . .
C86_1 La3 C17_2 20.3(3) 5_766 .
C15_2 La3 C17_2 58.4(3) . .
C97_2 La3 C17_2 93.1(4) 5_766 .
C18_2 La3 C17_2 29.3(3) . .
C17_1 La3 C17_2 21.7(3) . .
C89_1 La3 C17_2 66.6(3) 5_766 .
C87_2 La3 C17_2 8.1(4) 5_766 .
C15_1 La3 C17_2 39.6(3) . .
C16_2 La3 C17_2 33.0(3) . .
C97_1 La3 C17_2 76.3(4) 5_766 .
C85_2 La3 C17_2 60.8(4) 5_766 .
C98_1 La3 C5_1 51.6(5) 5_766 .
C98_2 La3 C5_1 36.9(5) 5_766 .
C86_2 La3 C5_1 64.5(5) 5_766 .
C4_1 La3 C5_1 32.7(3) . .
C99_1 La3 C5_1 24.9(5) 5_766 .
C18_1 La3 C5_1 59.0(4) . .
C4_2 La3 C5_1 52.0(4) . .
C3_1 La3 C5_1 53.5(4) . .
C99_2 La3 C5_1 54.6(4) 5_766 .
C3_2 La3 C5_1 27.6(4) . .
C86_1 La3 C5_1 84.0(4) 5_766 .
C15_2 La3 C5_1 52.4(4) . .
C97_2 La3 C5_1 3.2(6) 5_766 .
C18_2 La3 C5_1 84.4(4) . .
C17_1 La3 C5_1 88.7(4) . .
C89_1 La3 C5_1 49.4(4) 5_766 .
C87_2 La3 C5_1 93.3(5) 5_766 .
C15_1 La3 C5_1 85.8(4) . .
C16_2 La3 C5_1 82.6(4) . .
C97_1 La3 C5_1 54.8(4) 5_766 .
C85_2 La3 C5_1 68.4(4) 5_766 .
C17_2 La3 C5_1 96.3(4) . .
C98_1 La3 C5_2 38.0(5) 5_766 .
C98_2 La3 C5_2 46.8(4) 5_766 .
C86_2 La3 C5_2 79.1(4) 5_766 .
C4_1 La3 C5_2 50.5(4) . .
C99_1 La3 C5_2 55.3(4) 5_766 .
C18_1 La3 C5_2 83.6(4) . .
C4_2 La3 C5_2 32.4(3) . .
C3_1 La3 C5_2 25.1(4) . .
C99_2 La3 C5_2 19.0(4) 5_766 .
C3_2 La3 C5_2 52.8(4) . .
C86_1 La3 C5_2 62.7(4) 5_766 .
C15_2 La3 C5_2 85.0(4) . .
C97_2 La3 C5_2 51.7(4) 5_766 .
C18_2 La3 C5_2 55.1(3) . .
C17_1 La3 C5_2 94.2(4) . .
C89_1 La3 C5_2 88.0(4) 5_766 .
C87_2 La3 C5_2 87.0(4) 5_766 .
C15_1 La3 C5_2 48.2(3) . .
C16_2 La3 C5_2 97.8(4) . .
C97_1 La3 C5_2 6.8(4) 5_766 .
C85_2 La3 C5_2 104.8(3) 5_766 .
C17_2 La3 C5_2 83.0(4) . .
C5_1 La3 C5_2 52.0(4) . .
C98_1 La3 C88_1 65.4(5) 5_766 5_766
C98_2 La3 C88_1 57.9(4) 5_766 5_766
C86_2 La3 C88_1 23.8(4) 5_766 5_766
C4_1 La3 C88_1 56.4(4) . 5_766
C99_1 La3 C88_1 57.4(4) 5_766 5_766
C18_1 La3 C88_1 21.4(3) . 5_766
C4_2 La3 C88_1 71.2(4) . 5_766
C3_1 La3 C88_1 79.1(4) . 5_766
C99_2 La3 C88_1 85.7(4) 5_766 5_766
C3_2 La3 C88_1 57.2(4) . 5_766
C86_1 La3 C88_1 55.9(3) 5_766 5_766
C15_2 La3 C88_1 26.5(3) . 5_766
C97_2 La3 C88_1 76.3(5) 5_766 5_766
C18_2 La3 C88_1 66.4(3) . 5_766
C17_1 La3 C88_1 21.9(3) . 5_766
C89_1 La3 C88_1 31.2(3) 5_766 5_766
C87_2 La3 C88_1 35.4(4) 5_766 5_766
C15_1 La3 C88_1 77.8(3) . 5_766
C16_2 La3 C88_1 10.6(3) . 5_766
C97_1 La3 C88_1 98.2(4) 5_766 5_766
C85_2 La3 C88_1 17.9(3) 5_766 5_766
C17_2 La3 C88_1 43.5(3) . 5_766
C5_1 La3 C88_1 79.0(4) . 5_766
C5_2 La3 C88_1 102.9(4) . 5_766
C92_1 La4 C97_2 40.5(5) 5_766 5_766
C92_1 La4 C100_1 35.9(3) 5_766 5_766
C97_2 La4 C100_1 13.3(5) 5_766 5_766
C92_1 La4 C1_1 50.3(4) 5_766 .
C97_2 La4 C1_1 36.6(6) 5_766 .
C100_1 La4 C1_1 24.9(5) 5_766 .
C92_1 La4 C5_1 36.5(4) 5_766 .
C97_2 La4 C5_1 4.6(6) 5_766 .
C100_1 La4 C5_1 9.8(5) 5_766 .
C1_1 La4 C5_1 34.3(3) . .
C92_1 La4 C2_2 34.2(4) 5_766 .
C97_2 La4 C2_2 9.9(5) 5_766 .
C100_1 La4 C2_2 4.8(6) 5_766 .
C1_1 La4 C2_2 29.7(5) . .
C5_1 La4 C2_2 5.6(5) . .
C92_1 La4 C12_2 9.0(3) 5_766 .
C97_2 La4 C12_2 38.9(4) 5_766 .
C100_1 La4 C12_2 37.6(4) 5_766 .
C1_1 La4 C12_2 55.8(4) . .
C5_1 La4 C12_2 35.6(4) . .
C2_2 La4 C12_2 34.8(3) . .
C92_1 La4 C6_1 19.2(4) 5_766 .
C97_2 La4 C6_1 37.0(5) 5_766 .
C100_1 La4 C6_1 39.5(4) 5_766 .
C1_1 La4 C6_1 61.1(4) . .
C5_1 La4 C6_1 34.8(3) . .
C2_2 La4 C6_1 35.7(4) . .
C12_2 La4 C6_1 10.3(3) . .
C92_1 La4 C1_2 55.8(4) 5_766 .
C97_2 La4 C1_2 39.7(5) 5_766 .
C100_1 La4 C1_2 29.0(5) 5_766 .
C1_1 La4 C1_2 5.5(5) . .
C5_1 La4 C1_2 37.9(5) . .
C2_2 La4 C1_2 33.7(3) . .
C12_2 La4 C1_2 61.2(4) . .
C6_1 La4 C1_2 66.3(4) . .
C92_1 La4 C96_2 45.7(5) 5_766 5_766
C97_2 La4 C96_2 34.3(3) 5_766 5_766
C100_1 La4 C96_2 21.8(5) 5_766 5_766
C1_1 La4 C96_2 4.6(5) . 5_766
C5_1 La4 C96_2 31.5(6) . 5_766
C2_2 La4 C96_2 26.5(5) . 5_766
C12_2 La4 C96_2 51.3(5) . 5_766
C6_1 La4 C96_2 56.8(5) . 5_766
C1_2 La4 C96_2 10.1(5) . 5_766
C92_1 La4 C83_2 28.3(4) 5_766 5_766
C97_2 La4 C83_2 34.6(3) 5_766 5_766
C100_1 La4 C83_2 40.7(5) 5_766 5_766
C1_1 La4 C83_2 64.4(4) . 5_766
C5_1 La4 C83_2 33.7(5) . 5_766
C2_2 La4 C83_2 36.2(4) . 5_766
C12_2 La4 C83_2 19.7(3) . 5_766
C6_1 La4 C83_2 9.6(3) . 5_766
C1_2 La4 C83_2 69.1(4) . 5_766
C96_2 La4 C83_2 60.4(5) 5_766 5_766
C92_1 La4 C95_2 44.4(4) 5_766 5_766
C97_2 La4 C95_2 61.4(5) 5_766 5_766
C100_1 La4 C95_2 48.3(5) 5_766 5_766
C1_1 La4 C95_2 34.9(5) . 5_766
C5_1 La4 C95_2 57.2(5) . 5_766
C2_2 La4 C95_2 51.6(4) . 5_766
C12_2 La4 C95_2 53.3(4) . 5_766
C6_1 La4 C95_2 63.1(4) . 5_766
C1_2 La4 C95_2 37.7(4) . 5_766
C96_2 La4 C95_2 33.2(3) 5_766 5_766
C83_2 La4 C95_2 71.3(4) 5_766 5_766
C92_1 La4 C93_1 32.5(4) 5_766 5_766
C97_2 La4 C93_1 69.2(5) 5_766 5_766
C100_1 La4 C93_1 59.8(5) 5_766 5_766
C1_1 La4 C93_1 59.7(4) . 5_766
C5_1 La4 C93_1 64.7(5) . 5_766
C2_2 La4 C93_1 60.5(5) . 5_766
C12_2 La4 C93_1 39.7(4) . 5_766
C6_1 La4 C93_1 49.5(4) . 5_766
C1_2 La4 C93_1 64.1(4) . 5_766
C96_2 La4 C93_1 56.2(5) 5_766 5_766
C83_2 La4 C93_1 59.1(4) 5_766 5_766
C95_2 La4 C93_1 30.9(4) 5_766 5_766
C92_1 La4 C82_2 22.9(4) 5_766 5_766
C97_2 La4 C82_2 59.8(4) 5_766 5_766
C100_1 La4 C82_2 58.0(4) 5_766 5_766
C1_1 La4 C82_2 72.8(4) . 5_766
C5_1 La4 C82_2 56.6(4) . 5_766
C2_2 La4 C82_2 55.6(4) . 5_766
C12_2 La4 C82_2 21.0(3) . 5_766
C6_1 La4 C82_2 25.1(3) . 5_766
C1_2 La4 C82_2 78.2(4) . 5_766
C96_2 La4 C82_2 68.2(4) 5_766 5_766
C83_2 La4 C82_2 33.0(3) 5_766 5_766
C95_2 La4 C82_2 58.6(4) 5_766 5_766
C93_1 La4 C82_2 33.0(5) 5_766 5_766
C92_1 La4 C7_1 23.2(3) 5_766 .
C97_2 La4 C7_1 63.5(4) 5_766 .
C100_1 La4 C7_1 58.7(4) 5_766 .
C1_1 La4 C7_1 68.6(4) . .
C5_1 La4 C7_1 59.6(4) . .
C2_2 La4 C7_1 57.3(4) . .
C12_2 La4 C7_1 25.8(3) . .
C6_1 La4 C7_1 33.3(2) . .
C1_2 La4 C7_1 73.9(4) . .
C96_2 La4 C7_1 64.2(4) 5_766 .
C83_2 La4 C7_1 42.3(3) 5_766 .
C95_2 La4 C7_1 48.8(3) 5_766 .
C93_1 La4 C7_1 21.3(4) 5_766 .
C82_2 La4 C7_1 11.8(3) 5_766 .
C92_1 La4 C96_1 62.4(4) 5_766 5_766
C97_2 La4 C96_1 42.3(5) 5_766 5_766
C100_1 La4 C96_1 33.2(3) 5_766 5_766
C1_1 La4 C96_1 12.3(4) . 5_766
C5_1 La4 C96_1 41.3(5) . 5_766
C2_2 La4 C96_1 37.8(5) . 5_766
C12_2 La4 C96_1 67.4(4) . 5_766
C6_1 La4 C96_1 71.8(4) . 5_766
C1_2 La4 C96_1 7.0(5) . 5_766
C96_2 La4 C96_1 16.8(4) 5_766 5_766
C83_2 La4 C96_1 73.8(5) 5_766 5_766
C95_2 La4 C96_1 43.4(4) 5_766 5_766
C93_1 La4 C96_1 70.9(4) 5_766 5_766
C82_2 La4 C96_1 85.0(4) 5_766 5_766
C7_1 La4 C96_1 80.9(4) . 5_766
C92_1 La4 C9_1 52.9(4) 5_766 .
C97_2 La4 C9_1 64.4(5) 5_766 .
C100_1 La4 C9_1 51.1(5) 5_766 .
C1_1 La4 C9_1 33.1(3) . .
C5_1 La4 C9_1 60.6(4) . .
C2_2 La4 C9_1 55.0(4) . .
C12_2 La4 C9_1 61.6(3) . .
C6_1 La4 C9_1 71.2(3) . .
C1_2 La4 C9_1 34.5(4) . .
C96_2 La4 C9_1 32.7(5) 5_766 .
C83_2 La4 C9_1 78.8(4) 5_766 .
C95_2 La4 C9_1 9.3(3) 5_766 .
C93_1 La4 C9_1 39.6(4) 5_766 .
C82_2 La4 C9_1 67.8(3) 5_766 .
C7_1 La4 C9_1 58.0(3) . .
C96_1 La4 C9_1 39.1(4) 5_766 .
C92_1 La4 C11_2 26.1(4) 5_766 .
C97_2 La4 C11_2 65.9(4) 5_766 .
C100_1 La4 C11_2 58.8(4) 5_766 .
C1_1 La4 C11_2 64.2(4) . .
C5_1 La4 C11_2 61.7(4) . .
C2_2 La4 C11_2 58.4(3) . .
C12_2 La4 C11_2 31.6(3) . .
C6_1 La4 C11_2 40.5(3) . .
C1_2 La4 C11_2 69.1(4) . .
C96_2 La4 C11_2 60.1(4) 5_766 .
C83_2 La4 C11_2 50.0(3) 5_766 .
C95_2 La4 C11_2 40.1(3) 5_766 .
C93_1 La4 C11_2 11.3(3) 5_766 .
C82_2 La4 C11_2 21.8(3) 5_766 .
C7_1 La4 C11_2 10.0(2) . .
C96_1 La4 C11_2 76.1(4) 5_766 .
C9_1 La4 C11_2 49.2(3) . .
C92_1 La4 C81_2 33.2(5) 5_766 5_766
C97_2 La4 C81_2 69.6(5) 5_766 5_766
C100_1 La4 C81_2 60.1(5) 5_766 5_766
C1_1 La4 C81_2 59.4(4) . 5_766
C5_1 La4 C81_2 65.0(5) . 5_766
C2_2 La4 C81_2 60.8(4) . 5_766
C12_2 La4 C81_2 40.5(4) . 5_766
C6_1 La4 C81_2 50.3(4) . 5_766
C1_2 La4 C81_2 63.8(4) . 5_766
C96_2 La4 C81_2 56.0(4) 5_766 5_766
C83_2 La4 C81_2 59.9(4) 5_766 5_766
C95_2 La4 C81_2 30.2(3) 5_766 5_766
C93_1 La4 C81_2 1.0(6) 5_766 5_766
C82_2 La4 C81_2 34.0(3) 5_766 5_766
C7_1 La4 C81_2 22.3(4) . 5_766
C96_1 La4 C81_2 70.5(4) 5_766 5_766
C9_1 La4 C81_2 38.8(3) . 5_766
C11_2 La4 C81_2 12.3(4) . 5_766
C92_1 La4 C91_1 32.5(3) 5_766 5_766
C97_2 La4 C91_1 55.2(4) 5_766 5_766
C100_1 La4 C91_1 59.0(4) 5_766 5_766
C1_1 La4 C91_1 80.1(4) . 5_766
C5_1 La4 C91_1 53.6(4) . 5_766
C2_2 La4 C91_1 55.0(4) . 5_766
C12_2 La4 C91_1 24.9(3) . 5_766
C6_1 La4 C91_1 19.4(3) . 5_766
C1_2 La4 C91_1 85.4(4) . 5_766
C96_2 La4 C91_1 75.6(5) 5_766 5_766
C83_2 La4 C91_1 21.0(4) 5_766 5_766
C95_2 La4 C91_1 75.6(4) 5_766 5_766
C93_1 La4 C91_1 53.3(4) 5_766 5_766
C82_2 La4 C91_1 20.5(4) 5_766 5_766
C7_1 La4 C91_1 32.3(3) . 5_766
C96_1 La4 C91_1 91.1(4) 5_766 5_766
C9_1 La4 C91_1 84.6(3) . 5_766
C11_2 La4 C91_1 42.1(3) . 5_766
C81_2 La4 C91_1 54.2(4) 5_766 5_766
C92_1 La4 C8_1 40.9(4) 5_766 .
C97_2 La4 C8_1 72.9(4) 5_766 .
C100_1 La4 C8_1 61.7(4) 5_766 .
C1_1 La4 C8_1 55.6(4) . .
C5_1 La4 C8_1 68.3(4) . .
C2_2 La4 C8_1 63.4(4) . .
C12_2 La4 C8_1 49.1(3) . .
C6_1 La4 C8_1 59.3(3) . .
C1_2 La4 C8_1 59.3(4) . .
C96_2 La4 C8_1 52.9(4) 5_766 .
C83_2 La4 C8_1 68.8(3) 5_766 .
C95_2 La4 C8_1 22.5(3) 5_766 .
C93_1 La4 C8_1 11.9(4) 5_766 .
C82_2 La4 C8_1 44.8(3) 5_766 .
C7_1 La4 C8_1 33.2(2) . .
C96_1 La4 C8_1 65.4(4) 5_766 .
C9_1 La4 C8_1 29.9(2) . .
C11_2 La4 C8_1 23.2(3) . .
C81_2 La4 C8_1 10.9(3) 5_766 .
C91_1 La4 C8_1 64.9(3) 5_766 .
C92_1 La4 C99_1 58.3(5) 5_766 5_766
C97_2 La4 C99_1 20.6(5) 5_766 5_766
C100_1 La4 C99_1 33.0(3) 5_766 5_766
C1_1 La4 C99_1 51.8(5) . 5_766
C5_1 La4 C99_1 25.1(5) . 5_766
C2_2 La4 C99_1 30.3(5) . 5_766
C12_2 La4 C99_1 54.2(4) . 5_766
C6_1 La4 C99_1 48.6(4) . 5_766
C1_2 La4 C99_1 53.1(5) . 5_766
C96_2 La4 C99_1 50.9(5) 5_766 5_766
C83_2 La4 C99_1 42.2(4) 5_766 5_766
C95_2 La4 C99_1 81.2(5) 5_766 5_766
C93_1 La4 C99_1 89.0(5) 5_766 5_766
C82_2 La4 C99_1 73.6(4) 5_766 5_766
C7_1 La4 C99_1 80.1(4) . 5_766
C96_1 La4 C99_1 53.0(4) 5_766 5_766
C9_1 La4 C99_1 83.1(4) . 5_766
C11_2 La4 C99_1 84.3(4) . 5_766
C81_2 La4 C99_1 89.5(5) 5_766 5_766
C91_1 La4 C99_1 62.5(4) 5_766 5_766
C8_1 La4 C99_1 93.4(4) . 5_766
C92_1 La4 C9_2 60.7(4) 5_766 .
C97_2 La4 C9_2 67.0(5) 5_766 .
C100_1 La4 C9_2 53.8(5) 5_766 .
C1_1 La4 C9_2 32.3(5) . .
C5_1 La4 C9_2 63.6(4) . .
C2_2 La4 C9_2 58.2(4) . .
C12_2 La4 C9_2 69.3(3) . .
C6_1 La4 C9_2 78.4(3) . .
C1_2 La4 C9_2 32.2(3) . .
C96_2 La4 C9_2 33.2(5) 5_766 .
C83_2 La4 C9_2 85.5(4) 5_766 .
C95_2 La4 C9_2 18.2(3) 5_766 .
C93_1 La4 C9_2 48.3(4) 5_766 .
C82_2 La4 C9_2 76.6(3) 5_766 .
C7_1 La4 C9_2 67.0(3) . .
C96_1 La4 C9_2 35.3(4) 5_766 .
C9_1 La4 C9_2 8.9(2) . .
C11_2 La4 C9_2 58.1(3) . .
C81_2 La4 C9_2 47.5(3) 5_766 .
C91_1 La4 C9_2 92.9(3) 5_766 .
C8_1 La4 C9_2 38.2(3) . .
C99_1 La4 C9_2 84.0(4) 5_766 .
C92_1 La4 C10_2 48.2(4) 5_766 .
C97_2 La4 C10_2 75.8(4) 5_766 .
C100_1 La4 C10_2 63.6(4) 5_766 .
C1_1 La4 C10_2 53.1(4) . .
C5_1 La4 C10_2 71.4(4) . .
C2_2 La4 C10_2 66.0(4) . .
C12_2 La4 C10_2 56.8(3) . .
C6_1 La4 C10_2 67.1(3) . .
C1_2 La4 C10_2 55.8(4) . .
C96_2 La4 C10_2 51.1(4) 5_766 .
C83_2 La4 C10_2 76.5(3) 5_766 .
C95_2 La4 C10_2 18.2(3) 5_766 .
C93_1 La4 C10_2 21.3(4) 5_766 .
C82_2 La4 C10_2 54.1(3) 5_766 .
C7_1 La4 C10_2 42.6(3) . .
C96_1 La4 C10_2 61.4(4) 5_766 .
C9_1 La4 C10_2 23.3(3) . .
C11_2 La4 C10_2 32.6(2) . .
C81_2 La4 C10_2 20.4(4) 5_766 .
C91_1 La4 C10_2 74.1(3) 5_766 .
C8_1 La4 C10_2 9.4(2) . .
C99_1 La4 C10_2 96.4(4) 5_766 .
C9_2 La4 C10_2 30.7(2) . .
C92_1 La4 C100_2 76.8(4) 5_766 5_766
C97_2 La4 C100_2 51.9(5) 5_766 5_766
C100_1 La4 C100_2 45.4(4) 5_766 5_766
C1_1 La4 C100_2 26.9(5) . 5_766
C5_1 La4 C100_2 52.0(5) . 5_766
C2_2 La4 C100_2 49.6(4) . 5_766
C12_2 La4 C100_2 81.4(4) . 5_766
C6_1 La4 C100_2 84.9(4) . 5_766
C1_2 La4 C100_2 21.5(4) . 5_766
C96_2 La4 C100_2 31.4(3) 5_766 5_766
C83_2 La4 C100_2 85.6(4) 5_766 5_766
C95_2 La4 C100_2 54.9(4) 5_766 5_766
C93_1 La4 C100_2 84.1(5) 5_766 5_766
C82_2 La4 C100_2 99.5(4) 5_766 5_766
C7_1 La4 C100_2 95.4(4) . 5_766
C96_1 La4 C100_2 14.6(4) 5_766 5_766
C9_1 La4 C100_2 48.7(4) . 5_766
C11_2 La4 C100_2 90.2(4) . 5_766
C81_2 La4 C100_2 83.7(4) 5_766 5_766
C91_1 La4 C100_2 104.3(4) 5_766 5_766
C8_1 La4 C100_2 77.4(4) . 5_766
C99_1 La4 C100_2 57.1(4) 5_766 5_766
C9_2 La4 C100_2 42.6(4) . 5_766
C10_2 La4 C100_2 71.9(4) . 5_766
La1 La4 C94_1 156.0(3) . 5_766
La3 La4 C94_1 145.7(3) . 5_766
C92_1 La4 C94_1 56.6(4) 5_766 5_766
C97_2 La4 C94_1 77.7(5) 5_766 5_766
C100_1 La4 C94_1 64.6(5) 5_766 5_766
C1_1 La4 C94_1 49.0(4) . 5_766
C5_1 La4 C94_1 73.5(4) . 5_766
C2_2 La4 C94_1 67.9(4) . 5_766
C12_2 La4 C94_1 65.5(3) . 5_766
C6_1 La4 C94_1 75.8(3) . 5_766
C1_2 La4 C94_1 50.6(4) . 5_766
C96_2 La4 C94_1 48.2(4) 5_766 5_766
C83_2 La4 C94_1 84.7(4) 5_766 5_766
C95_2 La4 C94_1 16.4(3) 5_766 5_766
C93_1 La4 C94_1 32.9(3) 5_766 5_766
C82_2 La4 C94_1 65.3(4) 5_766 5_766
C7_1 La4 C94_1 53.9(3) . 5_766
C96_1 La4 C94_1 55.1(3) 5_766 5_766
C9_1 La4 C94_1 16.1(3) . 5_766
C11_2 La4 C94_1 44.0(3) . 5_766
C81_2 La4 C94_1 31.9(5) 5_766 5_766
C91_1 La4 C94_1 84.8(4) 5_766 5_766
C8_1 La4 C94_1 21.1(3) . 5_766
C99_1 La4 C94_1 97.5(4) 5_766 5_766
C9_2 La4 C94_1 21.1(3) . 5_766
C10_2 La4 C94_1 11.8(3) . 5_766
C100_2 La4 C94_1 63.6(4) 5_766 5_766
N1 Ni1 N3 90.21(5) . .
N1 Ni1 N4 177.27(5) . .
N3 Ni1 N4 90.10(5) . .
N1 Ni1 N2 89.92(5) . .
N3 Ni1 N2 178.28(5) . .
N4 Ni1 N2 89.69(5) . .
C101 N1 C104 103.99(10) . .
C101 N1 Ni1 128.40(9) . .
C104 N1 Ni1 127.59(9) . .
C116 N2 C119 104.50(10) . .
C116 N2 Ni1 127.99(9) . .
C119 N2 Ni1 127.50(9) . .
C109 N3 C106 103.86(10) . .
C109 N3 Ni1 128.13(9) . .
C106 N3 Ni1 127.99(9) . .
C114 N4 C111 104.28(10) . .
C114 N4 Ni1 128.19(8) . .
C111 N4 Ni1 127.53(9) . .
N1 C101 C120 124.85(12) . .
N1 C101 C102 111.88(11) . .
C120 C101 C102 123.27(11) . .
C103 C102 C101 106.30(11) . .
C103 C102 C121 128.64(13) . .
C101 C102 C121 125.00(12) . .
C102 C103 C104 106.48(11) . .
C102 C103 C123 128.98(13) . .
C104 C103 C123 124.49(13) . .
C105 C104 N1 125.36(12) . .
C105 C104 C103 123.26(12) . .
N1 C104 C103 111.36(11) . .
C106 C105 C104 124.07(12) . .
C106 C105 H105 118.0 . .
C104 C105 H105 118.0 . .
C105 C106 N3 124.76(11) . .
C105 C106 C107 123.58(12) . .
N3 C106 C107 111.64(11) . .
C108 C107 C106 106.21(11) . .
C108 C107 C125 129.00(13) . .
C106 C107 C125 124.72(13) . .
C107 C108 C109 106.35(11) . .
C107 C108 C127 128.61(13) . .
C109 C108 C127 124.94(13) . .
N3 C109 C110 124.79(11) . .
N3 C109 C108 111.94(11) . .
C110 C109 C108 123.26(11) . .
C111 C110 C109 123.86(12) . .
C111 C110 H110 118.1 . .
C109 C110 H110 118.1 . .
C110 C111 N4 125.55(12) . .
C110 C111 C112 122.99(11) . .
N4 C111 C112 111.44(11) . .
C113 C112 C111 106.29(11) . .
C113 C112 C129 128.83(13) . .
C111 C112 C129 124.85(12) . .
C112 C113 C114 106.27(11) . .
C112 C113 C131 128.40(12) . .
C114 C113 C131 125.26(12) . .
N4 C114 C115 125.18(12) . .
N4 C114 C113 111.71(11) . .
C115 C114 C113 123.11(12) . .
C116 C115 C114 123.44(12) . .
C116 C115 H115 118.3 . .
C114 C115 H115 118.3 . .
N2 C116 C115 125.49(12) . .
N2 C116 C117 111.58(11) . .
C115 C116 C117 122.91(12) . .
C118 C117 C116 106.25(11) . .
C118 C117 C133 128.56(12) . .
C116 C117 C133 125.14(12) . .
C117 C118 C119 106.43(11) . .
C117 C118 C135 128.90(13) . .
C119 C118 C135 124.58(12) . .
C120 C119 N2 125.51(12) . .
C120 C119 C118 123.23(11) . .
N2 C119 C118 111.25(11) . .
C119 C120 C101 123.80(12) . .
C119 C120 H120 118.1 . .
C101 C120 H120 118.1 . .
C102 C121 C122 112.25(13) . .
C102 C121 H12A 109.2 . .
C122 C121 H12A 109.2 . .
C102 C121 H12B 109.2 . .
C122 C121 H12B 109.2 . .
H12A C121 H12B 107.9 . .
C121 C122 H12C 109.5 . .
C121 C122 H12D 109.5 . .
H12C C122 H12D 109.5 . .
C121 C122 H12E 109.5 . .
H12C C122 H12E 109.5 . .
H12D C122 H12E 109.5 . .
C103 C123 C124 112.42(13) . .
C103 C123 H12F 109.1 . .
C124 C123 H12F 109.1 . .
C103 C123 H12G 109.1 . .
C124 C123 H12G 109.1 . .
H12F C123 H12G 107.9 . .
C123 C124 H12H 109.5 . .
C123 C124 H12I 109.5 . .
H12H C124 H12I 109.5 . .
C123 C124 H12J 109.5 . .
H12H C124 H12J 109.5 . .
H12I C124 H12J 109.5 . .
C107 C125 C126 112.80(13) . .
C107 C125 H12K 109.0 . .
C126 C125 H12K 109.0 . .
C107 C125 H12L 109.0 . .
C126 C125 H12L 109.0 . .
H12K C125 H12L 107.8 . .
C125 C126 H12M 109.5 . .
C125 C126 H12N 109.5 . .
H12M C126 H12N 109.5 . .
C125 C126 H12O 109.5 . .
H12M C126 H12O 109.5 . .
H12N C126 H12O 109.5 . .
C108 C127 C128 112.14(13) . .
C108 C127 H12P 109.2 . .
C128 C127 H12P 109.2 . .
C108 C127 H12Q 109.2 . .
C128 C127 H12Q 109.2 . .
H12P C127 H12Q 107.9 . .
C127 C128 H12R 109.5 . .
C127 C128 H12S 109.5 . .
H12R C128 H12S 109.5 . .
C127 C128 H12T 109.5 . .
H12R C128 H12T 109.5 . .
H12S C128 H12T 109.5 . .
C112 C129 C130 112.71(14) . .
C112 C129 H12U 109.0 . .
C130 C129 H12U 109.0 . .
C112 C129 H12V 109.0 . .
C130 C129 H12V 109.0 . .
H12U C129 H12V 107.8 . .
C129 C130 H13A 109.5 . .
C129 C130 H13B 109.5 . .
H13A C130 H13B 109.5 . .
C129 C130 H13C 109.5 . .
H13A C130 H13C 109.5 . .
H13B C130 H13C 109.5 . .
C113 C131 C132 112.19(14) . .
C113 C131 H13D 109.2 . .
C132 C131 H13D 109.2 . .
C113 C131 H13E 109.2 . .
C132 C131 H13E 109.2 . .
H13D C131 H13E 107.9 . .
C131 C132 H13F 109.5 . .
C131 C132 H13G 109.5 . .
H13F C132 H13G 109.5 . .
C131 C132 H13H 109.5 . .
H13F C132 H13H 109.5 . .
H13G C132 H13H 109.5 . .
C117 C133 C134 112.25(14) . .
C117 C133 H13I 109.2 . .
C134 C133 H13I 109.2 . .
C117 C133 H13J 109.2 . .
C134 C133 H13J 109.2 . .
H13I C133 H13J 107.9 . .
C133 C134 H13K 109.5 . .
C133 C134 H13L 109.5 . .
H13K C134 H13L 109.5 . .
C133 C134 H13M 109.5 . .
H13K C134 H13M 109.5 . .
H13L C134 H13M 109.5 . .
C118 C135 C136 112.34(13) . .
C118 C135 H13N 109.1 . .
C136 C135 H13N 109.1 . .
C118 C135 H13O 109.1 . .
C136 C135 H13O 109.1 . .
H13N C135 H13O 107.9 . .
C135 C136 H13P 109.5 . .
C135 C136 H13Q 109.5 . .
H13P C136 H13Q 109.5 . .
C135 C136 H13R 109.5 . .
H13P C136 H13R 109.5 . .
H13Q C136 H13R 109.5 . .
C138 C137 C142 121.6(2) . .
C138 C137 H137 119.2 . .
C142 C137 H137 119.2 . .
C137 C138 C139 120.4(3) . .
C137 C138 H138 119.8 . .
C139 C138 H138 119.8 . .
C140 C139 C138 118.8(3) . .
C140 C139 H139 120.6 . .
C138 C139 H139 120.6 . .
C141 C140 C139 120.5(2) . .
C141 C140 H140 119.8 . .
C139 C140 H140 119.8 . .
C140 C141 C142 121.9(3) . .
C140 C141 H141 119.1 . .
C142 C141 H141 119.1 . .
C141 C142 C137 116.8(3) . .
C141 C142 C143 121.7(3) . .
C137 C142 C143 121.5(3) . .
C142 C143 H14A 109.5 . .
C142 C143 H14B 109.5 . .
H14A C143 H14B 109.5 . .
C142 C143 H14C 109.5 . .
H14A C143 H14C 109.5 . .
H14B C143 H14C 109.5 . .
C5_1 C1_1 C9_1 125.0(13) . .
C5_1 C1_1 C2_1 109.2(12) . .
C9_1 C1_1 C2_1 119.2(11) . .
C5_1 C1_1 La2 83.5(14) . .
C9_1 C1_1 La2 75.7(9) . .
C2_1 C1_1 La2 86.1(11) . .
C5_1 C1_1 La4 73.2(13) . .
C9_1 C1_1 La4 80.8(10) . .
C2_1 C1_1 La4 91.4(12) . .
La2 C1_1 La4 10.43(16) . .
C5_1 C1_1 La1 63.8(12) . .
C9_1 C1_1 La1 95.3(11) . .
C2_1 C1_1 La1 84.7(11) . .
La2 C1_1 La1 21.8(2) . .
La4 C1_1 La1 14.49(14) . .
C5_1 C1_1 La3 67.7(12) . .
C9_1 C1_1 La3 102.6(11) . .
C2_1 C1_1 La3 72.6(10) . .
La2 C1_1 La3 26.8(3) . .
La4 C1_1 La3 23.7(2) . .
La1 C1_1 La3 12.19(10) . .
C12_1 C2_1 C1_1 121.7(11) . .
C12_1 C2_1 C3_1 121.5(10) . .
C1_1 C2_1 C3_1 106.7(12) . .
C12_1 C2_1 La2 88.8(8) . .
C1_1 C2_1 La2 60.8(10) . .
C3_1 C2_1 La2 87.8(10) . .
C12_1 C2_1 La3 97.7(8) . .
C1_1 C2_1 La3 78.1(11) . .
C3_1 C2_1 La3 60.5(9) . .
La2 C2_1 La3 28.02(19) . .
C12_1 C2_1 La4 96.7(8) . .
C1_1 C2_1 La4 58.1(11) . .
C3_1 C2_1 La4 81.8(10) . .
La2 C2_1 La4 8.21(12) . .
La3 C2_1 La4 24.20(14) . .
C12_1 C2_1 La1 102.2(9) . .
C1_1 C2_1 La1 66.2(11) . .
C3_1 C2_1 La1 67.9(9) . .
La2 C2_1 La1 20.22(16) . .
La3 C2_1 La1 12.09(7) . .
La4 C2_1 La1 13.93(8) . .
C2_1 C3_1 C4_1 109.4(11) . .
C2_1 C3_1 C15_1 119.2(10) . .
C4_1 C3_1 C15_1 122.0(11) . .
C2_1 C3_1 La3 88.7(10) . .
C4_1 C3_1 La3 70.0(11) . .
C15_1 C3_1 La3 81.0(8) . .
C2_1 C3_1 La1 83.0(10) . .
C4_1 C3_1 La1 62.5(11) . .
C15_1 C3_1 La1 93.0(9) . .
La3 C3_1 La1 12.02(9) . .
C2_1 C3_1 La2 63.0(9) . .
C4_1 C3_1 La2 75.4(11) . .
C15_1 C3_1 La2 99.4(9) . .
La3 C3_1 La2 26.46(19) . .
La1 C3_1 La2 20.33(16) . .
C2_1 C3_1 La4 69.8(9) . .
C4_1 C3_1 La4 67.5(11) . .
C15_1 C3_1 La4 100.8(9) . .
La3 C3_1 La4 22.45(15) . .
La1 C3_1 La4 13.36(9) . .
La2 C3_1 La4 8.46(11) . .
C3_1 C4_1 C18_1 119.9(11) . .
C3_1 C4_1 C5_1 106.5(12) . .
C18_1 C4_1 C5_1 121.0(12) . .
C3_1 C4_1 La3 75.3(11) . .
C18_1 C4_1 La3 74.3(8) . .
C5_1 C4_1 La3 85.4(12) . .
C3_1 C4_1 La1 85.9(12) . .
C18_1 C4_1 La1 76.6(9) . .
C5_1 C4_1 La1 72.3(11) . .
La3 C4_1 La1 14.69(13) . .
C3_1 C4_1 La4 83.8(11) . .
C18_1 C4_1 La4 89.3(9) . .
C5_1 C4_1 La4 60.3(11) . .
La3 C4_1 La4 25.0(2) . .
La1 C4_1 La4 13.79(12) . .
C3_1 C4_1 La2 76.2(11) . .
C18_1 C4_1 La2 95.8(10) . .
C5_1 C4_1 La2 60.8(11) . .
La3 C4_1 La2 26.3(2) . .
La1 C4_1 La2 19.26(18) . .
La4 C4_1 La2 8.20(12) . .
C1_1 C5_1 C6_1 118.3(13) . .
C1_1 C5_1 C4_1 108.2(13) . .
C6_1 C5_1 C4_1 120.8(12) . .
C1_1 C5_1 La4 72.5(13) . .
C6_1 C5_1 La4 74.1(9) . .
C4_1 C5_1 La4 88.0(12) . .
C1_1 C5_1 La1 84.6(13) . .
C6_1 C5_1 La1 76.9(9) . .
C4_1 C5_1 La1 72.9(11) . .
La4 C5_1 La1 16.80(15) . .
C1_1 C5_1 La2 63.1(12) . .
C6_1 C5_1 La2 81.2(10) . .
C4_1 C5_1 La2 89.5(12) . .
La4 C5_1 La2 9.52(14) . .
La1 C5_1 La2 23.5(2) . .
C1_1 C5_1 La3 83.0(13) . .
C6_1 C5_1 La3 88.7(10) . .
C4_1 C5_1 La3 61.9(11) . .
La4 C5_1 La3 26.1(2) . .
La1 C5_1 La3 12.71(10) . .
La2 C5_1 La3 29.2(2) . .
C20_1 C6_1 C7_1 114.2(9) . .
C20_1 C6_1 C5_1 117.8(9) . .
C7_1 C6_1 C5_1 117.6(10) . .
C20_1 C6_1 La4 89.6(6) . .
C7_1 C6_1 La4 77.3(6) . .
C5_1 C6_1 La4 71.2(9) . .
C20_1 C6_1 La1 77.2(6) . .
C7_1 C6_1 La1 92.0(6) . .
C5_1 C6_1 La1 69.1(9) . .
La4 C6_1 La1 16.21(8) . .
C20_1 C6_1 La2 96.7(7) . .
C7_1 C6_1 La2 74.9(6) . .
C5_1 C6_1 La2 67.2(9) . .
La4 C6_1 La2 7.16(11) . .
La1 C6_1 La2 21.88(13) . .
C20_1 C6_1 La3 77.8(6) . .
C7_1 C6_1 La3 98.9(6) . .
C5_1 C6_1 La3 62.6(9) . .
La4 C6_1 La3 21.89(11) . .
La1 C6_1 La3 7.91(5) . .
La2 C6_1 La3 26.04(14) . .
C6_1 C7_1 C23_1 118.2(9) . .
C6_1 C7_1 C8_1 119.9(8) . .
C23_1 C7_1 C8_1 113.4(9) . .
C6_1 C7_1 La4 69.5(6) . .
C23_1 C7_1 La4 95.4(5) . .
C8_1 C7_1 La4 77.2(5) . .
C6_1 C7_1 La2 74.8(6) . .
C23_1 C7_1 La2 98.8(5) . .
C8_1 C7_1 La2 68.6(5) . .
La4 C7_1 La2 8.52(11) . .
C6_1 C7_1 La1 59.0(6) . .
C23_1 C7_1 La1 95.0(6) . .
C8_1 C7_1 La1 88.5(6) . .
La4 C7_1 La1 12.14(7) . .
La2 C7_1 La1 20.25(13) . .
C9_1 C8_1 C25_1 127.9(10) . .
C9_1 C8_1 C7_1 122.5(9) . .
C25_1 C8_1 C7_1 98.6(9) . .
C9_1 C8_1 La2 65.7(6) . .
C25_1 C8_1 La2 96.1(6) . .
C7_1 C8_1 La2 79.2(6) . .
C9_1 C8_1 La4 72.5(6) . .
C25_1 C8_1 La4 97.1(6) . .
C7_1 C8_1 La4 69.7(5) . .
La2 C8_1 La4 9.52(12) . .
C9_1 C8_1 La1 73.6(6) . .
C25_1 C8_1 La1 101.7(6) . .
C7_1 C8_1 La1 64.5(5) . .
La2 C8_1 La1 15.24(14) . .
La4 C8_1 La1 6.61(6) . .
C8_1 C9_1 C10_1 116.5(9) . .
C8_1 C9_1 C1_1 116.3(10) . .
C10_1 C9_1 C1_1 119.3(9) . .
C8_1 C9_1 La2 83.2(7) . .
C10_1 C9_1 La2 90.2(6) . .
C1_1 C9_1 La2 68.8(10) . .
C8_1 C9_1 La4 77.5(6) . .
C10_1 C9_1 La4 99.0(6) . .
C1_1 C9_1 La4 66.1(10) . .
La2 C9_1 La4 8.99(13) . .
C8_1 C9_1 La1 82.2(7) . .
C10_1 C9_1 La1 103.1(6) . .
C1_1 C9_1 La1 58.0(10) . .
La2 C9_1 La1 13.84(15) . .
La4 C9_1 La1 8.16(7) . .
C9_1 C10_1 C27_1 116.1(9) . .
C9_1 C10_1 C11_1 118.5(9) . .
C27_1 C10_1 C11_1 114.9(9) . .
C9_1 C10_1 La2 59.1(6) . .
C27_1 C10_1 La2 94.7(6) . .
C11_1 C10_1 La2 84.8(6) . .
C9_1 C10_1 La4 54.5(6) . .
C27_1 C10_1 La4 95.4(6) . .
C11_1 C10_1 La4 89.0(6) . .
La2 C10_1 La4 4.90(10) . .
C12_1 C11_1 C29_1 130.1(10) . .
C12_1 C11_1 C10_1 122.4(9) . .
C29_1 C11_1 C10_1 97.6(9) . .
C12_1 C11_1 La2 74.1(6) . .
C29_1 C11_1 La2 100.9(6) . .
C10_1 C11_1 La2 65.8(5) . .
C11_1 C12_1 C13_1 115.5(9) . .
C11_1 C12_1 C2_1 118.7(9) . .
C13_1 C12_1 C2_1 118.5(9) . .
C11_1 C12_1 La2 80.2(6) . .
C13_1 C12_1 La2 102.3(6) . .
C2_1 C12_1 La2 62.3(7) . .
C11_1 C12_1 La4 84.5(6) . .
C13_1 C12_1 La4 102.5(6) . .
C2_1 C12_1 La4 57.8(7) . .
La2 C12_1 La4 4.83(9) . .
C11_1 C12_1 La3 102.3(7) . .
C13_1 C12_1 La3 85.6(6) . .
C2_1 C12_1 La3 56.9(7) . .
La2 C12_1 La3 23.52(11) . .
La4 C12_1 La3 20.50(7) . .
C12_1 C13_1 C31_1 116.5(9) . .
C12_1 C13_1 C14_1 118.8(8) . .
C31_1 C13_1 C14_1 115.0(9) . .
C15_1 C14_1 C33_1 129.0(11) . .
C15_1 C14_1 C13_1 121.3(9) . .
C33_1 C14_1 C13_1 97.9(9) . .
C15_1 C14_1 La3 54.2(6) . .
C33_1 C14_1 La3 99.7(7) . .
C13_1 C14_1 La3 89.2(6) . .
C14_1 C15_1 C16_1 116.0(9) . .
C14_1 C15_1 C3_1 120.3(10) . .
C16_1 C15_1 C3_1 116.8(9) . .
C14_1 C15_1 La3 101.3(7) . .
C16_1 C15_1 La3 77.2(5) . .
C3_1 C15_1 La3 66.3(8) . .
C14_1 C15_1 La1 104.5(7) . .
C16_1 C15_1 La1 80.9(5) . .
C3_1 C15_1 La1 59.9(8) . .
La3 C15_1 La1 6.38(5) . .
C15_1 C16_1 C35_1 116.3(10) . .
C15_1 C16_1 C17_1 121.4(8) . .
C35_1 C16_1 C17_1 112.6(9) . .
C15_1 C16_1 La3 72.3(5) . .
C35_1 C16_1 La3 100.5(5) . .
C17_1 C16_1 La3 68.9(5) . .
C15_1 C16_1 La1 73.9(5) . .
C35_1 C16_1 La1 104.5(5) . .
C17_1 C16_1 La1 64.2(5) . .
La3 C16_1 La1 5.32(6) . .
C18_1 C17_1 C37_1 133.7(11) . .
C18_1 C17_1 C16_1 119.7(9) . .
C37_1 C17_1 C16_1 97.8(9) . .
C18_1 C17_1 La3 68.1(6) . .
C37_1 C17_1 La3 97.6(6) . .
C16_1 C17_1 La3 77.9(6) . .
C18_1 C17_1 La1 59.6(5) . .
C37_1 C17_1 La1 99.1(6) . .
C16_1 C17_1 La1 88.0(6) . .
La3 C17_1 La1 10.57(6) . .
C17_1 C18_1 C19_1 112.1(9) . .
C17_1 C18_1 C4_1 119.9(10) . .
C19_1 C18_1 C4_1 118.3(9) . .
C17_1 C18_1 La3 80.4(6) . .
C19_1 C18_1 La3 88.7(6) . .
C4_1 C18_1 La3 70.6(9) . .
C17_1 C18_1 La1 92.6(6) . .
C19_1 C18_1 La1 77.5(5) . .
C4_1 C18_1 La1 69.6(9) . .
La3 C18_1 La1 14.13(7) . .
C17_1 C18_1 La4 100.2(6) . .
C19_1 C18_1 La4 77.9(5) . .
C4_1 C18_1 La4 63.0(9) . .
La3 C18_1 La4 20.11(10) . .
La1 C18_1 La4 8.23(6) . .
C17_1 C18_1 La2 98.2(6) . .
C19_1 C18_1 La2 83.7(6) . .
C4_1 C18_1 La2 59.1(9) . .
La3 C18_1 La2 17.95(12) . .
La1 C18_1 La2 10.50(10) . .
La4 C18_1 La2 5.82(8) . .
C18_1 C19_1 C39_1 116.5(10) . .
C18_1 C19_1 C20_1 118.5(9) . .
C39_1 C19_1 C20_1 113.8(9) . .
C18_1 C19_1 La1 70.4(5) . .
C39_1 C19_1 La1 95.0(5) . .
C20_1 C19_1 La1 72.3(5) . .
C18_1 C19_1 La3 60.4(5) . .
C39_1 C19_1 La3 92.6(6) . .
C20_1 C19_1 La3 84.7(5) . .
La1 C19_1 La3 12.68(5) . .
C18_1 C19_1 La4 75.7(5) . .
C39_1 C19_1 La4 100.0(5) . .
C20_1 C19_1 La4 62.8(5) . .
La1 C19_1 La4 9.63(6) . .
La3 C19_1 La4 21.95(8) . .
C6_1 C20_1 C21_1 128.4(10) . .
C6_1 C20_1 C19_1 123.5(9) . .
C21_1 C20_1 C19_1 97.8(9) . .
C6_1 C20_1 La1 72.0(6) . .
C21_1 C20_1 La1 94.4(5) . .
C19_1 C20_1 La1 74.2(5) . .
C6_1 C20_1 La4 61.2(6) . .
C21_1 C20_1 La4 94.1(5) . .
C19_1 C20_1 La4 88.6(5) . .
La1 C20_1 La4 14.49(6) . .
C6_1 C20_1 La3 76.2(6) . .
C21_1 C20_1 La3 97.9(5) . .
C19_1 C20_1 La3 65.8(5) . .
La1 C20_1 La3 8.81(6) . .
La4 C20_1 La3 22.85(9) . .
C6_1 C20_1 La2 58.3(6) . .
C21_1 C20_1 La2 96.4(5) . .
C19_1 C20_1 La2 90.1(5) . .
La1 C20_1 La2 16.40(10) . .
La4 C20_1 La2 2.96(9) . .
La3 C20_1 La2 24.34(10) . .
C40_1 C21_1 C22_1 120.2(8) . .
C40_1 C21_1 C20_1 115.1(9) . .
C22_1 C21_1 C20_1 117.2(9) . .
C40_1 C21_1 La1 90.0(5) . .
C22_1 C21_1 La1 94.4(5) . .
C20_1 C21_1 La1 57.6(5) . .
C40_1 C21_1 La4 100.3(5) . .
C22_1 C21_1 La4 83.0(5) . .
C20_1 C21_1 La4 59.5(5) . .
La1 C21_1 La4 12.53(4) . .
C23_1 C22_1 C21_1 115.8(8) . .
C23_1 C22_1 C43_1 119.9(9) . .
C21_1 C22_1 C43_1 118.9(9) . .
C23_1 C22_1 La4 64.7(4) . .
C21_1 C22_1 La4 72.5(5) . .
C43_1 C22_1 La4 110.8(5) . .
C22_1 C23_1 C24_1 119.5(8) . .
C22_1 C23_1 C7_1 125.8(9) . .
C24_1 C23_1 C7_1 105.1(8) . .
C22_1 C23_1 La4 90.8(5) . .
C24_1 C23_1 La4 92.4(5) . .
C7_1 C23_1 La4 56.5(5) . .
C22_1 C23_1 La2 96.3(5) . .
C24_1 C23_1 La2 86.6(5) . .
C7_1 C23_1 La2 55.6(5) . .
La4 C23_1 La2 6.59(9) . .
C22_1 C23_1 La1 81.2(5) . .
C24_1 C23_1 La1 101.7(5) . .
C7_1 C23_1 La1 60.0(5) . .
La4 C23_1 La1 10.93(5) . .
La2 C23_1 La1 17.50(9) . .
C23_1 C24_1 C45_1 123.4(10) . .
C23_1 C24_1 C25_1 108.2(8) . .
C45_1 C24_1 C25_1 121.8(10) . .
C23_1 C24_1 La4 63.2(4) . .
C45_1 C24_1 La4 111.0(5) . .
C25_1 C24_1 La4 68.4(5) . .
C26_1 C25_1 C24_1 120.4(9) . .
C26_1 C25_1 C8_1 115.8(9) . .
C24_1 C25_1 C8_1 114.5(9) . .
C26_1 C25_1 La2 88.7(6) . .
C24_1 C25_1 La2 93.9(6) . .
C8_1 C25_1 La2 56.4(5) . .
C26_1 C25_1 La4 95.7(6) . .
C24_1 C25_1 La4 87.2(5) . .
C8_1 C25_1 La4 56.1(5) . .
La2 C25_1 La4 7.93(10) . .
C25_1 C26_1 C27_1 116.6(9) . .
C25_1 C26_1 C47_1 119.8(10) . .
C27_1 C26_1 C47_1 119.1(10) . .
C25_1 C26_1 La2 66.9(5) . .
C27_1 C26_1 La2 72.0(6) . .
C47_1 C26_1 La2 111.3(6) . .
C26_1 C27_1 C28_1 120.4(9) . .
C26_1 C27_1 C10_1 126.4(10) . .
C28_1 C27_1 C10_1 103.6(9) . .
C26_1 C27_1 La2 83.6(6) . .
C28_1 C27_1 La2 99.0(6) . .
C10_1 C27_1 La2 59.1(5) . .
C49_1 C28_1 C29_1 121.6(10) . .
C49_1 C28_1 C27_1 122.4(10) . .
C29_1 C28_1 C27_1 108.8(9) . .
C28_1 C29_1 C30_1 120.1(9) . .
C28_1 C29_1 C11_1 114.8(10) . .
C30_1 C29_1 C11_1 115.8(10) . .
C29_1 C30_1 C31_1 115.3(9) . .
C29_1 C30_1 C51_1 120.2(10) . .
C31_1 C30_1 C51_1 119.4(10) . .
C30_1 C31_1 C32_1 120.7(8) . .
C30_1 C31_1 C13_1 126.0(9) . .
C32_1 C31_1 C13_1 102.8(8) . .
C53_1 C32_1 C33_1 121.7(10) . .
C53_1 C32_1 C31_1 121.6(10) . .
C33_1 C32_1 C31_1 109.7(8) . .
C34_1 C33_1 C32_1 121.1(8) . .
C34_1 C33_1 C14_1 115.0(10) . .
C32_1 C33_1 C14_1 114.5(9) . .
C35_1 C34_1 C33_1 116.6(9) . .
C35_1 C34_1 C55_1 121.5(11) . .
C33_1 C34_1 C55_1 117.6(10) . .
C36_1 C35_1 C34_1 118.5(9) . .
C36_1 C35_1 C16_1 105.5(10) . .
C34_1 C35_1 C16_1 126.1(10) . .
C36_1 C35_1 La3 87.6(6) . .
C34_1 C35_1 La3 96.9(5) . .
C16_1 C35_1 La3 53.7(5) . .
C35_1 C36_1 C37_1 108.5(9) . .
C35_1 C36_1 C57_1 123.4(11) . .
C37_1 C36_1 C57_1 121.1(11) . .
C36_1 C37_1 C38_1 121.8(9) . .
C36_1 C37_1 C17_1 115.4(10) . .
C38_1 C37_1 C17_1 113.4(10) . .
C36_1 C37_1 La3 94.7(6) . .
C38_1 C37_1 La3 88.4(6) . .
C17_1 C37_1 La3 55.1(5) . .
C39_1 C38_1 C37_1 115.4(10) . .
C39_1 C38_1 C59_1 122.5(11) . .
C37_1 C38_1 C59_1 117.3(11) . .
C39_1 C38_1 La3 70.3(5) . .
C37_1 C38_1 La3 66.9(5) . .
C59_1 C38_1 La3 111.9(6) . .
C38_1 C39_1 C40_1 118.8(9) . .
C38_1 C39_1 C19_1 128.5(10) . .
C40_1 C39_1 C19_1 104.0(9) . .
C38_1 C39_1 La1 94.8(6) . .
C40_1 C39_1 La1 88.3(5) . .
C19_1 C39_1 La1 57.3(5) . .
C38_1 C39_1 La3 85.2(6) . .
C40_1 C39_1 La3 97.8(5) . .
C19_1 C39_1 La3 60.5(5) . .
La1 C39_1 La3 11.15(4) . .
C21_1 C40_1 C41_1 123.3(10) . .
C21_1 C40_1 C39_1 109.0(8) . .
C41_1 C40_1 C39_1 122.3(11) . .
C21_1 C40_1 La1 65.5(5) . .
C41_1 C40_1 La1 113.0(5) . .
C39_1 C40_1 La1 67.0(5) . .
C40_1 C41_1 C60_1 116.9(11) . .
C40_1 C41_1 C42_1 116.9(10) . .
C60_1 C41_1 C42_1 121.5(9) . .
C43_1 C42_1 C63_1 120.6(10) . .
C43_1 C42_1 C41_1 119.9(8) . .
C63_1 C42_1 C41_1 115.5(10) . .
C42_1 C43_1 C44_1 120.3(8) . .
C42_1 C43_1 C22_1 119.1(10) . .
C44_1 C43_1 C22_1 117.4(9) . .
C65_1 C44_1 C45_1 117.3(10) . .
C65_1 C44_1 C43_1 117.2(10) . .
C45_1 C44_1 C43_1 121.2(8) . .
C24_1 C45_1 C44_1 116.1(10) . .
C24_1 C45_1 C46_1 117.9(10) . .
C44_1 C45_1 C46_1 121.8(8) . .
C47_1 C46_1 C45_1 119.7(8) . .
C47_1 C46_1 C67_1 120.2(10) . .
C45_1 C46_1 C67_1 116.7(10) . .
C48_1 C47_1 C26_1 118.3(10) . .
C48_1 C47_1 C46_1 118.8(8) . .
C26_1 C47_1 C46_1 118.9(10) . .
C69_1 C48_1 C47_1 119.0(10) . .
C69_1 C48_1 C49_1 115.7(10) . .
C47_1 C48_1 C49_1 121.6(9) . .
C28_1 C49_1 C50_1 119.0(10) . .
C28_1 C49_1 C48_1 116.2(10) . .
C50_1 C49_1 C48_1 120.4(9) . .
C71_1 C50_1 C51_1 117.7(11) . .
C71_1 C50_1 C49_1 119.6(10) . .
C51_1 C50_1 C49_1 119.5(9) . .
C30_1 C51_1 C50_1 118.4(10) . .
C30_1 C51_1 C52_1 117.9(10) . .
C50_1 C51_1 C52_1 119.6(8) . .
C73_1 C52_1 C51_1 118.9(11) . .
C73_1 C52_1 C53_1 115.6(10) . .
C51_1 C52_1 C53_1 121.9(8) . .
C32_1 C53_1 C52_1 116.8(10) . .
C32_1 C53_1 C54_1 117.7(10) . .
C52_1 C53_1 C54_1 121.1(8) . .
C55_1 C54_1 C53_1 119.4(8) . .
C55_1 C54_1 C75_1 120.0(10) . .
C53_1 C54_1 C75_1 117.0(10) . .
C56_1 C55_1 C54_1 118.6(8) . .
C56_1 C55_1 C34_1 117.3(10) . .
C54_1 C55_1 C34_1 120.7(10) . .
C77_1 C56_1 C55_1 119.2(11) . .
C77_1 C56_1 C57_1 116.3(12) . .
C55_1 C56_1 C57_1 120.4(9) . .
C36_1 C57_1 C58_1 118.8(11) . .
C36_1 C57_1 C56_1 116.7(11) . .
C58_1 C57_1 C56_1 119.9(9) . .
C57_1 C58_1 C79_1 117.9(11) . .
C57_1 C58_1 C59_1 118.8(9) . .
C79_1 C58_1 C59_1 120.0(12) . .
C60_1 C59_1 C38_1 115.2(11) . .
C60_1 C59_1 C58_1 120.9(10) . .
C38_1 C59_1 C58_1 120.5(11) . .
C61_1 C60_1 C59_1 115.1(12) . .
C61_1 C60_1 C41_1 118.9(12) . .
C59_1 C60_1 C41_1 122.1(9) . .
C80_1 C61_1 C62_1 111.0(9) . .
C80_1 C61_1 C60_1 124.0(12) . .
C62_1 C61_1 C60_1 118.0(12) . .
C61_1 C62_1 C63_1 123.7(9) . .
C61_1 C62_1 C82_1 117.4(11) . .
C63_1 C62_1 C82_1 109.0(10) . .
C62_1 C63_1 C64_1 118.7(9) . .
C62_1 C63_1 C42_1 119.8(10) . .
C64_1 C63_1 C42_1 116.5(10) . .
C65_1 C64_1 C63_1 122.4(9) . .
C65_1 C64_1 C84_1 97.2(9) . .
C63_1 C64_1 C84_1 127.8(11) . .
C66_1 C65_1 C64_1 111.6(8) . .
C66_1 C65_1 C44_1 120.4(10) . .
C64_1 C65_1 C44_1 121.3(10) . .
C65_1 C66_1 C67_1 122.4(9) . .
C65_1 C66_1 C85_1 116.7(10) . .
C67_1 C66_1 C85_1 111.3(9) . .
C66_1 C67_1 C68_1 118.2(9) . .
C66_1 C67_1 C46_1 119.0(10) . .
C68_1 C67_1 C46_1 118.0(10) . .
C67_1 C68_1 C69_1 120.4(9) . .
C67_1 C68_1 C87_1 128.0(12) . .
C69_1 C68_1 C87_1 101.8(10) . .
C67_1 C68_1 La3 93.1(7) . 5_766
C69_1 C68_1 La3 89.7(6) . 5_766
C87_1 C68_1 La3 56.0(10) . 5_766
C48_1 C69_1 C70_1 122.6(11) . .
C48_1 C69_1 C68_1 121.9(11) . .
C70_1 C69_1 C68_1 108.7(9) . .
C88_1 C70_1 C71_1 112.9(10) . .
C88_1 C70_1 C69_1 116.3(10) . .
C71_1 C70_1 C69_1 122.0(10) . .
C88_1 C70_1 La3 56.3(5) . 5_766
C71_1 C70_1 La3 92.1(6) . 5_766
C69_1 C70_1 La3 90.9(6) . 5_766
C88_1 C70_1 La1 57.2(6) . 5_766
C71_1 C70_1 La1 82.5(6) . 5_766
C69_1 C70_1 La1 99.7(6) . 5_766
La3 C70_1 La1 10.55(4) 5_766 5_766
C70_1 C71_1 C72_1 116.2(9) . .
C70_1 C71_1 C50_1 117.1(10) . .
C72_1 C71_1 C50_1 121.3(11) . .
C70_1 C71_1 La1 73.7(5) . 5_766
C72_1 C71_1 La1 64.2(5) . 5_766
C50_1 C71_1 La1 110.3(6) . 5_766
C71_1 C72_1 C73_1 119.4(10) . .
C71_1 C72_1 C90_1 127.9(12) . .
C73_1 C72_1 C90_1 103.3(11) . .
C71_1 C72_1 La1 91.8(6) . 5_766
C73_1 C72_1 La1 90.6(6) . 5_766
C90_1 C72_1 La1 57.5(14) . 5_766
C71_1 C72_1 La3 83.4(6) . 5_766
C73_1 C72_1 La3 98.6(6) . 5_766
C90_1 C72_1 La3 60.7(13) . 5_766
La1 C72_1 La3 9.50(4) 5_766 5_766
C74_1 C73_1 C52_1 123.9(11) . .
C74_1 C73_1 C72_1 109.6(9) . .
C52_1 C73_1 C72_1 121.1(11) . .
C74_1 C73_1 La1 69.4(5) . 5_766
C52_1 C73_1 La1 110.8(5) . 5_766
C72_1 C73_1 La1 65.1(5) . 5_766
C75_1 C74_1 C73_1 118.9(9) . .
C75_1 C74_1 C91_1 115.7(10) . .
C73_1 C74_1 C91_1 114.8(10) . .
C75_1 C74_1 La4 83.6(6) . 5_766
C73_1 C74_1 La4 97.0(6) . 5_766
C91_1 C74_1 La4 56.8(6) . 5_766
C75_1 C74_1 La1 94.8(6) . 5_766
C73_1 C74_1 La1 86.4(5) . 5_766
C91_1 C74_1 La1 55.8(5) . 5_766
La4 C74_1 La1 12.71(5) 5_766 5_766
C76_1 C75_1 C74_1 115.6(9) . .
C76_1 C75_1 C54_1 119.0(11) . .
C74_1 C75_1 C54_1 120.9(10) . .
C76_1 C75_1 La4 67.2(5) . 5_766
C74_1 C75_1 La4 71.4(5) . 5_766
C54_1 C75_1 La4 110.7(5) . 5_766
C75_1 C76_1 C77_1 120.6(9) . .
C75_1 C76_1 C93_1 126.6(11) . .
C77_1 C76_1 C93_1 102.5(11) . .
C75_1 C76_1 La4 88.0(5) . 5_766
C77_1 C76_1 La4 95.5(6) . 5_766
C93_1 C76_1 La4 56.0(12) . 5_766
C75_1 C76_1 La2 94.8(5) . 5_766
C77_1 C76_1 La2 88.6(6) . 5_766
C93_1 C76_1 La2 54.0(13) . 5_766
La4 C76_1 La2 7.92(10) 5_766 5_766
C78_1 C77_1 C56_1 124.1(12) . .
C78_1 C77_1 C76_1 107.0(9) . .
C56_1 C77_1 C76_1 121.4(11) . .
C78_1 C77_1 La2 64.3(5) . 5_766
C56_1 C77_1 La2 109.5(6) . 5_766
C76_1 C77_1 La2 67.0(5) . 5_766
C79_1 C78_1 C77_1 118.8(9) . .
C79_1 C78_1 C94_1 111.3(10) . .
C77_1 C78_1 C94_1 119.9(11) . .
C79_1 C78_1 La2 91.4(6) . 5_766
C77_1 C78_1 La2 91.6(6) . 5_766
C94_1 C78_1 La2 55.3(5) . 5_766
C79_1 C78_1 La4 97.5(6) . 5_766
C77_1 C78_1 La4 85.7(6) . 5_766
C94_1 C78_1 La4 56.1(5) . 5_766
La2 C78_1 La4 7.00(10) 5_766 5_766
C78_1 C79_1 C80_1 116.7(10) . .
C78_1 C79_1 C58_1 120.6(11) . .
C80_1 C79_1 C58_1 117.0(11) . .
C78_1 C79_1 La2 64.5(5) . 5_766
C80_1 C79_1 La2 74.2(6) . 5_766
C58_1 C79_1 La2 109.0(6) . 5_766
C61_1 C80_1 C79_1 121.5(10) . .
C61_1 C80_1 C81_1 98.5(11) . .
C79_1 C80_1 C81_1 129.0(12) . .
C61_1 C80_1 La2 100.5(6) . 5_766
C79_1 C80_1 La2 81.6(6) . 5_766
C81_1 C80_1 La2 59.4(9) . 5_766
C95_1 C81_1 C80_1 115.8(13) . .
C95_1 C81_1 C82_1 117.0(11) . .
C80_1 C81_1 C82_1 120.8(12) . .
C95_1 C81_1 La2 58.6(8) . 5_766
C80_1 C81_1 La2 94.7(10) . 5_766
C82_1 C81_1 La2 90.9(9) . 5_766
C95_1 C81_1 La4 55.8(8) . 5_766
C80_1 C81_1 La4 96.4(9) . 5_766
C82_1 C81_1 La4 92.1(8) . 5_766
La2 C81_1 La4 2.89(10) 5_766 5_766
C83_1 C82_1 C62_1 132.2(11) . .
C83_1 C82_1 C81_1 122.8(10) . .
C62_1 C82_1 C81_1 92.2(10) . .
C83_1 C82_1 La2 74.9(5) . 5_766
C62_1 C82_1 La2 99.8(5) . 5_766
C81_1 C82_1 La2 61.6(8) . 5_766
C84_1 C83_1 C97_1 118.1(12) . .
C84_1 C83_1 C82_1 115.6(11) . .
C97_1 C83_1 C82_1 117.7(11) . .
C84_1 C83_1 La3 83.4(10) . 5_766
C97_1 C83_1 La3 57.9(8) . 5_766
C82_1 C83_1 La3 100.9(6) . 5_766
C84_1 C83_1 La2 102.5(11) . 5_766
C97_1 C83_1 La2 60.5(8) . 5_766
C82_1 C83_1 La2 79.3(6) . 5_766
La3 C83_1 La2 24.23(11) 5_766 5_766
C83_1 C84_1 C64_1 115.0(12) . .
C83_1 C84_1 C85_1 117.6(11) . .
C64_1 C84_1 C85_1 121.2(11) . .
C83_1 C84_1 La3 72.7(10) . 5_766
C64_1 C84_1 La3 107.4(11) . 5_766
C85_1 C84_1 La3 66.9(8) . 5_766
C86_1 C85_1 C66_1 129.7(11) . .
C86_1 C85_1 C84_1 124.9(10) . .
C66_1 C85_1 C84_1 93.2(10) . .
C86_1 C85_1 La3 57.5(5) . 5_766
C66_1 C85_1 La3 100.3(5) . 5_766
C84_1 C85_1 La3 85.9(9) . 5_766
C87_1 C86_1 C85_1 118.8(12) . .
C87_1 C86_1 C98_1 116.9(11) . .
C85_1 C86_1 C98_1 116.8(11) . .
C87_1 C86_1 La3 82.4(11) . 5_766
C85_1 C86_1 La3 94.6(6) . 5_766
C98_1 C86_1 La3 65.5(8) . 5_766
C87_1 C86_1 La1 81.8(11) . 5_766
C85_1 C86_1 La1 101.5(6) . 5_766
C98_1 C86_1 La1 59.8(8) . 5_766
La3 C86_1 La1 7.51(6) 5_766 5_766
C86_1 C87_1 C68_1 113.3(13) . .
C86_1 C87_1 C88_1 120.0(11) . .
C68_1 C87_1 C88_1 116.2(12) . .
C86_1 C87_1 La3 68.3(10) . 5_766
C68_1 C87_1 La3 97.8(12) . 5_766
C88_1 C87_1 La3 73.4(9) . 5_766
C86_1 C87_1 La1 73.3(10) . 5_766
C68_1 C87_1 La1 102.7(12) . 5_766
C88_1 C87_1 La1 64.8(9) . 5_766
La3 C87_1 La1 8.72(8) 5_766 5_766
C70_1 C88_1 C89_1 132.6(12) . .
C70_1 C88_1 C87_1 96.6(10) . .
C89_1 C88_1 C87_1 122.3(10) . .
C70_1 C88_1 La3 98.0(6) . 5_766
C89_1 C88_1 La3 71.1(6) . 5_766
C87_1 C88_1 La3 74.5(10) . 5_766
C70_1 C88_1 La1 98.3(6) . 5_766
C89_1 C88_1 La1 61.8(6) . 5_766
C87_1 C88_1 La1 86.9(10) . 5_766
La3 C88_1 La1 12.46(6) 5_766 5_766
C90_1 C89_1 C88_1 113.0(13) . .
C90_1 C89_1 C99_1 116.8(13) . .
C88_1 C89_1 C99_1 118.2(11) . .
C90_1 C89_1 La1 80.0(15) . 5_766
C88_1 C89_1 La1 88.0(7) . 5_766
C99_1 C89_1 La1 67.7(9) . 5_766
C90_1 C89_1 La3 92.4(15) . 5_766
C88_1 C89_1 La3 77.6(6) . 5_766
C99_1 C89_1 La3 66.3(9) . 5_766
La1 C89_1 La3 13.74(7) 5_766 5_766
C90_1 C89_1 La4 75.7(14) . 5_766
C88_1 C89_1 La4 98.8(7) . 5_766
C99_1 C89_1 La4 62.5(9) . 5_766
La1 C89_1 La4 10.74(7) 5_766 5_766
La3 C89_1 La4 23.05(12) 5_766 5_766
C90_1 C89_1 La2 80.2(14) . 5_766
C88_1 C89_1 La2 98.8(7) . 5_766
C99_1 C89_1 La2 58.2(9) . 5_766
La1 C89_1 La2 11.74(11) 5_766 5_766
La3 C89_1 La2 21.57(13) 5_766 5_766
La4 C89_1 La2 4.88(9) 5_766 5_766
C89_1 C90_1 C72_1 117.0(14) . .
C89_1 C90_1 C91_1 119.3(13) . .
C72_1 C90_1 C91_1 114.0(13) . .
C89_1 C90_1 La1 69.5(13) . 5_766
C72_1 C90_1 La1 95.1(15) . 5_766
C91_1 C90_1 La1 75.5(13) . 5_766
C89_1 C90_1 La4 78.0(14) . 5_766
C72_1 C90_1 La4 100.0(16) . 5_766
C91_1 C90_1 La4 62.7(11) . 5_766
La1 C90_1 La4 12.85(14) 5_766 5_766
C89_1 C90_1 La3 60.6(13) . 5_766
C72_1 C90_1 La3 94.4(15) . 5_766
C91_1 C90_1 La3 85.3(13) . 5_766
La1 C90_1 La3 10.42(11) 5_766 5_766
La4 C90_1 La3 22.9(2) 5_766 5_766
C89_1 C90_1 La2 76.5(13) . 5_766
C72_1 C90_1 La2 102.3(16) . 5_766
C91_1 C90_1 La2 62.4(11) . 5_766
La1 C90_1 La2 13.37(15) 5_766 5_766
La4 C90_1 La2 2.34(8) 5_766 5_766
La3 C90_1 La2 23.0(2) 5_766 5_766
C74_1 C91_1 C92_1 130.2(12) . .
C74_1 C91_1 C90_1 98.0(11) . .
C92_1 C91_1 C90_1 123.0(11) . .
C74_1 C91_1 La4 96.3(7) . 5_766
C92_1 C91_1 La4 62.7(7) . 5_766
C90_1 C91_1 La4 86.7(13) . 5_766
C74_1 C91_1 La1 98.2(6) . 5_766
C92_1 C91_1 La1 73.0(7) . 5_766
C90_1 C91_1 La1 71.5(13) . 5_766
La4 C91_1 La1 15.23(7) 5_766 5_766
C74_1 C91_1 La2 98.3(7) . 5_766
C92_1 C91_1 La2 57.9(7) . 5_766
C90_1 C91_1 La2 91.1(13) . 5_766
La4 C91_1 La2 5.10(10) 5_766 5_766
La1 C91_1 La2 19.78(12) 5_766 5_766
C74_1 C91_1 La3 102.0(6) . 5_766
C92_1 C91_1 La3 73.9(7) . 5_766
C90_1 C91_1 La3 66.9(13) . 5_766
La4 C91_1 La3 20.12(10) 5_766 5_766
La1 C91_1 La3 5.69(5) 5_766 5_766
La2 C91_1 La3 24.21(12) 5_766 5_766
C93_1 C92_1 C91_1 111.7(12) . .
C93_1 C92_1 C100_1 119.4(13) . .
C91_1 C92_1 C100_1 118.4(12) . .
C93_1 C92_1 La4 80.5(15) . 5_766
C91_1 C92_1 La4 84.7(7) . 5_766
C100_1 C92_1 La4 72.6(10) . 5_766
C93_1 C92_1 La2 75.3(14) . 5_766
C91_1 C92_1 La2 93.8(8) . 5_766
C100_1 C92_1 La2 69.7(10) . 5_766
La4 C92_1 La2 9.25(12) 5_766 5_766
C93_1 C92_1 La1 94.9(15) . 5_766
C91_1 C92_1 La1 76.1(7) . 5_766
C100_1 C92_1 La1 67.8(10) . 5_766
La4 C92_1 La1 14.81(9) 5_766 5_766
La2 C92_1 La1 22.61(16) 5_766 5_766
C93_1 C92_1 La3 98.8(15) . 5_766
C91_1 C92_1 La3 80.3(7) . 5_766
C100_1 C92_1 La3 60.7(10) . 5_766
La4 C92_1 La3 18.42(12) 5_766 5_766
La2 C92_1 La3 24.06(16) 5_766 5_766
La1 C92_1 La3 7.15(5) 5_766 5_766
C92_1 C93_1 C76_1 119.4(13) . .
C92_1 C93_1 C94_1 116.1(12) . .
C76_1 C93_1 C94_1 117.9(13) . .
C92_1 C93_1 La4 67.0(12) . 5_766
C76_1 C93_1 La4 95.6(14) . 5_766
C94_1 C93_1 La4 81.7(12) . 5_766
C92_1 C93_1 La2 73.6(13) . 5_766
C76_1 C93_1 La2 98.9(15) . 5_766
C94_1 C93_1 La2 71.9(11) . 5_766
La4 C93_1 La2 9.85(16) 5_766 5_766
C92_1 C93_1 La1 58.8(12) . 5_766
C76_1 C93_1 La1 97.0(13) . 5_766
C94_1 C93_1 La1 88.7(12) . 5_766
La4 C93_1 La1 8.81(10) 5_766 5_766
La2 C93_1 La1 18.0(2) 5_766 5_766
C95_1 C94_1 C78_1 132.2(11) . .
C95_1 C94_1 C93_1 123.9(11) . .
C78_1 C94_1 C93_1 92.4(10) . .
C95_1 C94_1 La2 69.6(6) . 5_766
C78_1 C94_1 La2 96.8(6) . 5_766
C93_1 C94_1 La2 73.8(12) . 5_766
C95_1 C94_1 La4 74.9(6) . 5_766
C78_1 C94_1 La4 98.0(6) . 5_766
C93_1 C94_1 La4 65.4(12) . 5_766
La2 C94_1 La4 8.45(12) 5_766 5_766
C95_1 C94_1 La1 72.2(6) . 5_766
C78_1 C94_1 La1 102.8(6) . 5_766
C93_1 C94_1 La1 65.0(12) . 5_766
La2 C94_1 La1 10.76(15) 5_766 5_766
La4 C94_1 La1 4.84(6) 5_766 5_766
C81_1 C95_1 C94_1 113.7(11) . .
C81_1 C95_1 C96_1 120.2(12) . .
C94_1 C95_1 C96_1 117.5(11) . .
C81_1 C95_1 La2 93.3(10) . 5_766
C94_1 C95_1 La2 77.1(6) . 5_766
C96_1 C95_1 La2 70.8(8) . 5_766
C81_1 C95_1 La4 100.3(10) . 5_766
C94_1 C95_1 La4 74.8(6) . 5_766
C96_1 C95_1 La4 67.0(7) . 5_766
La2 C95_1 La4 7.03(12) 5_766 5_766
C81_1 C95_1 La1 101.0(10) . 5_766
C94_1 C95_1 La1 83.1(6) . 5_766
C96_1 C95_1 La1 58.6(7) . 5_766
La2 C95_1 La1 12.40(13) 5_766 5_766
La4 C95_1 La1 9.22(6) 5_766 5_766
C81_1 C95_1 La3 94.4(10) . 5_766
C94_1 C95_1 La3 92.9(6) . 5_766
C96_1 C95_1 La3 55.3(7) . 5_766
La2 C95_1 La3 17.74(13) 5_766 5_766
La4 C95_1 La3 18.13(9) 5_766 5_766
La1 C95_1 La3 10.25(4) 5_766 5_766
C100_1 C96_1 C97_1 108.9(12) . .
C100_1 C96_1 C95_1 117.4(13) . .
C97_1 C96_1 C95_1 124.4(14) . .
C100_1 C96_1 La2 75.4(11) . 5_766
C97_1 C96_1 La2 89.7(11) . 5_766
C95_1 C96_1 La2 74.6(7) . 5_766
C100_1 C96_1 La4 66.3(11) . 5_766
C97_1 C96_1 La4 90.5(10) . 5_766
C95_1 C96_1 La4 81.8(8) . 5_766
La2 C96_1 La4 9.49(14) 5_766 5_766
C100_1 C96_1 La1 62.9(11) . 5_766
C97_1 C96_1 La1 79.2(10) . 5_766
C95_1 C96_1 La1 95.4(8) . 5_766
La2 C96_1 La1 20.93(18) 5_766 5_766
La4 C96_1 La1 14.27(9) 5_766 5_766
C100_1 C96_1 La3 71.0(11) . 5_766
C97_1 C96_1 La3 67.0(9) . 5_766
C95_1 C96_1 La3 100.3(8) . 5_766
La2 C96_1 La3 27.4(2) 5_766 5_766
La4 C96_1 La3 24.34(15) 5_766 5_766
La1 C96_1 La3 12.48(7) 5_766 5_766
C96_1 C97_1 C83_1 117.1(14) . .
C96_1 C97_1 C98_1 107.6(12) . .
C83_1 C97_1 C98_1 126.3(14) . .
C96_1 C97_1 La3 83.3(10) . 5_766
C83_1 C97_1 La3 94.9(9) . 5_766
C98_1 C97_1 La3 61.5(10) . 5_766
C96_1 C97_1 La2 59.4(9) . 5_766
C83_1 C97_1 La2 92.9(9) . 5_766
C98_1 C97_1 La2 85.1(11) . 5_766
La3 C97_1 La2 28.1(2) 5_766 5_766
C96_1 C97_1 La1 71.8(9) . 5_766
C83_1 C97_1 La1 102.1(9) . 5_766
C98_1 C97_1 La1 64.7(10) . 5_766
La3 C97_1 La1 11.79(8) 5_766 5_766
La2 C97_1 La1 20.65(17) 5_766 5_766
C96_1 C97_1 La4 60.4(9) . 5_766
C83_1 C97_1 La4 99.6(9) . 5_766
C98_1 C97_1 La4 77.3(10) . 5_766
La3 C97_1 La4 23.70(16) 5_766 5_766
La2 C97_1 La4 8.24(12) 5_766 5_766
La1 C97_1 La4 13.91(9) 5_766 5_766
C86_1 C98_1 C99_1 127.3(14) . .
C86_1 C98_1 C97_1 115.9(14) . .
C99_1 C98_1 C97_1 108.3(12) . .
C86_1 C98_1 La3 80.6(9) . 5_766
C99_1 C98_1 La3 75.4(11) . 5_766
C97_1 C98_1 La3 85.7(11) . 5_766
C86_1 C98_1 La1 92.0(9) . 5_766
C99_1 C98_1 La1 63.7(11) . 5_766
C97_1 C98_1 La1 85.5(11) . 5_766
C86_1 C98_1 La4 102.2(10) . 5_766
C99_1 C98_1 La4 63.2(11) . 5_766
C97_1 C98_1 La4 74.5(10) . 5_766
C86_1 C98_1 La2 102.9(10) . 5_766
C99_1 C98_1 La2 69.5(11) . 5_766
C97_1 C98_1 La2 66.5(10) . 5_766
C98_1 C99_1 C89_1 115.2(14) . .
C98_1 C99_1 C100_1 107.0(13) . .
C89_1 C99_1 C100_1 127.6(14) . .
C98_1 C99_1 La1 83.4(12) . 5_766
C89_1 C99_1 La1 78.0(9) . 5_766
C100_1 C99_1 La1 77.5(12) . 5_766
C98_1 C99_1 La3 69.4(11) . 5_766
C89_1 C99_1 La3 80.6(9) . 5_766
C100_1 C99_1 La3 86.8(13) . 5_766
C98_1 C99_1 La4 88.0(12) . 5_766
C89_1 C99_1 La4 88.7(10) . 5_766
C100_1 C99_1 La4 62.7(11) . 5_766
C98_1 C99_1 La2 82.4(11) . 5_766
C89_1 C99_1 La2 96.4(10) . 5_766
C100_1 C99_1 La2 59.4(11) . 5_766
C96_1 C100_1 C99_1 108.2(13) . .
C96_1 C100_1 C92_1 124.8(14) . .
C99_1 C100_1 C92_1 114.9(14) . .
C96_1 C100_1 La4 80.5(11) . 5_766
C99_1 C100_1 La4 84.4(13) . 5_766
C92_1 C100_1 La4 71.5(9) . 5_766
C96_1 C100_1 La2 70.6(10) . 5_766
C99_1 C100_1 La2 90.1(13) . 5_766
C92_1 C100_1 La2 76.5(10) . 5_766
C96_1 C100_1 La1 86.8(12) . 5_766
C99_1 C100_1 La1 67.9(12) . 5_766
C92_1 C100_1 La1 79.4(10) . 5_766
C96_1 C100_1 La3 79.9(11) . 5_766
C99_1 C100_1 La3 61.3(11) . 5_766
C92_1 C100_1 La3 91.8(11) . 5_766
C2_2 C1_2 C5_2 108.4(12) . .
C2_2 C1_2 C9_2 121.7(11) . .
C5_2 C1_2 C9_2 123.3(12) . .
C2_2 C1_2 La2 82.1(13) . .
C5_2 C1_2 La2 86.6(12) . .
C9_2 C1_2 La2 76.2(9) . .
C2_2 C1_2 La4 72.1(13) . .
C5_2 C1_2 La4 89.5(12) . .
C9_2 C1_2 La4 82.5(9) . .
C2_2 C1_2 La1 65.7(12) . .
C5_2 C1_2 La1 80.1(11) . .
C9_2 C1_2 La1 96.7(10) . .
C2_2 C1_2 La3 71.8(12) . .
C5_2 C1_2 La3 67.8(10) . .
C9_2 C1_2 La3 102.8(10) . .
C1_2 C2_2 C3_2 107.2(13) . .
C1_2 C2_2 C12_2 120.5(13) . .
C3_2 C2_2 C12_2 118.8(12) . .
C1_2 C2_2 La4 74.2(13) . .
C3_2 C2_2 La4 86.8(12) . .
C12_2 C2_2 La4 73.0(10) . .
C1_2 C2_2 La1 83.5(14) . .
C3_2 C2_2 La1 71.0(10) . .
C12_2 C2_2 La1 78.5(10) . .
C1_2 C2_2 La2 64.5(12) . .
C3_2 C2_2 La2 90.4(12) . .
C12_2 C2_2 La2 79.1(10) . .
C1_2 C2_2 La3 79.2(13) . .
C3_2 C2_2 La3 62.2(10) . .
C12_2 C2_2 La3 90.3(11) . .
C15_2 C3_2 C4_2 114.4(10) . .
C15_2 C3_2 C2_2 123.4(11) . .
C4_2 C3_2 C2_2 109.5(12) . .
C15_2 C3_2 La1 75.8(7) . .
C4_2 C3_2 La1 84.1(10) . .
C2_2 C3_2 La1 75.1(11) . .
C15_2 C3_2 La3 75.9(7) . .
C4_2 C3_2 La3 71.5(9) . .
C2_2 C3_2 La3 86.3(12) . .
C15_2 C3_2 La4 87.6(8) . .
C4_2 C3_2 La4 86.0(10) . .
C2_2 C3_2 La4 61.5(11) . .
C15_2 C3_2 La2 94.7(8) . .
C4_2 C3_2 La2 79.6(10) . .
C2_2 C3_2 La2 60.0(11) . .
C18_2 C4_2 C3_2 127.4(11) . .
C18_2 C4_2 C5_2 115.2(11) . .
C3_2 C4_2 C5_2 105.7(11) . .
C18_2 C4_2 La3 78.7(8) . .
C3_2 C4_2 La3 74.4(9) . .
C5_2 C4_2 La3 83.6(11) . .
C18_2 C4_2 La1 90.6(9) . .
C3_2 C4_2 La1 64.2(9) . .
C5_2 C4_2 La1 80.8(10) . .
C18_2 C4_2 La4 99.5(9) . .
C3_2 C4_2 La4 65.7(9) . .
C5_2 C4_2 La4 68.7(10) . .
C18_2 C4_2 La2 99.1(9) . .
C3_2 C4_2 La2 72.6(9) . .
C5_2 C4_2 La2 61.3(9) . .
C6_2 C5_2 C1_2 117.7(11) . .
C6_2 C5_2 C4_2 126.4(10) . .
C1_2 C5_2 C4_2 109.1(11) . .
C6_2 C5_2 La2 90.9(9) . .
C1_2 C5_2 La2 60.7(11) . .
C4_2 C5_2 La2 90.2(10) . .
C6_2 C5_2 La3 97.0(8) . .
C1_2 C5_2 La3 82.5(11) . .
C4_2 C5_2 La3 64.0(9) . .
C6_2 C5_2 La4 98.6(9) . .
C1_2 C5_2 La4 60.0(11) . .
C4_2 C5_2 La4 82.9(10) . .
C6_2 C5_2 La1 102.9(9) . .
C1_2 C5_2 La1 70.3(11) . .
C4_2 C5_2 La1 69.3(9) . .
C20_2 C6_2 C7_2 115.3(9) . .
C20_2 C6_2 C5_2 119.5(10) . .
C7_2 C6_2 C5_2 117.8(9) . .
C20_2 C6_2 La2 104.4(7) . .
C7_2 C6_2 La2 79.3(6) . .
C5_2 C6_2 La2 60.9(8) . .
C20_2 C6_2 La3 86.4(7) . .
C7_2 C6_2 La3 101.9(6) . .
C5_2 C6_2 La3 56.4(7) . .
C20_2 C6_2 La4 103.7(7) . .
C7_2 C6_2 La4 84.4(6) . .
C5_2 C6_2 La4 56.4(8) . .
C6_2 C7_2 C23_2 128.9(10) . .
C6_2 C7_2 C8_2 123.3(9) . .
C23_2 C7_2 C8_2 96.6(9) . .
C6_2 C7_2 La2 74.0(5) . .
C23_2 C7_2 La2 100.3(6) . .
C8_2 C7_2 La2 65.0(5) . .
C9_2 C8_2 C25_2 117.4(10) . .
C9_2 C8_2 C7_2 117.1(9) . .
C25_2 C8_2 C7_2 115.9(10) . .
C9_2 C8_2 La2 59.0(6) . .
C25_2 C8_2 La2 94.8(6) . .
C7_2 C8_2 La2 86.2(6) . .
C9_2 C8_2 La4 55.1(6) . .
C25_2 C8_2 La4 96.0(6) . .
C7_2 C8_2 La4 89.1(6) . .
C8_2 C9_2 C10_2 114.8(10) . .
C8_2 C9_2 C1_2 120.6(10) . .
C10_2 C9_2 C1_2 116.0(9) . .
C8_2 C9_2 La2 92.5(7) . .
C10_2 C9_2 La2 80.0(6) . .
C1_2 C9_2 La2 68.5(9) . .
C8_2 C9_2 La4 100.4(7) . .
C10_2 C9_2 La4 75.8(6) . .
C1_2 C9_2 La4 65.3(9) . .
C8_2 C9_2 La1 102.9(7) . .
C10_2 C9_2 La1 82.2(6) . .
C1_2 C9_2 La1 57.2(9) . .
C9_2 C10_2 C27_2 129.5(10) . .
C9_2 C10_2 C11_2 123.0(9) . .
C27_2 C10_2 C11_2 98.3(9) . .
C9_2 C10_2 La2 67.2(6) . .
C27_2 C10_2 La2 98.0(6) . .
C11_2 C10_2 La2 78.6(6) . .
C9_2 C10_2 La4 73.5(6) . .
C27_2 C10_2 La4 99.2(6) . .
C11_2 C10_2 La4 69.5(6) . .
C9_2 C10_2 La1 72.9(6) . .
C27_2 C10_2 La1 103.7(6) . .
C11_2 C10_2 La1 66.3(5) . .
C12_2 C11_2 C29_2 120.6(9) . .
C12_2 C11_2 C10_2 118.2(8) . .
C29_2 C11_2 C10_2 112.3(9) . .
C12_2 C11_2 La4 68.0(6) . .
C29_2 C11_2 La4 95.3(6) . .
C10_2 C11_2 La4 78.0(6) . .
C12_2 C11_2 La2 73.8(7) . .
C29_2 C11_2 La2 98.4(6) . .
C10_2 C11_2 La2 68.9(6) . .
C12_2 C11_2 La1 58.8(6) . .
C29_2 C11_2 La1 96.0(6) . .
C10_2 C11_2 La1 87.4(6) . .
C11_2 C12_2 C13_2 113.3(9) . .
C11_2 C12_2 C2_2 120.0(10) . .
C13_2 C12_2 C2_2 117.2(9) . .
C11_2 C12_2 La4 80.4(7) . .
C13_2 C12_2 La4 86.9(7) . .
C2_2 C12_2 La4 72.2(11) . .
C11_2 C12_2 La1 94.8(7) . .
C13_2 C12_2 La1 76.2(6) . .
C2_2 C12_2 La1 68.9(10) . .
C11_2 C12_2 La2 76.7(7) . .
C13_2 C12_2 La2 95.0(7) . .
C2_2 C12_2 La2 68.8(10) . .
C11_2 C12_2 La3 100.1(7) . .
C13_2 C12_2 La3 78.6(6) . .
C2_2 C12_2 La3 62.1(10) . .
C12_2 C13_2 C31_2 127.2(10) . .
C12_2 C13_2 C14_2 121.6(8) . .
C31_2 C13_2 C14_2 100.4(9) . .
C12_2 C13_2 La1 73.0(6) . .
C31_2 C13_2 La1 95.4(6) . .
C14_2 C13_2 La1 70.6(5) . .
C12_2 C13_2 La4 62.2(6) . .
C31_2 C13_2 La4 94.1(6) . .
C14_2 C13_2 La4 85.5(6) . .
C12_2 C13_2 La2 58.3(6) . .
C31_2 C13_2 La2 96.3(6) . .
C14_2 C13_2 La2 88.3(6) . .
C12_2 C13_2 La3 75.6(6) . .
C31_2 C13_2 La3 99.1(6) . .
C14_2 C13_2 La3 64.1(5) . .
C15_2 C14_2 C33_2 119.7(10) . .
C15_2 C14_2 C13_2 121.0(9) . .
C33_2 C14_2 C13_2 110.8(9) . .
C15_2 C14_2 La1 71.5(6) . .
C33_2 C14_2 La1 94.5(6) . .
C13_2 C14_2 La1 76.4(5) . .
C15_2 C14_2 La3 62.0(6) . .
C33_2 C14_2 La3 93.4(6) . .
C13_2 C14_2 La3 87.7(6) . .
C15_2 C14_2 La4 78.2(7) . .
C33_2 C14_2 La4 99.5(6) . .
C13_2 C14_2 La4 64.9(5) . .
C15_2 C14_2 La2 75.8(7) . .
C33_2 C14_2 La2 101.5(6) . .
C13_2 C14_2 La2 65.8(5) . .
C14_2 C15_2 C16_2 111.7(9) . .
C14_2 C15_2 C3_2 117.7(9) . .
C16_2 C15_2 C3_2 120.2(9) . .
C14_2 C15_2 La1 77.8(6) . .
C16_2 C15_2 La1 89.8(7) . .
C3_2 C15_2 La1 70.8(7) . .
C14_2 C15_2 La3 89.7(7) . .
C16_2 C15_2 La3 78.3(6) . .
C3_2 C15_2 La3 70.8(7) . .
C14_2 C15_2 La4 76.0(6) . .
C16_2 C15_2 La4 99.3(7) . .
C3_2 C15_2 La4 64.4(7) . .
C14_2 C15_2 La2 81.2(6) . .
C16_2 C15_2 La2 98.4(7) . .
C3_2 C15_2 La2 60.3(7) . .
C15_2 C16_2 C35_2 132.1(11) . .
C15_2 C16_2 C17_2 120.2(9) . .
C35_2 C16_2 C17_2 97.1(10) . .
C15_2 C16_2 La3 69.9(6) . .
C35_2 C16_2 La3 95.6(6) . .
C17_2 C16_2 La3 74.5(6) . .
C15_2 C16_2 La1 60.8(6) . .
C35_2 C16_2 La1 96.6(6) . .
C17_2 C16_2 La1 86.0(7) . .
C18_2 C17_2 C37_2 115.9(11) . .
C18_2 C17_2 C16_2 120.8(9) . .
C37_2 C17_2 C16_2 114.2(10) . .
C18_2 C17_2 La3 71.1(7) . .
C37_2 C17_2 La3 98.1(7) . .
C16_2 C17_2 La3 72.5(6) . .
C18_2 C17_2 La1 74.3(7) . .
C37_2 C17_2 La1 102.7(7) . .
C16_2 C17_2 La1 65.7(6) . .
C17_2 C18_2 C4_2 116.9(9) . .
C17_2 C18_2 C19_2 117.6(9) . .
C4_2 C18_2 C19_2 118.6(9) . .
C17_2 C18_2 La3 79.6(7) . .
C4_2 C18_2 La3 68.1(8) . .
C19_2 C18_2 La3 96.3(6) . .
C17_2 C18_2 La1 81.3(7) . .
C4_2 C18_2 La1 61.8(8) . .
C19_2 C18_2 La1 101.5(6) . .
C39_2 C19_2 C18_2 127.4(10) . .
C39_2 C19_2 C20_2 98.5(10) . .
C18_2 C19_2 C20_2 123.0(8) . .
C39_2 C19_2 La3 99.5(6) . .
C18_2 C19_2 La3 56.1(5) . .
C20_2 C19_2 La3 88.1(6) . .
C6_2 C20_2 C21_2 118.2(10) . .
C6_2 C20_2 C19_2 116.9(9) . .
C21_2 C20_2 C19_2 114.9(10) . .
C6_2 C20_2 La3 70.4(7) . .
C21_2 C20_2 La3 105.0(7) . .
C19_2 C20_2 La3 65.0(6) . .
C22_2 C21_2 C40_2 122.5(9) . .
C22_2 C21_2 C20_2 125.7(9) . .
C40_2 C21_2 C20_2 101.0(9) . .
C23_2 C22_2 C21_2 116.7(9) . .
C23_2 C22_2 C43_2 121.1(11) . .
C21_2 C22_2 C43_2 117.4(11) . .
C22_2 C23_2 C24_2 120.8(9) . .
C22_2 C23_2 C7_2 114.2(10) . .
C24_2 C23_2 C7_2 115.5(10) . .
C25_2 C24_2 C45_2 123.1(11) . .
C25_2 C24_2 C23_2 109.3(9) . .
C45_2 C24_2 C23_2 120.7(11) . .
C26_2 C25_2 C24_2 120.2(9) . .
C26_2 C25_2 C8_2 126.6(10) . .
C24_2 C25_2 C8_2 102.5(9) . .
C26_2 C25_2 La2 82.7(6) . .
C24_2 C25_2 La2 98.6(6) . .
C8_2 C25_2 La2 59.1(6) . .
C27_2 C26_2 C25_2 116.5(9) . .
C27_2 C26_2 C47_2 119.9(10) . .
C25_2 C26_2 C47_2 119.3(10) . .
C27_2 C26_2 La2 66.6(6) . .
C25_2 C26_2 La2 73.1(6) . .
C47_2 C26_2 La2 110.9(6) . .
C26_2 C27_2 C28_2 119.1(9) . .
C26_2 C27_2 C10_2 114.3(9) . .
C28_2 C27_2 C10_2 116.3(9) . .
C26_2 C27_2 La2 89.0(6) . .
C28_2 C27_2 La2 93.2(6) . .
C10_2 C27_2 La2 55.1(5) . .
C26_2 C27_2 La4 95.6(6) . .
C28_2 C27_2 La4 86.9(6) . .
C10_2 C27_2 La4 55.2(5) . .
La2 C27_2 La4 7.52(10) . .
C49_2 C28_2 C29_2 122.8(10) . .
C49_2 C28_2 C27_2 123.2(10) . .
C29_2 C28_2 C27_2 107.0(8) . .
C30_2 C29_2 C28_2 119.5(8) . .
C30_2 C29_2 C11_2 124.2(9) . .
C28_2 C29_2 C11_2 105.7(8) . .
C30_2 C29_2 La4 87.9(5) . .
C28_2 C29_2 La4 93.8(5) . .
C11_2 C29_2 La4 56.7(5) . .
C30_2 C29_2 La2 94.1(5) . .
C28_2 C29_2 La2 87.4(5) . .
C11_2 C29_2 La2 55.4(5) . .
La4 C29_2 La2 7.23(9) . .
C31_2 C30_2 C29_2 115.4(8) . .
C31_2 C30_2 C51_2 119.9(10) . .
C29_2 C30_2 C51_2 120.2(10) . .
C31_2 C30_2 La4 71.4(5) . .
C29_2 C30_2 La4 67.4(5) . .
C51_2 C30_2 La4 110.6(5) . .
C30_2 C31_2 C32_2 119.6(8) . .
C30_2 C31_2 C13_2 118.7(9) . .
C32_2 C31_2 C13_2 114.0(9) . .
C30_2 C31_2 La1 95.4(6) . .
C32_2 C31_2 La1 88.4(5) . .
C13_2 C31_2 La1 58.0(5) . .
C30_2 C31_2 La4 84.1(5) . .
C32_2 C31_2 La4 99.1(6) . .
C13_2 C31_2 La4 59.5(5) . .
C33_2 C32_2 C53_2 121.6(11) . .
C33_2 C32_2 C31_2 108.2(8) . .
C53_2 C32_2 C31_2 122.8(11) . .
C33_2 C32_2 La1 64.1(5) . .
C53_2 C32_2 La1 109.9(6) . .
C31_2 C32_2 La1 67.2(5) . .
C32_2 C33_2 C34_2 119.1(9) . .
C32_2 C33_2 C14_2 106.5(9) . .
C34_2 C33_2 C14_2 126.3(10) . .
C32_2 C33_2 La1 91.9(6) . .
C34_2 C33_2 La1 92.5(6) . .
C14_2 C33_2 La1 57.5(5) . .
C32_2 C33_2 La3 100.8(6) . .
C34_2 C33_2 La3 83.3(6) . .
C14_2 C33_2 La3 60.5(5) . .
C35_2 C34_2 C33_2 115.9(10) . .
C35_2 C34_2 C55_2 116.8(11) . .
C33_2 C34_2 C55_2 122.5(11) . .
C35_2 C34_2 La3 65.7(6) . .
C33_2 C34_2 La3 72.5(6) . .
C55_2 C34_2 La3 111.0(6) . .
C35_2 C34_2 La1 75.2(6) . .
C33_2 C34_2 La1 63.3(5) . .
C55_2 C34_2 La1 111.2(6) . .
La3 C34_2 La1 10.33(4) . .
C36_2 C35_2 C34_2 121.0(10) . .
C36_2 C35_2 C16_2 116.6(11) . .
C34_2 C35_2 C16_2 113.8(10) . .
C36_2 C35_2 La3 92.4(6) . .
C34_2 C35_2 La3 89.9(6) . .
C16_2 C35_2 La3 57.4(5) . .
C36_2 C35_2 La1 100.7(6) . .
C34_2 C35_2 La1 80.9(6) . .
C16_2 C35_2 La1 58.6(5) . .
La3 C35_2 La1 10.01(5) . .
C35_2 C36_2 C57_2 123.0(12) . .
C35_2 C36_2 C37_2 107.8(9) . .
C57_2 C36_2 C37_2 121.9(12) . .
C38_2 C37_2 C36_2 119.3(9) . .
C38_2 C37_2 C17_2 127.2(11) . .
C36_2 C37_2 C17_2 104.1(10) . .
C38_2 C37_2 La3 95.1(6) . .
C36_2 C37_2 La3 88.7(6) . .
C17_2 C37_2 La3 55.4(6) . .
C37_2 C38_2 C39_2 117.2(9) . .
C37_2 C38_2 C59_2 121.0(11) . .
C39_2 C38_2 C59_2 117.2(11) . .
C38_2 C39_2 C19_2 114.2(10) . .
C38_2 C39_2 C40_2 122.6(8) . .
C19_2 C39_2 C40_2 113.4(10) . .
C41_2 C40_2 C39_2 120.8(10) . .
C41_2 C40_2 C21_2 119.7(11) . .
C39_2 C40_2 C21_2 111.9(8) . .
C40_2 C41_2 C42_2 118.5(10) . .
C40_2 C41_2 C60_2 116.4(11) . .
C42_2 C41_2 C60_2 121.1(8) . .
C41_2 C42_2 C43_2 120.4(8) . .
C41_2 C42_2 C63_2 117.7(10) . .
C43_2 C42_2 C63_2 118.0(11) . .
C22_2 C43_2 C44_2 116.7(10) . .
C22_2 C43_2 C42_2 119.5(11) . .
C44_2 C43_2 C42_2 119.6(9) . .
C65_2 C44_2 C43_2 118.6(11) . .
C65_2 C44_2 C45_2 116.8(11) . .
C43_2 C44_2 C45_2 121.1(9) . .
C24_2 C45_2 C46_2 116.0(11) . .
C24_2 C45_2 C44_2 117.9(11) . .
C46_2 C45_2 C44_2 121.7(9) . .
C45_2 C46_2 C47_2 122.3(9) . .
C45_2 C46_2 C67_2 115.6(11) . .
C47_2 C46_2 C67_2 118.4(11) . .
C48_2 C47_2 C46_2 119.3(9) . .
C48_2 C47_2 C26_2 118.7(10) . .
C46_2 C47_2 C26_2 117.4(10) . .
C69_2 C48_2 C49_2 116.6(10) . .
C69_2 C48_2 C47_2 120.2(10) . .
C49_2 C48_2 C47_2 119.5(9) . .
C28_2 C49_2 C50_2 117.4(10) . .
C28_2 C49_2 C48_2 117.9(10) . .
C50_2 C49_2 C48_2 120.5(8) . .
C49_2 C50_2 C51_2 120.5(8) . .
C49_2 C50_2 C71_2 117.3(10) . .
C51_2 C50_2 C71_2 118.6(10) . .
C52_2 C51_2 C50_2 119.7(8) . .
C52_2 C51_2 C30_2 119.1(9) . .
C50_2 C51_2 C30_2 117.8(10) . .
C73_2 C52_2 C51_2 119.0(10) . .
C73_2 C52_2 C53_2 117.2(10) . .
C51_2 C52_2 C53_2 119.7(8) . .
C32_2 C53_2 C54_2 118.6(11) . .
C32_2 C53_2 C52_2 117.0(10) . .
C54_2 C53_2 C52_2 120.7(9) . .
C53_2 C54_2 C55_2 121.2(9) . .
C53_2 C54_2 C75_2 119.0(11) . .
C55_2 C54_2 C75_2 116.3(11) . .
C56_2 C55_2 C34_2 121.8(11) . .
C56_2 C55_2 C54_2 119.3(9) . .
C34_2 C55_2 C54_2 115.2(11) . .
C77_2 C56_2 C55_2 121.0(12) . .
C77_2 C56_2 C57_2 116.3(12) . .
C55_2 C56_2 C57_2 118.7(10) . .
C36_2 C57_2 C58_2 118.1(11) . .
C36_2 C57_2 C56_2 116.6(12) . .
C58_2 C57_2 C56_2 121.2(10) . .
C57_2 C58_2 C59_2 120.3(9) . .
C57_2 C58_2 C79_2 117.1(12) . .
C59_2 C58_2 C79_2 118.8(12) . .
C60_2 C59_2 C58_2 119.4(9) . .
C60_2 C59_2 C38_2 119.7(11) . .
C58_2 C59_2 C38_2 117.5(11) . .
C61_2 C60_2 C59_2 119.5(11) . .
C61_2 C60_2 C41_2 115.7(11) . .
C59_2 C60_2 C41_2 121.1(8) . .
C62_2 C61_2 C80_2 110.9(9) . .
C62_2 C61_2 C60_2 123.0(11) . .
C80_2 C61_2 C60_2 120.0(12) . .
C62_2 C61_2 La4 65.9(5) . 5_766
C80_2 C61_2 La4 67.8(5) . 5_766
C60_2 C61_2 La4 111.1(6) . 5_766
C61_2 C62_2 C63_2 120.3(9) . .
C61_2 C62_2 C82_2 104.7(10) . .
C63_2 C62_2 C82_2 125.8(11) . .
C61_2 C62_2 La4 89.3(6) . 5_766
C63_2 C62_2 La4 93.7(6) . 5_766
C82_2 C62_2 La4 56.2(5) . 5_766
C61_2 C62_2 La1 99.9(6) . 5_766
C63_2 C62_2 La1 83.0(5) . 5_766
C82_2 C62_2 La1 59.6(5) . 5_766
La4 C62_2 La1 12.25(5) 5_766 5_766
C61_2 C62_2 La2 84.3(6) . 5_766
C63_2 C62_2 La2 98.2(6) . 5_766
C82_2 C62_2 La2 55.7(5) . 5_766
La4 C62_2 La2 5.56(9) 5_766 5_766
La1 C62_2 La2 17.80(9) 5_766 5_766
C62_2 C63_2 C64_2 114.4(9) . .
C62_2 C63_2 C42_2 119.8(11) . .
C64_2 C63_2 C42_2 120.7(11) . .
C62_2 C63_2 La1 72.7(5) . 5_766
C64_2 C63_2 La1 63.9(5) . 5_766
C42_2 C63_2 La1 111.6(5) . 5_766
C62_2 C63_2 La4 62.1(5) . 5_766
C64_2 C63_2 La4 74.9(5) . 5_766
C42_2 C63_2 La4 111.0(6) . 5_766
La1 C63_2 La4 11.93(4) 5_766 5_766
C65_2 C64_2 C63_2 119.2(10) . .
C65_2 C64_2 C84_2 113.7(11) . .
C63_2 C64_2 C84_2 117.9(12) . .
C65_2 C64_2 La1 91.0(6) . 5_766
C63_2 C64_2 La1 91.4(6) . 5_766
C84_2 C64_2 La1 57.0(14) . 5_766
C65_2 C64_2 La4 100.4(6) . 5_766
C63_2 C64_2 La4 81.0(6) . 5_766
C84_2 C64_2 La4 59.2(13) . 5_766
C65_2 C64_2 La3 83.5(6) . 5_766
C63_2 C64_2 La3 98.6(6) . 5_766
C84_2 C64_2 La3 57.3(13) . 5_766
C66_2 C65_2 C44_2 122.6(12) . .
C66_2 C65_2 C64_2 109.7(10) . .
C44_2 C65_2 C64_2 122.0(12) . .
C66_2 C65_2 La1 69.2(6) . 5_766
C44_2 C65_2 La1 111.5(6) . 5_766
C64_2 C65_2 La1 64.3(5) . 5_766
C65_2 C66_2 C67_2 118.3(10) . .
C65_2 C66_2 C85_2 104.1(10) . .
C67_2 C66_2 C85_2 128.5(11) . .
C65_2 C66_2 La3 95.9(6) . 5_766
C67_2 C66_2 La3 88.3(6) . 5_766
C85_2 C66_2 La3 58.1(5) . 5_766
C65_2 C66_2 La1 86.2(6) . 5_766
C67_2 C66_2 La1 97.9(6) . 5_766
C85_2 C66_2 La1 55.4(5) . 5_766
C66_2 C67_2 C68_2 113.1(10) . .
C66_2 C67_2 C46_2 122.6(11) . .
C68_2 C67_2 C46_2 119.0(11) . .
C66_2 C67_2 La3 67.1(6) . 5_766
C68_2 C67_2 La3 68.3(6) . 5_766
C46_2 C67_2 La3 111.9(6) . 5_766
C69_2 C68_2 C67_2 121.3(10) . .
C69_2 C68_2 C87_2 110.8(11) . .
C67_2 C68_2 C87_2 117.3(11) . .
C69_2 C68_2 La3 95.1(7) . 5_766
C67_2 C68_2 La3 87.0(7) . 5_766
C87_2 C68_2 La3 54.9(12) . 5_766
C70_2 C69_2 C48_2 123.9(11) . .
C70_2 C69_2 C68_2 110.9(9) . .
C48_2 C69_2 C68_2 119.7(11) . .
C71_2 C70_2 C69_2 117.9(9) . .
C71_2 C70_2 C88_2 126.0(10) . .
C69_2 C70_2 C88_2 104.7(9) . .
C71_2 C70_2 La3 99.0(5) . 5_766
C69_2 C70_2 La3 83.9(6) . 5_766
C88_2 C70_2 La3 52.7(5) . 5_766
C72_2 C71_2 C70_2 112.9(8) . .
C72_2 C71_2 C50_2 120.4(10) . .
C70_2 C71_2 C50_2 121.3(10) . .
C71_2 C72_2 C73_2 119.4(8) . .
C71_2 C72_2 C90_2 121.8(10) . .
C73_2 C72_2 C90_2 109.0(10) . .
C52_2 C73_2 C74_2 120.8(10) . .
C52_2 C73_2 C72_2 121.3(10) . .
C74_2 C73_2 C72_2 111.8(8) . .
C75_2 C74_2 C73_2 121.5(9) . .
C75_2 C74_2 C91_2 125.9(11) . .
C73_2 C74_2 C91_2 102.8(9) . .
C74_2 C75_2 C76_2 112.9(9) . .
C74_2 C75_2 C54_2 118.6(11) . .
C76_2 C75_2 C54_2 122.3(12) . .
C77_2 C76_2 C75_2 119.6(10) . .
C77_2 C76_2 C93_2 110.5(11) . .
C75_2 C76_2 C93_2 121.7(12) . .
C76_2 C77_2 C78_2 111.8(10) . .
C76_2 C77_2 C56_2 119.9(12) . .
C78_2 C77_2 C56_2 122.4(12) . .
C77_2 C78_2 C79_2 119.8(10) . .
C77_2 C78_2 C94_2 103.4(11) . .
C79_2 C78_2 C94_2 126.2(12) . .
C77_2 C78_2 La2 95.7(6) . 5_766
C79_2 C78_2 La2 85.5(6) . 5_766
C94_2 C78_2 La2 58.3(5) . 5_766
C80_2 C79_2 C78_2 114.1(9) . .
C80_2 C79_2 C58_2 119.7(12) . .
C78_2 C79_2 C58_2 120.6(12) . .
C80_2 C79_2 La2 66.6(5) . 5_766
C78_2 C79_2 La2 69.9(6) . 5_766
C58_2 C79_2 La2 110.4(6) . 5_766
C61_2 C80_2 C79_2 121.2(10) . .
C61_2 C80_2 C81_2 112.3(11) . .
C79_2 C80_2 C81_2 118.9(12) . .
C61_2 C80_2 La4 87.3(6) . 5_766
C79_2 C80_2 La4 96.0(6) . 5_766
C81_2 C80_2 La4 58.1(13) . 5_766
C61_2 C80_2 La2 94.3(6) . 5_766
C79_2 C80_2 La2 88.8(6) . 5_766
C81_2 C80_2 La2 58.8(13) . 5_766
C95_2 C81_2 C80_2 125.8(17) . .
C95_2 C81_2 C82_2 120.1(14) . .
C80_2 C81_2 C82_2 100.6(12) . .
C95_2 C81_2 La4 71.1(13) . 5_766
C80_2 C81_2 La4 94.3(14) . 5_766
C82_2 C81_2 La4 69.8(11) . 5_766
C95_2 C81_2 La2 63.9(12) . 5_766
C80_2 C81_2 La2 93.7(14) . 5_766
C82_2 C81_2 La2 79.3(12) . 5_766
C95_2 C81_2 La1 74.1(12) . 5_766
C80_2 C81_2 La1 98.9(14) . 5_766
C82_2 C81_2 La1 62.2(10) . 5_766
C83_2 C82_2 C62_2 119.7(12) . .
C83_2 C82_2 C81_2 121.3(10) . .
C62_2 C82_2 C81_2 111.4(11) . .
C83_2 C82_2 La4 72.2(6) . 5_766
C62_2 C82_2 La4 95.4(6) . 5_766
C81_2 C82_2 La4 76.2(12) . 5_766
C83_2 C82_2 La2 76.3(6) . 5_766
C62_2 C82_2 La2 99.0(6) . 5_766
C81_2 C82_2 La2 68.8(12) . 5_766
C83_2 C82_2 La1 60.9(6) . 5_766
C62_2 C82_2 La1 94.1(6) . 5_766
C81_2 C82_2 La1 89.6(12) . 5_766
C83_2 C82_2 La3 57.9(6) . 5_766
C62_2 C82_2 La3 97.4(6) . 5_766
C81_2 C82_2 La3 90.0(12) . 5_766
C84_2 C83_2 C82_2 112.9(13) . .
C84_2 C83_2 C97_2 117.9(13) . .
C82_2 C83_2 C97_2 116.0(12) . .
C84_2 C83_2 La1 78.1(15) . 5_766
C82_2 C83_2 La1 88.6(7) . 5_766
C97_2 C83_2 La1 67.4(9) . 5_766
C84_2 C83_2 La4 91.8(16) . 5_766
C82_2 C83_2 La4 74.8(6) . 5_766
C97_2 C83_2 La4 67.6(9) . 5_766
C84_2 C83_2 La2 97.8(16) . 5_766
C82_2 C83_2 La2 74.3(6) . 5_766
C97_2 C83_2 La2 63.0(9) . 5_766
C84_2 C83_2 La3 76.7(14) . 5_766
C82_2 C83_2 La3 97.6(7) . 5_766
C97_2 C83_2 La3 61.3(9) . 5_766
C83_2 C84_2 C64_2 128.9(16) . .
C83_2 C84_2 C85_2 122.2(14) . .
C64_2 C84_2 C85_2 98.5(12) . .
C83_2 C84_2 La1 70.3(13) . 5_766
C64_2 C84_2 La1 94.6(15) . 5_766
C85_2 C84_2 La1 75.6(13) . 5_766
C83_2 C84_2 La4 59.9(13) . 5_766
C64_2 C84_2 La4 95.2(15) . 5_766
C85_2 C84_2 La4 88.7(14) . 5_766
C83_2 C84_2 La3 76.1(14) . 5_766
C64_2 C84_2 La3 98.0(15) . 5_766
C85_2 C84_2 La3 65.2(11) . 5_766
C83_2 C84_2 La2 57.9(13) . 5_766
C64_2 C84_2 La2 97.8(15) . 5_766
C85_2 C84_2 La2 88.7(13) . 5_766
C86_2 C85_2 C66_2 116.9(11) . .
C86_2 C85_2 C84_2 119.7(12) . .
C66_2 C85_2 C84_2 113.9(11) . .
C86_2 C85_2 La1 72.3(6) . 5_766
C66_2 C85_2 La1 97.7(6) . 5_766
C84_2 C85_2 La1 70.7(13) . 5_766
C86_2 C85_2 La3 62.1(6) . 5_766
C66_2 C85_2 La3 94.5(6) . 5_766
C84_2 C85_2 La3 83.9(13) . 5_766
C86_2 C85_2 La4 75.5(7) . 5_766
C66_2 C85_2 La4 102.5(6) . 5_766
C84_2 C85_2 La4 63.4(13) . 5_766
C87_2 C86_2 C85_2 114.6(12) . .
C87_2 C86_2 C98_2 120.1(12) . .
C85_2 C86_2 C98_2 117.2(11) . .
C87_2 C86_2 La3 84.5(13) . 5_766
C85_2 C86_2 La3 85.6(7) . 5_766
C98_2 C86_2 La3 71.8(9) . 5_766
C87_2 C86_2 La1 97.1(13) . 5_766
C85_2 C86_2 La1 76.0(6) . 5_766
C98_2 C86_2 La1 69.3(9) . 5_766
C87_2 C86_2 La4 102.3(13) . 5_766
C85_2 C86_2 La4 78.7(7) . 5_766
C98_2 C86_2 La4 62.1(8) . 5_766
C87_2 C86_2 La2 99.3(13) . 5_766
C85_2 C86_2 La2 85.1(7) . 5_766
C98_2 C86_2 La2 58.7(8) . 5_766
C86_2 C87_2 C68_2 129.3(15) . .
C86_2 C87_2 C88_2 119.9(13) . .
C68_2 C87_2 C88_2 101.8(12) . .
C86_2 C87_2 La3 64.2(11) . 5_766
C68_2 C87_2 La3 98.0(14) . 5_766
C88_2 C87_2 La3 81.6(11) . 5_766
C86_2 C87_2 La1 56.8(11) . 5_766
C68_2 C87_2 La1 99.6(13) . 5_766
C88_2 C87_2 La1 89.5(11) . 5_766
C89_2 C88_2 C70_2 117.4(10) . .
C89_2 C88_2 C87_2 121.5(10) . .
C70_2 C88_2 C87_2 111.7(11) . .
C89_2 C88_2 La3 72.8(5) . 5_766
C70_2 C88_2 La3 102.9(5) . 5_766
C87_2 C88_2 La3 66.8(11) . 5_766
C89_2 C88_2 La1 72.6(5) . 5_766
C70_2 C88_2 La1 106.4(5) . 5_766
C87_2 C88_2 La1 64.4(10) . 5_766
C90_2 C89_2 C88_2 116.9(11) . .
C90_2 C89_2 C99_2 120.7(12) . .
C88_2 C89_2 C99_2 115.9(11) . .
C90_2 C89_2 La3 105.0(9) . 5_766
C88_2 C89_2 La3 77.2(6) . 5_766
C99_2 C89_2 La3 63.3(9) . 5_766
C90_2 C89_2 La1 106.2(9) . 5_766
C88_2 C89_2 La1 82.6(6) . 5_766
C99_2 C89_2 La1 57.0(8) . 5_766
C90_2 C89_2 La2 92.4(9) . 5_766
C88_2 C89_2 La2 98.3(6) . 5_766
C99_2 C89_2 La2 55.0(8) . 5_766
C89_2 C90_2 C72_2 123.9(12) . .
C89_2 C90_2 C91_2 120.6(12) . .
C72_2 C90_2 C91_2 102.4(11) . .
C89_2 C90_2 La3 52.3(7) . 5_766
C72_2 C90_2 La3 99.0(9) . 5_766
C91_2 C90_2 La3 88.7(8) . 5_766
C92_2 C91_2 C74_2 116.3(11) . .
C92_2 C91_2 C90_2 120.3(10) . .
C74_2 C91_2 C90_2 114.0(10) . .
C93_2 C92_2 C91_2 119.8(13) . .
C93_2 C92_2 C100_2 115.9(12) . .
C91_2 C92_2 C100_2 118.4(12) . .
C93_2 C92_2 La2 81.9(9) . 5_766
C91_2 C92_2 La2 102.4(6) . 5_766
C100_2 C92_2 La2 61.5(8) . 5_766
C93_2 C92_2 La4 85.0(9) . 5_766
C91_2 C92_2 La4 103.6(6) . 5_766
C100_2 C92_2 La4 57.1(8) . 5_766
C93_2 C92_2 La3 103.8(9) . 5_766
C91_2 C92_2 La3 87.4(6) . 5_766
C100_2 C92_2 La3 55.0(8) . 5_766
C92_2 C93_2 C76_2 122.5(14) . .
C92_2 C93_2 C94_2 121.8(12) . .
C76_2 C93_2 C94_2 101.3(12) . .
C92_2 C93_2 La2 72.1(8) . 5_766
C76_2 C93_2 La2 98.1(9) . 5_766
C94_2 C93_2 La2 64.8(7) . 5_766
C92_2 C93_2 La4 72.1(8) . 5_766
C76_2 C93_2 La4 100.7(9) . 5_766
C94_2 C93_2 La4 63.0(7) . 5_766
C95_2 C94_2 C78_2 117.0(12) . .
C95_2 C94_2 C93_2 121.1(11) . .
C78_2 C94_2 C93_2 113.0(12) . .
C95_2 C94_2 La2 61.6(6) . 5_766
C78_2 C94_2 La2 95.2(6) . 5_766
C93_2 C94_2 La2 85.6(8) . 5_766
C95_2 C94_2 La4 56.0(6) . 5_766
C78_2 C94_2 La4 95.3(6) . 5_766
C93_2 C94_2 La4 91.2(8) . 5_766
C81_2 C95_2 C94_2 117.1(13) . .
C81_2 C95_2 C96_2 118.9(13) . .
C94_2 C95_2 C96_2 118.0(12) . .
C81_2 C95_2 La2 85.8(14) . 5_766
C94_2 C95_2 La2 87.2(7) . 5_766
C96_2 C95_2 La2 72.6(9) . 5_766
C81_2 C95_2 La4 78.7(14) . 5_766
C94_2 C95_2 La4 96.4(7) . 5_766
C96_2 C95_2 La4 71.0(9) . 5_766
C81_2 C95_2 La1 81.2(13) . 5_766
C94_2 C95_2 La1 102.5(7) . 5_766
C96_2 C95_2 La1 63.1(9) . 5_766
C97_2 C96_2 C95_2 122.3(16) . .
C97_2 C96_2 C100_2 104.5(13) . .
C95_2 C96_2 C100_2 116.6(14) . .
C97_2 C96_2 La2 78.3(12) . 5_766
C95_2 C96_2 La2 72.7(9) . 5_766
C100_2 C96_2 La2 78.4(11) . 5_766
C97_2 C96_2 La4 68.9(12) . 5_766
C95_2 C96_2 La4 75.8(9) . 5_766
C100_2 C96_2 La4 85.1(11) . 5_766
C97_2 C96_2 La1 57.4(11) . 5_766
C95_2 C96_2 La1 89.5(10) . 5_766
C100_2 C96_2 La1 81.4(10) . 5_766
C97_2 C96_2 La3 59.0(11) . 5_766
C95_2 C96_2 La3 97.9(10) . 5_766
C100_2 C96_2 La3 70.5(10) . 5_766
C96_2 C97_2 C98_2 113.5(13) . .
C96_2 C97_2 C83_2 120.2(14) . .
C98_2 C97_2 C83_2 120.8(14) . .
C96_2 C97_2 La1 91.6(13) . 5_766
C98_2 C97_2 La1 77.9(11) . 5_766
C83_2 C97_2 La1 77.5(9) . 5_766
C96_2 C97_2 La4 76.8(12) . 5_766
C98_2 C97_2 La4 92.3(12) . 5_766
C83_2 C97_2 La4 77.8(9) . 5_766
C96_2 C97_2 La2 68.1(12) . 5_766
C98_2 C97_2 La2 92.1(11) . 5_766
C83_2 C97_2 La2 86.2(10) . 5_766
C96_2 C97_2 La3 92.5(13) . 5_766
C98_2 C97_2 La3 65.2(10) . 5_766
C83_2 C97_2 La3 88.7(9) . 5_766
C99_2 C98_2 C86_2 120.0(14) . .
C99_2 C98_2 C97_2 102.6(12) . .
C86_2 C98_2 C97_2 121.7(14) . .
C99_2 C98_2 La3 77.2(11) . 5_766
C86_2 C98_2 La3 72.7(9) . 5_766
C97_2 C98_2 La3 81.0(11) . 5_766
C99_2 C98_2 La1 85.6(12) . 5_766
C86_2 C98_2 La1 77.7(9) . 5_766
C97_2 C98_2 La1 67.3(10) . 5_766
C99_2 C98_2 La4 80.6(11) . 5_766
C86_2 C98_2 La4 91.0(9) . 5_766
C97_2 C98_2 La4 57.0(10) . 5_766
C99_2 C98_2 La2 72.5(10) . 5_766
C86_2 C98_2 La2 96.7(10) . 5_766
C97_2 C98_2 La2 58.7(10) . 5_766
C98_2 C99_2 C89_2 121.9(14) . .
C98_2 C99_2 C100_2 110.9(12) . .
C89_2 C99_2 C100_2 119.8(13) . .
C98_2 C99_2 La3 68.3(11) . 5_766
C89_2 C99_2 La3 85.3(9) . 5_766
C100_2 C99_2 La3 89.4(11) . 5_766
C98_2 C99_2 La1 63.3(10) . 5_766
C89_2 C99_2 La1 97.1(10) . 5_766
C100_2 C99_2 La1 81.7(10) . 5_766
C98_2 C99_2 La2 79.1(11) . 5_766
C89_2 C99_2 La2 100.7(10) . 5_766
C100_2 C99_2 La2 61.9(10) . 5_766
C98_2 C99_2 La4 70.7(10) . 5_766
C89_2 C99_2 La4 103.4(10) . 5_766
C100_2 C99_2 La4 67.9(10) . 5_766
C92_2 C100_2 C96_2 125.5(14) . .
C92_2 C100_2 C99_2 119.9(14) . .
C96_2 C100_2 C99_2 108.0(12) . .
C92_2 C100_2 La2 88.6(9) . 5_766
C96_2 C100_2 La2 67.8(10) . 5_766
C99_2 C100_2 La2 88.0(11) . 5_766
C92_2 C100_2 La4 96.8(9) . 5_766
C96_2 C100_2 La4 63.4(10) . 5_766
C99_2 C100_2 La4 83.1(11) . 5_766
C92_2 C100_2 La3 100.6(9) . 5_766
C96_2 C100_2 La3 81.1(11) . 5_766
C99_2 C100_2 La3 60.2(10) . 5_766
C92_2 C100_2 La1 103.8(9) . 5_766
C96_2 C100_2 La1 69.5(10) . 5_766
C99_2 C100_2 La1 69.1(10) . 5_766

loop_
_geom_bond_atom_site_label_1
_geom_bond_atom_site_label_2
_geom_bond_distance
_geom_bond_site_symmetry_2
La1 C4_1 2.45(2) .
La1 C5_1 2.44(2) .
La1 C6_1 2.547(12) .
La1 C18_1 2.543(10) .
La1 C19_1 2.636(9) .
La1 C20_1 2.611(10) .
La1 C89_1 2.516(13) 5_766
La1 C90_1 2.64(3) 5_766
La1 C91_1 2.701(12) 5_766
La1 C92_1 2.661(13) 5_766
La1 C98_1 2.637(19) 5_766
La1 C99_1 2.38(2) 5_766
La1 C100_1 2.51(2) 5_766
La1 C2_2 2.53(2) .
La1 C3_2 2.474(15) .
La1 C12_2 2.656(12) .
La1 C13_2 2.697(10) .
La1 C14_2 2.618(10) .
La1 C15_2 2.539(12) .
La1 C83_2 2.472(13) 5_766
La1 C84_2 2.57(3) 5_766
La1 C85_2 2.637(11) 5_766
La1 C86_2 2.589(12) 5_766
La1 C97_2 2.34(2) 5_766
La1 C98_2 2.479(18) 5_766
La2 C1_1 2.31(2) .
La2 C1_2 2.34(2) .
La2 C95_2 2.397(14) 5_766
La2 C96_2 2.40(2) 5_766
La2 C9_1 2.402(12) .
La2 C96_1 2.406(16) 5_766
La2 C9_2 2.437(12) .
La2 C95_1 2.456(12) 5_766
La2 C100_1 2.47(2) 5_766
La2 C97_2 2.53(2) 5_766
La2 C100_2 2.536(18) 5_766
La2 C94_1 2.554(10) 5_766
La2 C92_1 2.557(14) 5_766
La2 C2_2 2.56(2) .
La2 C5_1 2.57(2) .
La2 C93_1 2.58(3) 5_766
La2 C10_2 2.602(11) .
La2 C8_1 2.616(11) .
La2 C2_1 2.640(17) .
La2 C81_2 2.66(3) 5_766
La2 C5_2 2.673(18) .
La2 C12_2 2.697(13) .
La2 C94_2 2.723(11) 5_766
La2 C11_2 2.733(11) .
La2 C6_1 2.757(13) .
La2 C7_1 2.758(10) .
La3 C98_1 2.348(19) 5_766
La3 C98_2 2.355(19) 5_766
La3 C86_2 2.367(12) 5_766
La3 C4_1 2.39(2) .
La3 C99_1 2.43(2) 5_766
La3 C18_1 2.435(10) .
La3 C4_2 2.440(19) .
La3 C3_1 2.456(18) .
La3 C99_2 2.47(2) 5_766
La3 C3_2 2.478(15) .
La3 C86_1 2.544(11) 5_766
La3 C15_2 2.545(12) .
La3 C97_2 2.562(19) 5_766
La3 C18_2 2.579(10) .
La3 C17_1 2.587(10) .
La3 C89_1 2.614(13) 5_766
La3 C87_2 2.62(3) 5_766
La3 C15_1 2.649(9) .
La3 C16_2 2.655(11) .
La3 C97_1 2.665(18) 5_766
La3 C85_2 2.671(11) 5_766
La3 C17_2 2.682(13) .
La3 C5_1 2.70(2) .
La3 C5_2 2.698(17) .
La3 C88_1 2.699(11) 5_766
La4 C92_1 2.366(13) 5_766
La4 C97_2 2.37(2) 5_766
La4 C100_1 2.38(2) 5_766
La4 C1_1 2.41(2) .
La4 C5_1 2.42(2) .
La4 C2_2 2.44(2) .
La4 C12_2 2.452(13) .
La4 C6_1 2.460(12) .
La4 C1_2 2.47(2) .
La4 C96_2 2.47(2) 5_766
La4 C83_2 2.505(13) 5_766
La4 C95_2 2.535(13) 5_766
La4 C93_1 2.54(3) 5_766
La4 C82_2 2.539(10) 5_766
La4 C7_1 2.563(10) .
La4 C96_1 2.566(16) 5_766
La4 C9_1 2.604(12) .
La4 C11_2 2.607(11) .
La4 C81_2 2.63(3) 5_766
La4 C91_1 2.650(12) 5_766
La4 C8_1 2.665(11) .
La4 C99_1 2.67(2) 5_766
La4 C9_2 2.694(11) .
La4 C10_2 2.724(10) .
La4 C100_2 2.753(18) 5_766
La4 C94_1 2.759(10) 5_766
Ni1 N1 1.9521(11) .
Ni1 N3 1.9575(10) .
Ni1 N4 1.9607(11) .
Ni1 N2 1.9652(11) .
N1 C101 1.3777(16) .
N1 C104 1.3804(16) .
N2 C116 1.3691(17) .
N2 C119 1.3796(16) .
N3 C109 1.3757(16) .
N3 C106 1.3807(17) .
N4 C114 1.3727(16) .
N4 C111 1.3773(16) .
C101 C120 1.3794(18) .
C101 C102 1.4385(18) .
C102 C103 1.3598(19) .
C102 C121 1.4964(19) .
C103 C104 1.4447(18) .
C103 C123 1.4973(19) .
C104 C105 1.3755(18) .
C105 C106 1.3735(19) .
C105 H105 0.9500 .
C106 C107 1.4449(18) .
C107 C108 1.361(2) .
C107 C125 1.4948(19) .
C108 C109 1.4406(18) .
C108 C127 1.4983(19) .
C109 C110 1.3841(19) .
C110 C111 1.3724(18) .
C110 H110 0.9500 .
C111 C112 1.4471(18) .
C112 C113 1.3605(19) .
C112 C129 1.4967(18) .
C113 C114 1.4447(18) .
C113 C131 1.4975(19) .
C114 C115 1.3821(18) .
C115 C116 1.3789(18) .
C115 H115 0.9500 .
C116 C117 1.4469(18) .
C117 C118 1.3600(19) .
C117 C133 1.4987(19) .
C118 C119 1.4443(18) .
C118 C135 1.5023(18) .
C119 C120 1.3731(18) .
C120 H120 0.9500 .
C121 C122 1.530(2) .
C121 H12A 0.9900 .
C121 H12B 0.9900 .
C122 H12C 0.9800 .
C122 H12D 0.9800 .
C122 H12E 0.9800 .
C123 C124 1.532(2) .
C123 H12F 0.9900 .
C123 H12G 0.9900 .
C124 H12H 0.9800 .
C124 H12I 0.9800 .
C124 H12J 0.9800 .
C125 C126 1.532(2) .
C125 H12K 0.9900 .
C125 H12L 0.9900 .
C126 H12M 0.9800 .
C126 H12N 0.9800 .
C126 H12O 0.9800 .
C127 C128 1.529(2) .
C127 H12P 0.9900 .
C127 H12Q 0.9900 .
C128 H12R 0.9800 .
C128 H12S 0.9800 .
C128 H12T 0.9800 .
C129 C130 1.533(3) .
C129 H12U 0.9900 .
C129 H12V 0.9900 .
C130 H13A 0.9800 .
C130 H13B 0.9800 .
C130 H13C 0.9800 .
C131 C132 1.526(3) .
C131 H13D 0.9900 .
C131 H13E 0.9900 .
C132 H13F 0.9800 .
C132 H13G 0.9800 .
C132 H13H 0.9800 .
C133 C134 1.528(3) .
C133 H13I 0.9900 .
C133 H13J 0.9900 .
C134 H13K 0.9800 .
C134 H13L 0.9800 .
C134 H13M 0.9800 .
C135 C136 1.534(2) .
C135 H13N 0.9900 .
C135 H13O 0.9900 .
C136 H13P 0.9800 .
C136 H13Q 0.9800 .
C136 H13R 0.9800 .
C137 C138 1.366(5) .
C137 C142 1.401(4) .
C137 H137 0.9500 .
C138 C139 1.391(4) .
C138 H138 0.9500 .
C139 C140 1.388(4) .
C139 H139 0.9500 .
C140 C141 1.360(5) .
C140 H140 0.9500 .
C141 C142 1.399(4) .
C141 H141 0.9500 .
C142 C143 1.484(5) .
C143 H14A 0.9800 .
C143 H14B 0.9800 .
C143 H14C 0.9800 .
C1_1 C5_1 1.426(11) .
C1_1 C9_1 1.439(11) .
C1_1 C2_1 1.444(11) .
C2_1 C12_1 1.443(11) .
C2_1 C3_1 1.444(11) .
C3_1 C4_1 1.446(11) .
C3_1 C15_1 1.450(10) .
C4_1 C18_1 1.454(11) .
C4_1 C5_1 1.462(11) .
C5_1 C6_1 1.460(11) .
C6_1 C20_1 1.373(11) .
C6_1 C7_1 1.441(10) .
C7_1 C23_1 1.448(10) .
C7_1 C8_1 1.496(11) .
C8_1 C9_1 1.362(10) .
C8_1 C25_1 1.451(10) .
C9_1 C10_1 1.428(11) .
C10_1 C27_1 1.437(11) .
C10_1 C11_1 1.502(11) .
C11_1 C12_1 1.345(11) .
C11_1 C29_1 1.449(11) .
C12_1 C13_1 1.423(10) .
C13_1 C31_1 1.467(11) .
C13_1 C14_1 1.515(12) .
C14_1 C15_1 1.355(11) .
C14_1 C33_1 1.457(10) .
C15_1 C16_1 1.413(11) .
C16_1 C35_1 1.461(11) .
C16_1 C17_1 1.522(12) .
C17_1 C18_1 1.373(11) .
C17_1 C37_1 1.451(11) .
C18_1 C19_1 1.435(11) .
C19_1 C39_1 1.452(11) .
C19_1 C20_1 1.512(12) .
C20_1 C21_1 1.448(10) .
C21_1 C40_1 1.405(11) .
C21_1 C22_1 1.416(11) .
C22_1 C23_1 1.404(10) .
C22_1 C43_1 1.461(10) .
C23_1 C24_1 1.412(11) .
C24_1 C45_1 1.414(10) .
C24_1 C25_1 1.417(11) .
C25_1 C26_1 1.402(11) .
C26_1 C27_1 1.412(11) .
C26_1 C47_1 1.445(10) .
C27_1 C28_1 1.426(11) .
C28_1 C49_1 1.399(11) .
C28_1 C29_1 1.410(11) .
C29_1 C30_1 1.419(11) .
C30_1 C31_1 1.426(11) .
C30_1 C51_1 1.443(10) .
C31_1 C32_1 1.434(11) .
C32_1 C53_1 1.411(10) .
C32_1 C33_1 1.427(11) .
C33_1 C34_1 1.410(11) .
C34_1 C35_1 1.403(11) .
C34_1 C55_1 1.453(10) .
C35_1 C36_1 1.400(12) .
C36_1 C37_1 1.414(11) .
C36_1 C57_1 1.416(10) .
C37_1 C38_1 1.416(12) .
C38_1 C39_1 1.416(11) .
C38_1 C59_1 1.452(11) .
C39_1 C40_1 1.417(11) .
C40_1 C41_1 1.415(10) .
C41_1 C60_1 1.455(12) .
C41_1 C42_1 1.459(11) .
C42_1 C43_1 1.445(12) .
C42_1 C63_1 1.451(10) .
C43_1 C44_1 1.446(11) .
C44_1 C65_1 1.421(10) .
C44_1 C45_1 1.436(12) .
C45_1 C46_1 1.453(11) .
C46_1 C47_1 1.447(12) .
C46_1 C67_1 1.455(10) .
C47_1 C48_1 1.430(11) .
C48_1 C69_1 1.401(11) .
C48_1 C49_1 1.456(12) .
C49_1 C50_1 1.454(11) .
C50_1 C71_1 1.444(11) .
C50_1 C51_1 1.445(12) .
C51_1 C52_1 1.448(11) .
C52_1 C73_1 1.418(10) .
C52_1 C53_1 1.452(12) .
C53_1 C54_1 1.454(11) .
C54_1 C55_1 1.434(12) .
C54_1 C75_1 1.457(10) .
C55_1 C56_1 1.433(11) .
C56_1 C77_1 1.407(10) .
C56_1 C57_1 1.450(13) .
C57_1 C58_1 1.440(11) .
C58_1 C79_1 1.453(11) .
C58_1 C59_1 1.456(13) .
C59_1 C60_1 1.448(11) .
C60_1 C61_1 1.418(11) .
C61_1 C80_1 1.405(11) .
C61_1 C62_1 1.410(12) .
C62_1 C63_1 1.415(11) .
C62_1 C82_1 1.447(11) .
C63_1 C64_1 1.420(11) .
C64_1 C65_1 1.420(11) .
C64_1 C84_1 1.449(11) .
C65_1 C66_1 1.407(11) .
C66_1 C67_1 1.407(11) .
C66_1 C85_1 1.420(10) .
C67_1 C68_1 1.415(11) .
C68_1 C69_1 1.420(11) .
C68_1 C87_1 1.442(12) .
C68_1 La3 3.242(12) 5_766
C69_1 C70_1 1.418(11) .
C70_1 C88_1 1.407(11) .
C70_1 C71_1 1.408(11) .
C70_1 La3 3.213(9) 5_766
C70_1 La1 3.358(9) 5_766
C71_1 C72_1 1.411(11) .
C71_1 La1 3.468(10) 5_766
C72_1 C73_1 1.419(11) .
C72_1 C90_1 1.448(12) .
C72_1 La1 3.125(11) 5_766
C72_1 La3 3.429(10) 5_766
C73_1 C74_1 1.413(11) .
C73_1 La1 3.445(9) 5_766
C74_1 C75_1 1.404(11) .
C74_1 C91_1 1.431(11) .
C74_1 La4 3.148(10) 5_766
C74_1 La1 3.232(10) 5_766
C75_1 C76_1 1.387(12) .
C75_1 La4 3.301(9) 5_766
C76_1 C77_1 1.415(11) .
C76_1 C93_1 1.456(11) .
C76_1 La4 3.044(9) 5_766
C76_1 La2 3.151(10) 5_766
C77_1 C78_1 1.401(12) .
C77_1 La2 3.422(10) 5_766
C78_1 C79_1 1.400(12) .
C78_1 C94_1 1.454(11) .
C78_1 La2 3.084(10) 5_766
C78_1 La4 3.292(10) 5_766
C79_1 C80_1 1.414(12) .
C79_1 La2 3.417(11) 5_766
C80_1 C81_1 1.457(12) .
C80_1 La2 3.324(12) 5_766
C81_1 C95_1 1.351(13) .
C81_1 C82_1 1.508(13) .
C81_1 La2 2.87(2) 5_766
C81_1 La4 3.284(19) 5_766
C82_1 C83_1 1.445(11) .
C82_1 La2 3.264(11) 5_766
C83_1 C84_1 1.334(13) .
C83_1 C97_1 1.441(12) .
C83_1 La3 3.135(10) 5_766
C83_1 La2 3.207(11) 5_766
C84_1 C85_1 1.500(13) .
C84_1 La3 3.26(2) 5_766
C85_1 C86_1 1.415(11) .
C85_1 La3 3.008(9) 5_766
C86_1 C87_1 1.340(12) .
C86_1 C98_1 1.437(12) .
C86_1 La3 2.544(11) 5_766
C86_1 La1 3.047(11) 5_766
C87_1 C88_1 1.499(13) .
C87_1 La3 2.71(2) 5_766
C87_1 La1 3.15(2) 5_766
C88_1 C89_1 1.433(11) .
C88_1 La3 2.699(11) 5_766
C88_1 La1 2.852(11) 5_766
C89_1 C90_1 1.363(13) .
C89_1 C99_1 1.448(12) .
C89_1 La1 2.516(13) 5_766
C89_1 La3 2.614(13) 5_766
C89_1 La4 3.006(13) 5_766
C89_1 La2 3.355(14) 5_766
C90_1 C91_1 1.519(14) .
C90_1 La1 2.64(3) 5_766
C90_1 La4 2.98(3) 5_766
C90_1 La3 3.00(3) 5_766
C90_1 La2 3.40(3) 5_766
C91_1 C92_1 1.432(12) .
C91_1 La4 2.651(12) 5_766
C91_1 La1 2.701(12) 5_766
C91_1 La2 3.013(13) 5_766
C91_1 La3 3.249(12) 5_766
C92_1 C93_1 1.380(13) .
C92_1 C100_1 1.464(12) .
C92_1 La4 2.366(13) 5_766
C92_1 La2 2.559(14) 5_766
C92_1 La1 2.661(13) 5_766
C92_1 La3 3.166(13) 5_766
C93_1 C94_1 1.512(14) .
C93_1 La4 2.53(3) 5_766
C93_1 La2 2.58(3) 5_766
C93_1 La1 3.10(3) 5_766
C94_1 C95_1 1.440(11) .
C94_1 La2 2.554(10) 5_766
C94_1 La4 2.758(10) 5_766
C94_1 La1 3.420(10) 5_766
C95_1 C96_1 1.446(11) .
C95_1 La2 2.455(12) 5_766
C95_1 La4 2.760(11) 5_766
C95_1 La1 3.281(11) 5_766
C95_1 La3 3.442(11) 5_766
C96_1 C100_1 1.424(12) .
C96_1 C97_1 1.434(12) .
C96_1 La2 2.406(16) 5_766
C96_1 La4 2.566(16) 5_766
C96_1 La1 2.812(16) 5_766
C96_1 La3 2.876(16) 5_766
C97_1 C98_1 1.449(12) .
C97_1 La3 2.665(18) 5_766
C97_1 La2 2.794(18) 5_766
C97_1 La1 2.908(18) 5_766
C97_1 La4 2.951(18) 5_766
C98_1 C99_1 1.442(12) .
C98_1 La3 2.348(19) 5_766
C98_1 La1 2.637(19) 5_766
C98_1 La4 2.988(18) 5_766
C98_1 La2 3.035(19) 5_766
C99_1 C100_1 1.459(12) .
C99_1 La1 2.38(2) 5_766
C99_1 La3 2.43(2) 5_766
C99_1 La4 2.67(2) 5_766
C99_1 La2 2.87(2) 5_766
C100_1 La4 2.38(2) 5_766
C100_1 La2 2.47(2) 5_766
C100_1 La1 2.51(2) 5_766
C100_1 La3 2.76(2) 5_766
C1_2 C2_2 1.422(12) .
C1_2 C5_2 1.446(11) .
C1_2 C9_2 1.446(11) .
C2_2 C3_2 1.461(11) .
C2_2 C12_2 1.463(11) .
C3_2 C15_2 1.444(11) .
C3_2 C4_2 1.444(11) .
C4_2 C18_2 1.438(10) .
C4_2 C5_2 1.455(11) .
C5_2 C6_2 1.446(11) .
C6_2 C20_2 1.343(11) .
C6_2 C7_2 1.429(11) .
C7_2 C23_2 1.447(11) .
C7_2 C8_2 1.508(11) .
C8_2 C9_2 1.360(11) .
C8_2 C25_2 1.458(11) .
C9_2 C10_2 1.432(11) .
C10_2 C27_2 1.434(10) .
C10_2 C11_2 1.499(11) .
C11_2 C12_2 1.384(11) .
C11_2 C29_2 1.465(10) .
C12_2 C13_2 1.424(11) .
C13_2 C31_2 1.429(10) .
C13_2 C14_2 1.510(11) .
C14_2 C15_2 1.368(11) .
C14_2 C33_2 1.454(11) .
C15_2 C16_2 1.430(11) .
C16_2 C35_2 1.431(11) .
C16_2 C17_2 1.514(12) .
C17_2 C18_2 1.334(12) .
C17_2 C37_2 1.451(11) .
C18_2 C19_2 1.439(11) .
C19_2 C39_2 1.428(10) .
C19_2 C20_2 1.540(12) .
C20_2 C21_2 1.465(11) .
C21_2 C22_2 1.426(12) .
C21_2 C40_2 1.431(11) .
C22_2 C23_2 1.411(11) .
C22_2 C43_2 1.447(10) .
C23_2 C24_2 1.421(12) .
C24_2 C25_2 1.419(11) .
C24_2 C45_2 1.420(11) .
C25_2 C26_2 1.412(11) .
C26_2 C27_2 1.411(11) .
C26_2 C47_2 1.465(11) .
C27_2 C28_2 1.414(11) .
C28_2 C49_2 1.408(10) .
C28_2 C29_2 1.410(11) .
C29_2 C30_2 1.409(11) .
C30_2 C31_2 1.402(11) .
C30_2 C51_2 1.451(9) .
C31_2 C32_2 1.422(11) .
C32_2 C33_2 1.399(11) .
C32_2 C53_2 1.406(10) .
C33_2 C34_2 1.422(11) .
C34_2 C35_2 1.419(11) .
C34_2 C55_2 1.445(11) .
C35_2 C36_2 1.413(12) .
C36_2 C57_2 1.414(11) .
C36_2 C37_2 1.419(12) .
C37_2 C38_2 1.401(12) .
C38_2 C39_2 1.407(11) .
C38_2 C59_2 1.453(10) .
C39_2 C40_2 1.432(12) .
C40_2 C41_2 1.422(10) .
C41_2 C42_2 1.437(11) .
C41_2 C60_2 1.459(12) .
C42_2 C43_2 1.454(12) .
C42_2 C63_2 1.455(10) .
C43_2 C44_2 1.450(11) .
C44_2 C65_2 1.418(11) .
C44_2 C45_2 1.462(12) .
C45_2 C46_2 1.434(11) .
C46_2 C47_2 1.455(12) .
C46_2 C67_2 1.458(11) .
C47_2 C48_2 1.448(11) .
C48_2 C69_2 1.411(11) .
C48_2 C49_2 1.445(12) .
C49_2 C50_2 1.436(11) .
C50_2 C51_2 1.450(12) .
C50_2 C71_2 1.455(10) .
C51_2 C52_2 1.430(10) .
C52_2 C73_2 1.420(10) .
C52_2 C53_2 1.461(12) .
C53_2 C54_2 1.438(11) .
C54_2 C55_2 1.450(13) .
C54_2 C75_2 1.450(11) .
C55_2 C56_2 1.439(11) .
C56_2 C77_2 1.412(11) .
C56_2 C57_2 1.462(13) .
C57_2 C58_2 1.437(11) .
C58_2 C59_2 1.440(13) .
C58_2 C79_2 1.444(11) .
C59_2 C60_2 1.434(11) .
C60_2 C61_2 1.428(10) .
C61_2 C62_2 1.394(12) .
C61_2 C80_2 1.404(11) .
C61_2 La4 3.331(10) 5_766
C62_2 C63_2 1.412(11) .
C62_2 C82_2 1.451(11) .
C62_2 La4 3.041(10) 5_766
C62_2 La1 3.270(10) 5_766
C62_2 La2 3.354(11) 5_766
C63_2 C64_2 1.423(12) .
C63_2 La1 3.399(9) 5_766
C63_2 La4 3.433(9) 5_766
C64_2 C65_2 1.419(12) .
C64_2 C84_2 1.455(12) .
C64_2 La1 3.053(11) 5_766
C64_2 La4 3.356(11) 5_766
C64_2 La3 3.444(11) 5_766
C65_2 C66_2 1.416(12) .
C65_2 La1 3.389(10) 5_766
C66_2 C67_2 1.419(11) .
C66_2 C85_2 1.448(11) .
C66_2 La3 3.138(10) 5_766
C66_2 La1 3.175(11) 5_766
C67_2 C68_2 1.428(12) .
C67_2 La3 3.405(11) 5_766
C68_2 C69_2 1.424(11) .
C68_2 C87_2 1.457(12) .
C68_2 La3 3.167(13) 5_766
C69_2 C70_2 1.408(12) .
C70_2 C71_2 1.407(11) .
C70_2 C88_2 1.463(10) .
C70_2 La3 3.452(9) 5_766
C71_2 C72_2 1.406(11) .
C72_2 C73_2 1.436(11) .
C72_2 C90_2 1.464(11) .
C73_2 C74_2 1.435(11) .
C74_2 C75_2 1.417(11) .
C74_2 C91_2 1.445(11) .
C75_2 C76_2 1.419(12) .
C76_2 C77_2 1.404(12) .
C76_2 C93_2 1.442(12) .
C77_2 C78_2 1.409(12) .
C78_2 C79_2 1.413(12) .
C78_2 C94_2 1.430(11) .
C78_2 La2 3.188(12) 5_766
C79_2 C80_2 1.411(12) .
C79_2 La2 3.383(10) 5_766
C80_2 C81_2 1.433(12) .
C80_2 La4 3.087(10) 5_766
C80_2 La2 3.105(11) 5_766
C81_2 C95_2 1.349(13) .
C81_2 C82_2 1.511(14) .
C81_2 La4 2.63(3) 5_766
C81_2 La2 2.66(3) 5_766
C81_2 La1 3.20(3) 5_766
C82_2 C83_2 1.433(11) .
C82_2 La4 2.539(10) 5_766
C82_2 La2 2.807(11) 5_766
C82_2 La1 2.828(10) 5_766
C82_2 La3 3.418(10) 5_766
C83_2 C84_2 1.374(13) .
C83_2 C97_2 1.457(12) .
C83_2 La1 2.472(13) 5_766
C83_2 La4 2.505(13) 5_766
C83_2 La2 2.833(14) 5_766
C83_2 La3 2.919(13) 5_766
C84_2 C85_2 1.512(14) .
C84_2 La1 2.57(3) 5_766
C84_2 La4 2.89(3) 5_766
C84_2 La3 2.93(3) 5_766
C84_2 La2 3.31(3) 5_766
C85_2 C86_2 1.432(11) .
C85_2 La1 2.637(11) 5_766
C85_2 La3 2.671(11) 5_766
C85_2 La4 3.235(12) 5_766
C86_2 C87_2 1.363(12) .
C86_2 C98_2 1.442(12) .
C86_2 La3 2.367(12) 5_766
C86_2 La1 2.589(12) 5_766
C86_2 La4 3.193(13) 5_766
C86_2 La2 3.438(13) 5_766
C87_2 C88_2 1.493(13) .
C87_2 La3 2.62(3) 5_766
C87_2 La1 3.07(3) 5_766
C88_2 C89_2 1.440(11) .
C88_2 La3 2.816(10) 5_766
C88_2 La1 3.404(10) 5_766
C89_2 C90_2 1.345(12) .
C89_2 C99_2 1.442(12) .
C89_2 La3 2.758(10) 5_766
C89_2 La1 3.275(10) 5_766
C89_2 La2 3.446(11) 5_766
C90_2 C91_2 1.475(13) .
C90_2 La3 3.367(17) 5_766
C91_2 C92_2 1.424(11) .
C92_2 C93_2 1.330(12) .
C92_2 C100_2 1.438(12) .
C92_2 La2 2.883(13) 5_766
C92_2 La4 3.255(12) 5_766
C92_2 La3 3.420(12) 5_766
C93_2 C94_2 1.487(14) .
C93_2 La2 3.000(18) 5_766
C93_2 La4 3.408(17) 5_766
C94_2 C95_2 1.415(12) .
C94_2 La2 2.723(11) 5_766
C94_2 La4 3.037(11) 5_766
C95_2 C96_2 1.432(12) .
C95_2 La2 2.397(14) 5_766
C95_2 La4 2.534(13) 5_766
C95_2 La1 3.112(13) 5_766
C96_2 C97_2 1.429(12) .
C96_2 C100_2 1.441(12) .
C96_2 La2 2.40(2) 5_766
C96_2 La4 2.47(2) 5_766
C96_2 La1 2.77(2) 5_766
C96_2 La3 2.987(19) 5_766
C97_2 C98_2 1.445(12) .
C97_2 La1 2.34(2) 5_766
C97_2 La4 2.37(2) 5_766
C97_2 La2 2.53(2) 5_766
C97_2 La3 2.562(19) 5_766
C98_2 C99_2 1.436(12) .
C98_2 La3 2.355(19) 5_766
C98_2 La1 2.479(18) 5_766
C98_2 La4 2.823(18) 5_766
C98_2 La2 2.958(19) 5_766
C99_2 C100_2 1.444(12) .
C99_2 La3 2.47(2) 5_766
C99_2 La1 2.767(19) 5_766
C99_2 La2 2.873(19) 5_766
C99_2 La4 2.951(19) 5_766
C100_2 La2 2.535(18) 5_766
C100_2 La4 2.754(18) 5_766
C100_2 La3 2.850(17) 5_766
C100_2 La1 2.930(18) 5_766
